data_1559105
loop_
_publ_author_name
'Zhang , Guowei'
'Zhang, Lei'
'Lv, Aifeng'
'Yang, Xingzhou'
'Zheng, Yonghao'
'Gu, Wen'
'Xue, Ning'

_publ_section_title
;
 Regiocontrolled Dimerization of Asymmetric Diazaheptacene Derivatives
 Toward X-shaped Porous Semiconductors
;
_journal_name_full 'Chemical Science'
_journal_paper_doi 10.1039/D0SC03744C
_journal_year 2020
_chemical_formula_moiety '1(C140 H168 Br4 N8 O8 Si4), 2(C7 H8)'
_chemical_formula_sum 'C154 H184 Br4 N8 O8 Si4'
_chemical_formula_weight 2707.08
_space_group_crystal_system triclinic
_space_group_IT_number 2
_space_group_name_Hall '-P 1'
_space_group_name_H-M_alt 'P -1'
_atom_sites_solution_hydrogens mixed
_atom_sites_solution_primary dual
_audit_creation_date 2019-04-30
_audit_creation_method
;
Olex2 1.2
(compiled 2018.05.29 svn.r3508 for OlexSys, GUI svn.r5506)
;
_audit_update_record
;
2020-06-29 deposited with the CCDC.	2020-09-16 downloaded from the CCDC.
;
_cell_angle_alpha 74.2830(10)
_cell_angle_beta 77.959(2)
_cell_angle_gamma 68.381(2)
_cell_formula_units_Z 4
_cell_length_a 18.8621(3)
_cell_length_b 25.0420(3)
_cell_length_c 34.0452(6)
_cell_measurement_reflns_used 49947
_cell_measurement_temperature 169.99(13)
_cell_measurement_theta_max 74.5190
_cell_measurement_theta_min 3.4650
_cell_volume 14284.1(4)
_computing_cell_refinement 'CrysAlisPro 1.171.40.14e (Rigaku OD, 2018)'
_computing_data_collection 'CrysAlisPro 1.171.40.14e (Rigaku OD, 2018)'
_computing_data_reduction 'CrysAlisPro 1.171.40.14e (Rigaku OD, 2018)'
_computing_molecular_graphics 'Olex2 (Dolomanov et al., 2009)'
_computing_publication_material 'Olex2 (Dolomanov et al., 2009)'
_computing_structure_refinement 'ShelXL (Sheldrick, 2015)'
_computing_structure_solution 'ShelXT (Sheldrick, 2015)'
_diffrn_ambient_environment N~2~
_diffrn_ambient_temperature 169.99(13)
_diffrn_detector 'CCD plate'
_diffrn_detector_type HyPix
_diffrn_measured_fraction_theta_full 0.998
_diffrn_measured_fraction_theta_max 0.953
_diffrn_measurement_details
;
List of Runs (angles in degrees, time in seconds):

  # Type    Start    End  Width  t~exp~   \w     \q     \k     \f   Frames
#--------------------------------------------------------------------------
  1  \w    -71.00 -24.00   0.25    0.60    --  -46.95 -77.00-120.00  188
  2  \w   -117.00 -47.00   0.25    0.60    --  -46.95-165.00-162.00  280
  3  \w   -113.00 -74.00   0.25    4.00    --  -99.00-165.00-162.00  156
  4  \w   -118.00 -84.00   0.25    0.60    --  -46.95 -77.00-120.00  136
  5  \w   -145.00-112.00   0.25    4.00    --  -99.00-116.00 -15.00  132
  6  \w   -155.00 -82.00   0.25    4.00    --  -99.00 -61.00  60.00  292
  7  \w   -102.00 -75.00   0.25    0.60    --  -46.95-125.00  60.00  108
  8  \w   -116.00 -25.00   0.25    0.60    --  -46.95 -77.00   0.00  364
  9  \w     33.00  61.00   0.25    0.60    --   46.95-116.00 -15.00  112
 10  \w     32.00 112.00   0.25    4.00    --  103.25-116.00 -15.00  320
 11  \w     88.00 113.00   0.25    4.00    --  103.25 -45.00 -60.00  100
 12  \w     43.00 120.00   0.25    4.00    --  103.25 -61.00 -30.00  308
 13  \w    117.00 168.00   0.25    4.00    --  103.25  15.00  90.00  204
 14  \w    117.00 143.00   0.25    4.00    --  103.25 116.00  73.00  104
 15  \w     51.00 115.00   0.25    0.60    --   46.95 165.00-139.00  256
 16  \w     49.00  75.00   0.25    0.60    --   46.95  57.00-180.00  104
 17  \w     83.00 115.00   0.25    0.60    --   46.95  57.00-180.00  128
 18  \w     92.00 151.00   0.25    4.00    --  103.25  30.00-180.00  236
 19  \w    134.00 169.00   0.25    4.00    --  103.25  45.00-180.00  140
 20  \w     38.00  90.00   0.25    4.00    --  103.25 -45.00  60.00  208
 21  \w     38.00 119.00   0.25    4.00    --  103.25 -61.00 150.00  324
 22  \w     32.00  97.00   0.25    4.00    --  103.25 -77.00 -30.00  260
 23  \w     55.00  80.00   0.25    0.60    --   46.95-165.00-162.00  100
 24  \w     37.00 145.00   0.25    4.00    --  103.25-165.00-162.00  432
 25  \w     33.00 109.00   0.25    4.00    --  103.25 -94.00-180.00  304
 26  \w    -89.00  -8.00   0.25    0.60    --  -46.95 116.00  73.00  324
 27  \w   -119.00 -83.00   0.25    0.60    --  -46.95-125.00  30.00  144
 28  \w   -156.00 -87.00   0.25    4.00    --  -99.00 -30.00  60.00  276
 29  \w   -111.00 -27.00   0.25    4.00    --  -99.00  45.00 -60.00  336
 30  \w   -105.00 -70.00   0.25    4.00    --  -99.00 116.00  73.00  140
 31  \w   -117.00 -69.00   0.25    4.00    --  -99.00 125.00  30.00  192
 32  \w   -122.00 -27.00   0.25    4.00    --  -99.00  77.00 -90.00  380
 33  \w   -108.00 -75.00   0.25    0.60    --  -46.95 165.00-139.00  132
 34  \w   -111.00 -86.00   0.25    4.00    --  -99.00 165.00-139.00  100
 35  \w   -167.00 -89.00   0.25    4.00    --  -99.00 -30.00 -30.00  312
 36  \w   -158.00-123.00   0.25    4.00    --  -99.00-165.00-162.00  140
;
_diffrn_measurement_device 'four-circle diffractometer'
_diffrn_measurement_device_type 'XtaLAB Synergy R, HyPix'
_diffrn_measurement_method '\w scans'
_diffrn_orient_matrix_type 'CrysAlisPro convention (1999,Acta A55,543-557)'
_diffrn_orient_matrix_UB_11 -0.0185305000
_diffrn_orient_matrix_UB_12 -0.0033612000
_diffrn_orient_matrix_UB_13 -0.0410667000
_diffrn_orient_matrix_UB_21 0.0719312000
_diffrn_orient_matrix_UB_22 0.0155732000
_diffrn_orient_matrix_UB_23 -0.0224698000
_diffrn_orient_matrix_UB_31 0.0481338000
_diffrn_orient_matrix_UB_32 -0.0658342000
_diffrn_orient_matrix_UB_33 0.0071800000
_diffrn_radiation_monochromator mirror
_diffrn_radiation_probe x-ray
_diffrn_radiation_type CuK\a
_diffrn_radiation_wavelength 1.54184
_diffrn_reflns_av_unetI/netI 0.0561
_diffrn_reflns_Laue_measured_fraction_full 0.998
_diffrn_reflns_Laue_measured_fraction_max 0.953
_diffrn_reflns_limit_h_max 23
_diffrn_reflns_limit_h_min -22
_diffrn_reflns_limit_k_max 31
_diffrn_reflns_limit_k_min -28
_diffrn_reflns_limit_l_max 42
_diffrn_reflns_limit_l_min -39
_diffrn_reflns_number 56672
_diffrn_reflns_point_group_measured_fraction_full 0.998
_diffrn_reflns_point_group_measured_fraction_max 0.953
_diffrn_reflns_theta_full 67.684
_diffrn_reflns_theta_max 75.721
_diffrn_reflns_theta_min 2.119
_diffrn_source 'Rotating-anode X-ray tube'
_diffrn_source_type 'PhotonJet R (Cu) X-ray Source'
_exptl_absorpt_coefficient_mu 2.152
_exptl_absorpt_correction_T_max 1.00000
_exptl_absorpt_correction_T_min 0.84730
_exptl_absorpt_correction_type multi-scan
_exptl_absorpt_process_details
;
CrysAlisPro 1.171.40.14e (Rigaku Oxford Diffraction, 2018)
Empirical absorption correction using spherical harmonics,
 implemented in SCALE3 ABSPACK scaling algorithm.
;
_exptl_crystal_colour 'dark green'
_exptl_crystal_density_diffrn 1.259
_exptl_crystal_description needle
_exptl_crystal_F_000 5696
_exptl_crystal_size_max 0.04
_exptl_crystal_size_mid 0.04
_exptl_crystal_size_min 0.02
_refine_diff_density_max 2.608
_refine_diff_density_min -1.356
_refine_diff_density_rms 0.148
_refine_ls_extinction_method none
_refine_ls_goodness_of_fit_ref 1.945
_refine_ls_hydrogen_treatment constr
_refine_ls_matrix_type full
_refine_ls_number_parameters 3457
_refine_ls_number_reflns 56672
_refine_ls_number_restraints 1352
_refine_ls_restrained_S_all 1.965
_refine_ls_R_factor_all 0.1389
_refine_ls_R_factor_gt 0.1103
_refine_ls_shift/su_max 0.001
_refine_ls_shift/su_mean 0.000
_refine_ls_structure_factor_coef Fsqd
_refine_ls_weighting_details 'w=1/[\s^2^(Fo^2^)+(0.1000P)^2^] where P=(Fo^2^+2Fc^2^)/3'
_refine_ls_weighting_scheme calc
_refine_ls_wR_factor_gt 0.2929
_refine_ls_wR_factor_ref 0.3159
_reflns_Friedel_coverage 0.000
_reflns_number_gt 38006
_reflns_number_total 56672
_reflns_threshold_expression 'I > 2\s(I)'
_cod_data_source_file d0sc03744c2.cif
_cod_data_source_block tx667_tw
_cod_database_code 1559105
_shelx_shelxl_version_number 2018/3
_chemical_oxdiff_formula CHNOSiBr
_chemical_oxdiff_usercomment CHNOSiBr
_shelx_space_group_comment
;
The symmetry employed for this shelxl refinement is uniquely defined
by the following loop, which should always be used as a source of
symmetry information in preference to the above space-group names.
They are only intended as comments.
;
_reflns_odcompleteness_completeness 99.88
_reflns_odcompleteness_iscentric 1
_reflns_odcompleteness_theta 66.97
_olex2_refinement_description
;
1. Twinned data refinement
 Scales: 0.670(4)
 0.330(4)
2. Fixed Uiso
 At 1.2 times of:
  All C(H) groups, All C(H,H) groups, All C(H,H,H,H) groups
 At 1.5 times of:
  All C(H,H,H) groups
3. Restrained distances
 C86-C85 = C87-C86 = C87-C88 = C88-C89 = C90-C89 = C90-C91 = C92-C91 = C98-C97
 = C99-C98 = C99-C100
 1.54 with sigma of 0.02
 C94A-C93A = C95A-C94A = C95A-C96A = C96A-C97A = C98A-C97A = C98A-C99A = C2Q-
 C99A = C88A-C87A = C88A-C89A = C90A-C89A = C91A-C90A = C92A-C91A = C20A-C19A =
 C21A-C20A = C19A-C18A = C27A-C26A = C27A-C28A = C26A-C25A = C29A-C28A = C30A-
 C29A
 1.54 with sigma of 0.02
 C21A-C22A
 1.54 with sigma of 0.02
 C155-C160 = C160-C159 = C158-C159 = C157-C158 = C157-C156 = C155-C156 = C153-
 C148 = C149-C148 = C150-C149 = C150-C151 = C152-C151 = C152-C153 = C162-C167 =
 C162-C163 = C167-C166 = C165-C166 = C165-C164 = C164-C163
 1.39 with sigma of 0.01
 C55A-C54A = C2P-C2I = C67A-C65A
 1.54 with sigma of 0.02
 C2K-C4BA = C6AA-C5AA = C2M-C4BA = C7AA-C5AA = C2N-C2S = C2N-C2R = C126-C124 =
 C125-C124 = C2T-C122 = C3AA-C2F = C2U-C2T = C4AA-C3AA
 1.54 with sigma of 0.01
 C8AA-C0BA = C9AA-C8AA = C53-C51 = C52-C51 = C3BA-C1BA = C55-C54 = C2BA-C1BA =
 C56-C54
 1.54 with sigma of 0.01
 Si4-C57 = Si4-C0AA
 1.87 with sigma of 0.01
 C2AA-C0AA = C59-C57 = C1AA-C0AA = C58-C57
 1.54 with sigma of 0.01
 C5BA-C2C = C98-C5BA
 1.54 with sigma of 0.01
 C155-C161 = C154-C148 = C168-C162
 1.51 with sigma of 0.01
 C90-C92
 2.5 with sigma of 0.02
 C148-C152
 2.4 with sigma of 0.02
 C3BA-C2BA
 2.5 with sigma of 0.02
4. Uiso/Uaniso restraints and constraints
C85 \\sim C86 \\sim C87 \\sim C88 \\sim C89 \\sim C90 \\sim C91 \\sim C92:
within 1.7A with sigma of 0.02 and sigma for terminal atoms of 0.04
C96 \\sim C97 \\sim C98 \\sim C99 \\sim C100 \\sim C2C \\sim C5BA: within 1.7A
with sigma of 0.02 and sigma for terminal atoms of 0.04
C85A \\sim C86A \\sim C87A \\sim C88A \\sim C89A \\sim C90A \\sim C91A \\sim
C92A: within 1.7A with sigma of 0.02 and sigma for terminal atoms of 0.04
C2Q \\sim C93A \\sim C94A \\sim C95A \\sim C96A \\sim C97A \\sim C98A \\sim
C99A: within 1.7A with sigma of 0.02 and sigma for terminal atoms of 0.04
C25A \\sim C26A \\sim C27A \\sim C28A \\sim C29A \\sim C30A: within 1.7A with
sigma of 0.02 and sigma for terminal atoms of 0.04
C18A \\sim C19A \\sim C20A \\sim C21A \\sim C22A: within 1.7A with sigma of
0.02 and sigma for terminal atoms of 0.04
C162 \\sim C163 \\sim C164 \\sim C165 \\sim C166 \\sim C167 \\sim C168: within
1.7A with sigma of 0.02 and sigma for terminal atoms of 0.04
C3AA \\sim C4AA \\sim C2F \\sim C2T \\sim C2U \\sim C122 \\sim C124 \\sim C125
\\sim C126 \\sim C2N \\sim C2R \\sim C2S \\sim C2K \\sim C2M \\sim C4BA \\sim
C5AA \\sim C6AA \\sim C7AA: within 1.7A with sigma of 0.02 and sigma for
terminal atoms of 0.04
C2AA \\sim C59 \\sim C0AA \\sim C57 \\sim C58 \\sim C1AA: within 1.7A with
sigma of 0.02 and sigma for terminal atoms of 0.04
C51 \\sim C52 \\sim C53 \\sim C57 \\sim C58 \\sim C59 \\sim C0AA \\sim C1AA
\\sim C2AA \\sim C8AA \\sim C9AA \\sim C0BA \\sim C54 \\sim C55 \\sim C56 \\sim
C1BA \\sim C2BA \\sim C3BA: within 1.7A with sigma of 0.02 and sigma for
terminal atoms of 0.04
C155 \\sim C156 \\sim C157 \\sim C158 \\sim C159 \\sim C160 \\sim C161: within
1.7A with sigma of 0.02 and sigma for terminal atoms of 0.04
C148 \\sim C149 \\sim C150 \\sim C151 \\sim C152 \\sim C153 \\sim C154: within
1.7A with sigma of 0.02 and sigma for terminal atoms of 0.04
Uanis(C85) \\sim Ueq, Uanis(C86) \\sim Ueq, Uanis(C89) \\sim Ueq, Uanis(C88)
\\sim Ueq, Uanis(C87) \\sim Ueq, Uanis(C91) \\sim Ueq, Uanis(C92) \\sim Ueq,
Uanis(C90) \\sim Ueq, Uanis(C97) \\sim Ueq, Uanis(C98) \\sim Ueq, Uanis(C100)
\\sim Ueq, Uanis(C99) \\sim Ueq, Uanis(C96) \\sim Ueq, Uanis(C95) \\sim Ueq:
with sigma of 0.01 and sigma for terminal atoms of 0.02
Uanis(C87A) \\sim Ueq, Uanis(C89A) \\sim Ueq, Uanis(C88A) \\sim Ueq,
Uanis(C90A) \\sim Ueq, Uanis(C91A) \\sim Ueq, Uanis(C92A) \\sim Ueq,
Uanis(C86A) \\sim Ueq, Uanis(C94A) \\sim Ueq, Uanis(C97A) \\sim Ueq,
Uanis(C99A) \\sim Ueq, Uanis(C96A) \\sim Ueq, Uanis(C98A) \\sim Ueq,
Uanis(C95A) \\sim Ueq, Uanis(C2Q) \\sim Ueq, Uanis(C28A) \\sim Ueq, Uanis(C26A)
\\sim Ueq, Uanis(C29A) \\sim Ueq, Uanis(C27A) \\sim Ueq, Uanis(C30A) \\sim Ueq,
Uanis(C19A) \\sim Ueq, Uanis(C20A) \\sim Ueq, Uanis(C21A) \\sim Ueq,
Uanis(C22A) \\sim Ueq: with sigma of 0.01 and sigma for terminal atoms of 0.02
Uanis(C124) \\sim Ueq, Uanis(C125) \\sim Ueq, Uanis(C126) \\sim Ueq, Uanis(C2N)
\\sim Ueq, Uanis(C2K) \\sim Ueq, Uanis(C2M) \\sim Ueq, Uanis(C4BA) \\sim Ueq,
Uanis(C5AA) \\sim Ueq, Uanis(C6AA) \\sim Ueq, Uanis(C7AA) \\sim Ueq, Uanis(C2S)
\\sim Ueq, Uanis(C2R) \\sim Ueq, Uanis(C3AA) \\sim Ueq, Uanis(C4AA) \\sim Ueq,
Uanis(C2F) \\sim Ueq, Uanis(C2T) \\sim Ueq, Uanis(C2U) \\sim Ueq, Uanis(C122)
\\sim Ueq: with sigma of 0.01 and sigma for terminal atoms of 0.02
Uanis(C54) \\sim Ueq, Uanis(C55) \\sim Ueq, Uanis(C56) \\sim Ueq, Uanis(C1BA)
\\sim Ueq, Uanis(C2BA) \\sim Ueq, Uanis(C3BA) \\sim Ueq, Uanis(C51) \\sim Ueq,
Uanis(C52) \\sim Ueq, Uanis(C53) \\sim Ueq, Uanis(C57) \\sim Ueq, Uanis(C58)
\\sim Ueq, Uanis(C59) \\sim Ueq, Uanis(C0AA) \\sim Ueq, Uanis(C1AA) \\sim Ueq,
Uanis(C2AA) \\sim Ueq, Uanis(C8AA) \\sim Ueq, Uanis(C9AA) \\sim Ueq,
Uanis(C0BA) \\sim Ueq: with sigma of 0.01 and sigma for terminal atoms of 0.02
Uanis(C2C) \\sim Ueq, Uanis(C5BA) \\sim Ueq: with sigma of 0.01 and sigma for
terminal atoms of 0.02
Uanis(C157) \\sim Ueq, Uanis(C156) \\sim Ueq, Uanis(C155) \\sim Ueq,
Uanis(C158) \\sim Ueq, Uanis(C160) \\sim Ueq, Uanis(C161) \\sim Ueq,
Uanis(C159) \\sim Ueq, Uanis(C154) \\sim Ueq, Uanis(C148) \\sim Ueq,
Uanis(C153) \\sim Ueq, Uanis(C149) \\sim Ueq, Uanis(C152) \\sim Ueq,
Uanis(C150) \\sim Ueq, Uanis(C151) \\sim Ueq, Uanis(C165) \\sim Ueq,
Uanis(C163) \\sim Ueq, Uanis(C164) \\sim Ueq, Uanis(C162) \\sim Ueq,
Uanis(C167) \\sim Ueq, Uanis(C168) \\sim Ueq, Uanis(C166) \\sim Ueq: with sigma
of 0.01 and sigma for terminal atoms of 0.02
5. Others
 Sof(C0AA)=Sof(H0AA)=Sof(C1AA)=Sof(H1AA)=Sof(H1AB)=Sof(H1AC)=Sof(C2AA)=
 Sof(H2AA)=Sof(H2AB)=Sof(H2AC)=Sof(C8AA)=Sof(H8AA)=Sof(C9AA)=Sof(H9AA)=
 Sof(H9AB)=Sof(H9AC)=Sof(C0BA)=Sof(H0BA)=Sof(H0BB)=Sof(H0BC)=Sof(C1BA)=
 Sof(H1BA)=Sof(C2BA)=Sof(H2BC)=Sof(H2BD)=Sof(H2BE)=Sof(C3BA)=Sof(H3BA)=
 Sof(H3BB)=Sof(H3BC)=1-FVAR(1)
 Sof(C51)=Sof(H51)=Sof(C52)=Sof(H52A)=Sof(H52B)=Sof(H52C)=Sof(C53)=Sof(H53A)=
 Sof(H53B)=Sof(H53C)=Sof(C54)=Sof(H54)=Sof(C55)=Sof(H55A)=Sof(H55B)=Sof(H55C)=
 Sof(C56)=Sof(H56A)=Sof(H56B)=Sof(H56C)=Sof(C57)=Sof(H57)=Sof(C58)=Sof(H58A)=
 Sof(H58B)=Sof(H58C)=Sof(C59)=Sof(H59A)=Sof(H59B)=Sof(H59C)=FVAR(1)
 Sof(C3AA)=Sof(H3AA)=Sof(C4AA)=Sof(H4AA)=Sof(H4AB)=Sof(H4AC)=Sof(C2F)=
 Sof(H2FA)=Sof(H2FB)=Sof(H2FC)=Sof(C2N)=Sof(H2N)=Sof(C2R)=Sof(H2RA)=Sof(H2RB)=
 Sof(H2RC)=Sof(C2S)=Sof(H2SA)=Sof(H2SB)=Sof(H2SC)=Sof(C5AA)=Sof(H5AA)=Sof(C6AA)=
 Sof(H6AA)=Sof(H6AB)=Sof(H6AC)=Sof(C7AA)=Sof(H7AA)=Sof(H7AB)=Sof(H7AC)=1-FVAR(2)
 Sof(C2K)=Sof(H2KA)=Sof(H2KB)=Sof(H2KC)=Sof(C2M)=Sof(H2MA)=Sof(H2MB)=Sof(H2MC)=
 Sof(C4BA)=Sof(H4BA)=Sof(C124)=Sof(H124)=Sof(C125)=Sof(H12J)=Sof(H12K)=
 Sof(H12L)=Sof(C126)=Sof(H12M)=Sof(H12N)=Sof(H12O)=Sof(C2T)=Sof(H2T)=Sof(C2U)=
 Sof(H2UA)=Sof(H2UB)=Sof(H2UC)=Sof(C122)=Sof(H12P)=Sof(H12Q)=Sof(H12R)=FVAR(2)
 Sof(H98C)=Sof(H98D)=Sof(C2C)=Sof(H2CA)=Sof(H2CB)=Sof(H2CC)=Sof(C5BA)=
 Sof(H5BA)=Sof(H5BB)=1-FVAR(3)
 Sof(H98A)=Sof(H98B)=Sof(C99)=Sof(H99A)=Sof(H99B)=Sof(C100)=Sof(H10A)=
 Sof(H10B)=Sof(H10C)=FVAR(3)
 Fixed X: C154(0.904169)
6.a Riding coordinates:
 C161(H16C,H16D,H16E), C168(H16F,H16G,H16H), C1AA(H1AA,H1AB,H1AC), C0BA(H0BA,
 H0BB,H0BC)
6.b Ternary CH refined with riding coordinates:
 C1G(H1G), C1Z(H1Z), C2I(H2I), C33(H33), C36(H36), C51(H51), C54(H54),
 C57(H57), C63(H63), C65(H65), C68(H68), C106(H106), C121(H121), C127(H127),
 C132(H132), C135(H135), C1U(H1U), C1W(H1W), C3AA(H3AA), C6(H6), C4BA(H4BA),
 C33A(H33A), C36A(H36A), C51A(H51A), C54A(H54A), C57A(H57A), C63A(H63A),
 C65A(H65A), C68A(H68A), C103(H103), C124(H124), C138(H138), C0AA(H0AA),
 C2N(H2N), C2T(H2T), C5AA(H5AA), C8AA(H8AA), C1BA(H1BA)
6.c Secondary CH2 refined with riding coordinates:
 C1D(H1DA,H1DB), C1Q(H1QA,H1QB), C1R(H1RA,H1RB), C1Y(H1YA,H1YB), C2B(H2BA,
 H2BB), C29(H29A,H29B), C20(H20A,H20B), C22(H22A,H22B), C23(H23A,H23B),
 C24(H24A,H24B), C25(H25A,H25B), C26(H26A,H26B), C27(H27A,H27B), C28(H28A,H28B),
  C85(H85A,H85B), C86(H86A,H86B), C87(H87A,H87B), C88(H88A,H88B), C89(H89A,
 H89B), C90(H90A,H90B), C91(H91A,H91B), C93(H93A,H93B), C94(H94A,H94B),
 C95(H95A,H95B), C96(H96A,H96B), C97(H97A,H97B), C98(H98A,H98B), C98(H98C,H98D),
  C99(H99A,H99B), C15A(H15A,H15B), C16A(H16A,H16B), C17A(H17A,H17B), C18A(H18A,
 H18B), C19A(H19A,H19B), C20A(H20C,H20D), C21A(H21D,H21E), C23A(H23C,H23D),
 C24A(H24C,H24D), C25A(H25C,H25D), C26A(H26C,H26D), C27A(H27C,H27D), C28A(H28C,
 H28D), C29A(H29C,H29D), C85A(H85C,H85D), C86A(H86C,H86D), C87A(H87C,H87D),
 C88A(H88C,H88D), C89A(H89C,H89D), C90A(H90C,H90D), C91A(H91C,H91D), C93A(H93C,
 H93D), C94A(H94C,H94D), C95A(H95C,H95D), C96A(H96C,H96D), C97A(H97C,H97D),
 C98A(H98E,H98F), C99A(H99C,H99D), C5BA(H5BA,H5BB)
6.d Aromatic/amide H refined with riding coordinates:
 C1J(H1J), C1N(H1N), C1S(H1S), C39(H39), C41(H41), C42(H42), C43(H43),
 C44(H44), C46(H46), C111(H111), C113(H113), C114(H114), C1P(H1P), C1T(H1T),
 C1V(H1V), C39A(H39A), C41A(H41A), C42A(H42A), C43A(H43A), C44A(H44A),
 C46A(H46A), C109(H109), C112(H112), C116(H116), C142(H142), C143(H143),
 C144(H144), C145(H145), C146(H146), C149(H149), C150(H150), C151(H151),
 C152(H152), C153(H153), C156(H156), C157(H157), C158(H158), C159(H159),
 C160(H160), C163(H163), C164(H164), C165(H165), C166(H166), C167(H167)
6.e Idealised Me refined as rotating group:
 C2E(H2EA,H2EB,H2EC), C2H(H2HA,H2HB,H2HC), C2J(H2JA,H2JB,H2JC), C2O(H2OA,H2OB,
 H2OC), C2P(H2PA,H2PB,H2PC), C30(H30A,H30B,H30C), C52(H52A,H52B,H52C), C53(H53A,
 H53B,H53C), C55(H55A,H55B,H55C), C56(H56A,H56B,H56C), C58(H58A,H58B,H58C),
 C59(H59A,H59B,H59C), C62(H62A,H62B,H62C), C64(H64A,H64B,H64C), C66(H66A,H66B,
 H66C), C67(H67A,H67B,H67C), C69(H69A,H69B,H69C), C70(H70A,H70B,H70C), C92(H92A,
 H92B,H92C), C100(H10A,H10B,H10C), C123(H12A,H12B,H12C), C128(H12D,H12E,H12F),
 C129(H12G,H12H,H12I), C133(H13A,H13B,H13C), C134(H13D,H13E,H13F), C136(H13G,
 H13H,H13I), C137(H13J,H13K,H13L), C139(H13M,H13N,H13O), C1X(H1XA,H1XB,H1XC),
 C2D(H2DA,H2DB,H2DC), C2G(H2GA,H2GB,H2GC), C2K(H2KA,H2KB,H2KC), C2L(H2LA,H2LB,
 H2LC), C2M(H2MA,H2MB,H2MC), C4AA(H4AA,H4AB,H4AC), C2Q(H2QA,H2QB,H2QC),
 C21(H21A,H21B,H21C), C22A(H22C,H22D,H22E), C30A(H30D,H30E,H30F), C52A(H52D,
 H52E,H52F), C53A(H53D,H53E,H53F), C55A(H55D,H55E,H55F), C56A(H56D,H56E,H56F),
 C58A(H58D,H58E,H58F), C59A(H59D,H59E,H59F), C62A(H62D,H62E,H62F), C64A(H64D,
 H64E,H64F), C66A(H66D,H66E,H66F), C67A(H67D,H67E,H67F), C69A(H69D,H69E,H69F),
 C70A(H70D,H70E,H70F), C92A(H92D,H92E,H92F), C2F(H2FA,H2FB,H2FC), C125(H12J,
 H12K,H12L), C126(H12M,H12N,H12O), C140(H14A,H14B,H14C), C147(H14D,H14E,H14F),
 C154(H15C,H15D,H15E), C2AA(H2AA,H2AB,H2AC), C2R(H2RA,H2RB,H2RC), C2S(H2SA,H2SB,
 H2SC), C2U(H2UA,H2UB,H2UC), C122(H12P,H12Q,H12R), C6AA(H6AA,H6AB,H6AC),
 C7AA(H7AA,H7AB,H7AC), C9AA(H9AA,H9AB,H9AC), C2BA(H2BC,H2BD,H2BE), C3BA(H3BA,
 H3BB,H3BC), C2C(H2CA,H2CB,H2CC)
;
_olex2_submission_special_instructions 'No special instructions were received'
_oxdiff_exptl_absorpt_empirical_details
;
Empirical correction (ABSPACK) includes:
- Absorption correction using spherical harmonics
- Frame scaling
;
_oxdiff_exptl_absorpt_empirical_full_max 2.937
_oxdiff_exptl_absorpt_empirical_full_min 0.368

loop_
_space_group_symop_operation_xyz
'x, y, z'
'-x, -y, -z'

loop_
_atom_site_label
_atom_site_type_symbol
_atom_site_fract_x
_atom_site_fract_y
_atom_site_fract_z
_atom_site_U_iso_or_equiv
_atom_site_adp_type
_atom_site_occupancy
_atom_site_site_symmetry_order
_atom_site_calc_flag
_atom_site_refinement_flags_posn
_atom_site_refinement_flags_adp
_atom_site_refinement_flags_occupancy
_atom_site_disorder_assembly
_atom_site_disorder_group
Br1 Br 0.61134(4) 0.66986(2) 0.61848(2) 0.05795(18) Uani 1 1 d . . . . .
Br2 Br 0.77031(4) 0.68489(3) 0.57284(2) 0.0695(2) Uani 1 1 d . . . . .
Br3 Br 1.36497(4) -0.16814(2) 0.88252(2) 0.05886(18) Uani 1 1 d . . . . .
Br4 Br 1.20560(4) -0.18676(3) 0.92361(3) 0.0836(3) Uani 1 1 d . . . . .
Si1 Si 0.67707(10) 0.20532(8) 0.69515(6) 0.0636(4) Uani 1 1 d . . . . .
Si2 Si 1.26405(11) 0.29390(8) 0.60292(7) 0.0739(5) Uani 1 1 d . . . . .
Si3 Si 1.28580(11) 0.29678(8) 0.80307(6) 0.0674(5) Uani 1 1 d . . . . .
Si4 Si 0.71111(12) 0.19343(10) 0.88833(6) 0.0777(5) Uani 1 1 d D . . . .
O1 O 0.5774(2) 0.60573(14) 0.69944(11) 0.0500(9) Uani 1 1 d . . . . .
O2 O 0.9257(3) 0.61791(17) 0.57484(13) 0.0648(11) Uani 1 1 d . . . . .
O3 O 1.0333(2) 0.42318(16) 0.62353(12) 0.0645(12) Uani 1 1 d . . . . .
O4 O 0.6777(3) 0.40794(17) 0.73191(17) 0.0790(15) Uani 1 1 d . . . . .
O5 O 1.2929(3) 0.09356(18) 0.76747(17) 0.0780(14) Uani 1 1 d . . . . .
O6 O 1.4045(2) -0.10326(14) 0.80237(12) 0.0546(9) Uani 1 1 d . . . . .
O7 O 1.0510(4) -0.1283(3) 0.9111(3) 0.166(4) Uani 1 1 d . . . . .
O8 O 0.9372(3) 0.0650(2) 0.86682(14) 0.0786(15) Uani 1 1 d . . . . .
N1 N 0.6278(2) 0.50711(18) 0.71738(13) 0.0479(10) Uani 1 1 d . . . . .
N2 N 0.9809(3) 0.52094(18) 0.60040(12) 0.0491(10) Uani 1 1 d . . . . .
N3 N 0.9741(2) 0.37784(16) 0.69840(12) 0.0466(10) Uani 1 1 d . . . . .
N4 N 0.8319(2) 0.36029(16) 0.73283(12) 0.0424(9) Uani 1 1 d . . . . .
N5 N 1.1411(2) 0.13436(16) 0.75987(12) 0.0437(9) Uani 1 1 d . . . . .
N6 N 0.9989(2) 0.11534(17) 0.79307(12) 0.0436(9) Uani 1 1 d . . . . .
N7 N 1.3488(2) -0.00495(18) 0.78363(13) 0.0496(11) Uani 1 1 d . . . . .
N8 N 0.9924(3) -0.0332(3) 0.8841(2) 0.091(2) Uani 1 1 d . . . . .
C1 C 0.9526(3) 0.22635(19) 0.70236(14) 0.0432(11) Uani 1 1 d . . . . .
C1A C 0.7693(3) 0.5130(2) 0.67216(14) 0.0419(11) Uani 1 1 d . . . . .
C1B C 0.8428(3) 0.56947(19) 0.61885(14) 0.0444(11) Uani 1 1 d . . . . .
C1C C 1.1169(3) 0.2648(2) 0.63331(16) 0.0540(14) Uani 1 1 d . . . . .
C1D C 0.5550(3) 0.5063(3) 0.74408(17) 0.0588(15) Uani 1 1 d . . . . .
H1DA H 0.541964 0.533883 0.761801 0.071 Uiso 1 1 calc R . . . .
H1DB H 0.562420 0.467372 0.761449 0.071 Uiso 1 1 calc R . . . .
C1E C 0.6890(3) 0.4547(2) 0.71732(17) 0.0522(13) Uani 1 1 d . . . . .
C1F C 0.9175(3) 0.5724(2) 0.59645(15) 0.0482(12) Uani 1 1 d . . . . .
C1G C 1.0718(3) 0.23037(19) 0.72061(15) 0.0464(12) Uani 1 1 d . . . . .
H1G H 1.123945 0.227418 0.707084 0.056 Uiso 1 1 calc R . . . .
C1H C 0.7732(4) 0.2099(3) 0.69295(18) 0.0582(14) Uani 1 1 d . . . . .
C1I C 0.9792(3) 0.4671(2) 0.62647(15) 0.0484(12) Uani 1 1 d . . . . .
C1J C 1.0175(4) 0.2784(2) 0.57488(16) 0.0569(15) Uani 1 1 d . . . . .
H1J H 1.063898 0.285401 0.565568 0.068 Uiso 1 1 calc R . . . .
C1K C 0.8980(4) 0.2750(3) 0.56049(17) 0.0601(15) Uani 1 1 d . . . . .
C1N C 0.8797(4) 0.2559(2) 0.60221(17) 0.0568(14) Uani 1 1 d . . . . .
H1N H 0.834299 0.247347 0.611226 0.068 Uiso 1 1 calc R . . . .
C1O C 1.1771(4) 0.2737(3) 0.62176(19) 0.0656(17) Uani 1 1 d . . . . .
C1Q C 0.4876(5) 0.5225(4) 0.7191(3) 0.091(2) Uani 1 1 d . . . . .
H1QA H 0.440112 0.528359 0.737678 0.110 Uiso 1 1 calc R . . . .
H1QB H 0.484073 0.559353 0.699556 0.110 Uiso 1 1 calc R . . . .
C1R C 0.4255(5) 0.4963(4) 0.6712(3) 0.087(2) Uani 1 1 d . . . . .
H1RA H 0.435264 0.464800 0.657313 0.105 Uiso 1 1 calc R . . . .
H1RB H 0.379729 0.497231 0.690733 0.105 Uiso 1 1 calc R . . . .
C1S C 0.8691(5) 0.3034(4) 0.4905(2) 0.080(2) Uani 1 1 d . . . . .
H1S H 0.835993 0.309553 0.471671 0.096 Uiso 1 1 calc R . . . .
C1Y C 0.4068(5) 0.5516(4) 0.6404(3) 0.091(2) Uani 1 1 d . . . . .
H1YA H 0.391688 0.583941 0.654232 0.109 Uiso 1 1 calc R . . . .
H1YB H 0.362841 0.555114 0.628104 0.109 Uiso 1 1 calc R . . . .
C1Z C 1.3457(5) 0.2236(5) 0.6154(3) 0.111(3) Uani 1 1 d . . . . .
H1Z H 1.334567 0.196474 0.603525 0.133 Uiso 1 1 calc R . . . .
C2 C 0.9054(3) 0.2307(2) 0.67492(15) 0.0474(12) Uani 1 1 d . . . . .
C2B C 0.4495(7) 0.6126(5) 0.5750(3) 0.112(3) Uani 1 1 d . . . . .
H2BA H 0.434199 0.645735 0.588146 0.134 Uiso 1 1 calc R . . . .
H2BB H 0.405449 0.614803 0.563431 0.134 Uiso 1 1 calc R . . . .
C29 C 1.3969(6) 0.5649(5) 0.4817(3) 0.116(3) Uani 1 1 d . . . . .
H29A H 1.438977 0.555288 0.497472 0.140 Uiso 1 1 calc R . . . .
H29B H 1.407954 0.533112 0.467842 0.140 Uiso 1 1 calc R . . . .
C2E C 0.5763(6) 0.1483(5) 0.7497(4) 0.129(4) Uani 1 1 d . . . . .
H2EA H 0.542417 0.186890 0.752624 0.194 Uiso 1 1 calc GR . . . .
H2EB H 0.570817 0.120449 0.774831 0.194 Uiso 1 1 calc GR . . . .
H2EC H 0.563619 0.137787 0.727642 0.194 Uiso 1 1 calc GR . . . .
C2H C 1.4248(7) 0.2198(8) 0.5968(4) 0.173(7) Uani 1 1 d . . . . .
H2HA H 1.424966 0.237837 0.568095 0.259 Uiso 1 1 calc GR . . . .
H2HB H 1.456654 0.179206 0.600082 0.259 Uiso 1 1 calc GR . . . .
H2HC H 1.444392 0.239701 0.610184 0.259 Uiso 1 1 calc GR . . . .
C2I C 0.6705(7) 0.1908(9) 0.6456(4) 0.170(7) Uani 1 1 d D . . . .
H2I H 0.673684 0.229482 0.630909 0.204 Uiso 1 1 calc R . . . .
C2J C 0.5160(7) 0.6178(6) 0.5393(3) 0.132(4) Uani 1 1 d . . . . .
H2JA H 0.495281 0.648179 0.516523 0.197 Uiso 1 1 calc GR . . . .
H2JB H 0.540115 0.581052 0.530737 0.197 Uiso 1 1 calc GR . . . .
H2JC H 0.553354 0.627397 0.548888 0.197 Uiso 1 1 calc GR . . . .
C2O C 0.5908(10) 0.2078(8) 0.6345(5) 0.196(8) Uani 1 1 d . . . . .
H2OA H 0.566636 0.180077 0.651134 0.294 Uiso 1 1 calc GR . . . .
H2OB H 0.593686 0.207659 0.605983 0.294 Uiso 1 1 calc GR . . . .
H2OC H 0.561101 0.246385 0.639148 0.294 Uiso 1 1 calc GR . . . .
C2P C 0.7393(10) 0.1622(10) 0.6213(5) 0.247(13) Uani 1 1 d D . . . .
H2PA H 0.781959 0.169784 0.627028 0.370 Uiso 1 1 calc GR . . . .
H2PB H 0.733194 0.177005 0.592682 0.370 Uiso 1 1 calc GR . . . .
H2PC H 0.748533 0.120548 0.628109 0.370 Uiso 1 1 calc GR . . . .
C3 C 1.0033(3) 0.16299(18) 0.76607(14) 0.0403(10) Uani 1 1 d . . . . .
C4 C 0.9973(3) 0.2603(2) 0.61720(15) 0.0483(13) Uani 1 1 d . . . . .
C5 C 1.0454(3) 0.25343(19) 0.64689(15) 0.0490(13) Uani 1 1 d . . . . .
C7 C 0.7012(3) 0.5620(2) 0.66562(14) 0.0427(11) Uani 1 1 d . . . . .
C8 C 0.9078(3) 0.4689(2) 0.65506(14) 0.0440(11) Uani 1 1 d . . . . .
C9 C 0.9061(3) 0.4187(2) 0.68696(14) 0.0432(11) Uani 1 1 d . . . . .
C10 C 0.8347(3) 0.41297(19) 0.70634(14) 0.0435(11) Uani 1 1 d . . . . .
C11 C 0.7659(3) 0.45954(19) 0.69903(15) 0.0440(11) Uani 1 1 d . . . . .
C12 C 1.0228(3) 0.2375(2) 0.68853(15) 0.0471(12) Uani 1 1 d . . . . .
C13 C 0.7747(3) 0.61474(19) 0.61168(14) 0.0450(11) Uani 1 1 d . . . . .
C14 C 0.8338(3) 0.2188(2) 0.68702(16) 0.0497(12) Uani 1 1 d . . . . .
C15 C 0.7033(3) 0.6100(2) 0.63464(14) 0.0464(12) Uani 1 1 d . . . . .
C16 C 0.9261(3) 0.2491(2) 0.63123(15) 0.0504(13) Uani 1 1 d . . . . .
C17 C 0.6314(3) 0.56100(19) 0.69468(14) 0.0410(10) Uani 1 1 d . . . . .
C18 C 0.8408(3) 0.51604(19) 0.64842(14) 0.0403(10) Uani 1 1 d . . . . .
C19 C 1.0749(3) 0.17331(19) 0.75072(14) 0.0431(11) Uani 1 1 d . . . . .
C20 C 0.4711(5) 0.5578(4) 0.6064(3) 0.090(2) Uani 1 1 d . . . . .
H20A H 0.514331 0.556137 0.618405 0.108 Uiso 1 1 calc R . . . .
H20B H 0.487680 0.524734 0.593091 0.108 Uiso 1 1 calc R . . . .
C22 C 0.4951(5) 0.4784(3) 0.6971(3) 0.100(3) Uani 1 1 d . . . . .
H22A H 0.497942 0.441527 0.716552 0.119 Uiso 1 1 calc R . . . .
H22B H 0.542738 0.472146 0.678578 0.119 Uiso 1 1 calc R . . . .
C23 C 1.0518(3) 0.5213(3) 0.57132(16) 0.0568(14) Uani 1 1 d . . . . .
H23A H 1.038553 0.554518 0.548399 0.068 Uiso 1 1 calc R . . . .
H23B H 1.070918 0.485775 0.560495 0.068 Uiso 1 1 calc R . . . .
C24 C 1.1152(4) 0.5248(3) 0.5903(2) 0.0682(17) Uani 1 1 d . . . . .
H24A H 1.097096 0.560651 0.600575 0.082 Uiso 1 1 calc R . . . .
H24B H 1.128706 0.491760 0.613374 0.082 Uiso 1 1 calc R . . . .
C25 C 1.1850(4) 0.5239(3) 0.5594(2) 0.0684(17) Uani 1 1 d . . . . .
H25A H 1.201113 0.488690 0.548474 0.082 Uiso 1 1 calc R . . . .
H25B H 1.170951 0.557486 0.536774 0.082 Uiso 1 1 calc R . . . .
C26 C 1.2515(4) 0.5253(4) 0.5761(3) 0.081(2) Uani 1 1 d . . . . .
H26A H 1.262031 0.494072 0.600424 0.097 Uiso 1 1 calc R . . . .
H26B H 1.236760 0.562344 0.584549 0.097 Uiso 1 1 calc R . . . .
C27 C 1.3256(5) 0.5185(4) 0.5460(3) 0.095(3) Uani 1 1 d . . . . .
H27A H 1.367486 0.512042 0.561046 0.114 Uiso 1 1 calc R . . . .
H27B H 1.337235 0.483810 0.535105 0.114 Uiso 1 1 calc R . . . .
C28 C 1.3222(5) 0.5695(4) 0.5113(3) 0.091(2) Uani 1 1 d . . . . .
H28A H 1.308119 0.604392 0.522332 0.109 Uiso 1 1 calc R . . . .
H28B H 1.281673 0.574793 0.495682 0.109 Uiso 1 1 calc R . . . .
C30 C 1.3925(8) 0.6220(7) 0.4494(4) 0.153(5) Uani 1 1 d . . . . .
H30A H 1.437710 0.615466 0.429652 0.230 Uiso 1 1 calc GR . . . .
H30B H 1.389317 0.652299 0.462630 0.230 Uiso 1 1 calc GR . . . .
H30C H 1.347841 0.634030 0.435634 0.230 Uiso 1 1 calc GR . . . .
C31 C 0.9694(3) 0.3305(2) 0.72525(15) 0.0450(11) Uani 1 1 d . . . . .
C32 C 0.8978(3) 0.32018(19) 0.74057(14) 0.0433(11) Uani 1 1 d . . . . .
C33 C 0.9006(3) 0.26273(19) 0.77036(14) 0.0423(11) Uani 1 1 d . . . . .
H33 H 0.848348 0.265650 0.783590 0.051 Uiso 1 1 calc R . . . .
C34 C 0.9489(3) 0.25588(18) 0.80291(15) 0.0435(11) Uani 1 1 d . . . . .
C35 C 1.0195(3) 0.26814(19) 0.78885(15) 0.0461(12) Uani 1 1 d . . . . .
C36 C 1.0402(3) 0.28520(19) 0.74263(14) 0.0405(10) Uani 1 1 d . . . . .
H36 H 1.080043 0.303443 0.737531 0.049 Uiso 1 1 calc R . . . .
C37 C 1.0642(3) 0.2665(2) 0.81645(16) 0.0480(12) Uani 1 1 d . . . . .
C38 C 1.0395(3) 0.2525(2) 0.86022(16) 0.0523(13) Uani 1 1 d . . . . .
C39 C 1.0814(4) 0.2535(2) 0.88868(19) 0.0623(15) Uani 1 1 d . . . . .
H39 H 1.126324 0.262841 0.879624 0.075 Uiso 1 1 calc R . . . .
C40 C 1.0572(5) 0.2407(3) 0.93119(19) 0.0716(18) Uani 1 1 d . . . . .
C41 C 1.0976(6) 0.2440(4) 0.9607(2) 0.095(3) Uani 1 1 d . . . . .
H41 H 1.142168 0.253816 0.952240 0.114 Uiso 1 1 calc R . . . .
C42 C 1.0711(8) 0.2327(5) 1.0015(3) 0.116(4) Uani 1 1 d . . . . .
H42 H 1.096939 0.236121 1.020626 0.139 Uiso 1 1 calc R . . . .
C43 C 1.0063(8) 0.2161(5) 1.0146(3) 0.118(4) Uani 1 1 d . . . . .
H43 H 0.990098 0.207436 1.042607 0.142 Uiso 1 1 calc R . . . .
C44 C 0.9668(6) 0.2123(4) 0.9882(2) 0.094(3) Uani 1 1 d . . . . .
H44 H 0.923640 0.200732 0.998047 0.113 Uiso 1 1 calc R . . . .
C45 C 0.9888(5) 0.2254(3) 0.94522(19) 0.0701(18) Uani 1 1 d . . . . .
C46 C 0.9464(4) 0.2255(2) 0.91626(17) 0.0613(15) Uani 1 1 d . . . . .
H46 H 0.901274 0.216457 0.925118 0.074 Uiso 1 1 calc R . . . .
C47 C 0.9704(3) 0.2388(2) 0.87413(16) 0.0510(13) Uani 1 1 d . . . . .
C48 C 0.9251(3) 0.24103(19) 0.84409(15) 0.0454(12) Uani 1 1 d . . . . .
C49 C 0.8549(3) 0.2281(2) 0.85755(16) 0.0530(13) Uani 1 1 d . . . . .
C50 C 0.7968(4) 0.2162(3) 0.86923(18) 0.0617(15) Uani 1 1 d . . . . .
C51 C 0.7361(8) 0.1196(6) 0.8754(4) 0.101(4) Uani 0.724(10) 1 d D U P A 1
H51 H 0.776575 0.091474 0.891868 0.122 Uiso 0.724(10) 1 calc R . P A 1
C52 C 0.6695(11) 0.0955(10) 0.8843(8) 0.167(7) Uani 0.724(10) 1 d D U P A 1
H52A H 0.656197 0.085013 0.913431 0.251 Uiso 0.724(10) 1 calc GR . P A 1
H52B H 0.684583 0.061311 0.872764 0.251 Uiso 0.724(10) 1 calc GR . P A 1
H52C H 0.625884 0.124959 0.872119 0.251 Uiso 0.724(10) 1 calc GR . P A 1
C53 C 0.7666(11) 0.1197(8) 0.8303(5) 0.118(6) Uani 0.724(10) 1 d D U P A 1
H53A H 0.729897 0.149558 0.813385 0.177 Uiso 0.724(10) 1 calc GR . P A 1
H53B H 0.774707 0.081975 0.824972 0.177 Uiso 0.724(10) 1 calc GR . P A 1
H53C H 0.814286 0.127496 0.824115 0.177 Uiso 0.724(10) 1 calc GR . P A 1
C54 C 0.7013(7) 0.1849(5) 0.9478(4) 0.097(4) Uani 0.724(10) 1 d D U P A 1
H54 H 0.652783 0.178203 0.960329 0.116 Uiso 0.724(10) 1 calc R . P A 1
C55 C 0.7685(10) 0.1318(7) 0.9650(5) 0.129(6) Uani 0.724(10) 1 d D U P A 1
H55A H 0.771388 0.097961 0.955771 0.193 Uiso 0.724(10) 1 calc GR . P A 1
H55B H 0.760430 0.123948 0.994508 0.193 Uiso 0.724(10) 1 calc GR . P A 1
H55C H 0.815675 0.140179 0.955492 0.193 Uiso 0.724(10) 1 calc GR . P A 1
C56 C 0.7020(12) 0.2405(8) 0.9576(5) 0.148(7) Uani 0.724(10) 1 d D U P A 1
H56A H 0.746087 0.250232 0.942373 0.222 Uiso 0.724(10) 1 calc GR . P A 1
H56B H 0.704209 0.234048 0.986518 0.222 Uiso 0.724(10) 1 calc GR . P A 1
H56C H 0.656092 0.272260 0.950173 0.222 Uiso 0.724(10) 1 calc GR . P A 1
C57 C 0.6273(6) 0.2469(5) 0.8624(4) 0.104(4) Uani 0.724(10) 1 d D U P A 1
H57 H 0.628169 0.235479 0.836879 0.124 Uiso 0.724(10) 1 calc R . P A 1
C58 C 0.5500(9) 0.2483(10) 0.8888(7) 0.153(7) Uani 0.724(10) 1 d D U P A 1
H58A H 0.557071 0.212835 0.909641 0.229 Uiso 0.724(10) 1 calc GR . P A 1
H58B H 0.513584 0.251378 0.871682 0.229 Uiso 0.724(10) 1 calc GR . P A 1
H58C H 0.531254 0.281579 0.901513 0.229 Uiso 0.724(10) 1 calc GR . P A 1
C59 C 0.6326(17) 0.3091(7) 0.8512(7) 0.121(6) Uani 0.724(10) 1 d D U P A 1
H59A H 0.622520 0.323930 0.875717 0.182 Uiso 0.724(10) 1 calc GR . P A 1
H59B H 0.595357 0.334481 0.832927 0.182 Uiso 0.724(10) 1 calc GR . P A 1
H59C H 0.683163 0.307863 0.837866 0.182 Uiso 0.724(10) 1 calc GR . P A 1
C60 C 1.1345(3) 0.2791(2) 0.80460(17) 0.0514(12) Uani 1 1 d . . . . .
C61 C 1.1930(4) 0.2898(3) 0.7992(2) 0.0614(15) Uani 1 1 d . . . . .
C62 C 1.3685(6) 0.2056(4) 0.7611(3) 0.106(3) Uani 1 1 d . . . . .
H62A H 1.319664 0.206545 0.756293 0.160 Uiso 1 1 calc GR . . . .
H62B H 1.405040 0.166816 0.761506 0.160 Uiso 1 1 calc GR . . . .
H62C H 1.386102 0.233279 0.739479 0.160 Uiso 1 1 calc GR . . . .
C63 C 1.3602(5) 0.2221(3) 0.8029(3) 0.087(2) Uani 1 1 d . . . . .
H63 H 1.409572 0.223885 0.806214 0.104 Uiso 1 1 calc R . . . .
C64 C 1.3405(8) 0.1754(4) 0.8381(4) 0.129(4) Uani 1 1 d . . . . .
H64A H 1.339681 0.184684 0.863838 0.194 Uiso 1 1 calc GR . . . .
H64B H 1.378568 0.137700 0.836547 0.194 Uiso 1 1 calc GR . . . .
H64C H 1.290986 0.174431 0.836230 0.194 Uiso 1 1 calc GR . . . .
C65 C 1.2689(6) 0.3142(5) 0.8553(3) 0.103(3) Uani 1 1 d . . . . .
H65 H 1.258476 0.280201 0.874548 0.123 Uiso 1 1 calc R . . . .
C66 C 1.3426(10) 0.3156(7) 0.8675(5) 0.157(6) Uani 1 1 d . . . . .
H66A H 1.384268 0.280432 0.863533 0.235 Uiso 1 1 calc GR . . . .
H66B H 1.334261 0.317849 0.895914 0.235 Uiso 1 1 calc GR . . . .
H66C H 1.354953 0.349257 0.850729 0.235 Uiso 1 1 calc GR . . . .
C67 C 1.1978(8) 0.3671(5) 0.8632(4) 0.129(4) Uani 1 1 d . . . . .
H67A H 1.208019 0.402899 0.849385 0.194 Uiso 1 1 calc GR . . . .
H67B H 1.185849 0.365853 0.892179 0.194 Uiso 1 1 calc GR . . . .
H67C H 1.154969 0.365743 0.852881 0.194 Uiso 1 1 calc GR . . . .
C68 C 1.3115(4) 0.3510(3) 0.7573(3) 0.080(2) Uani 1 1 d . . . . .
H68 H 1.307055 0.338887 0.733144 0.096 Uiso 1 1 calc R . . . .
C69 C 1.3946(5) 0.3496(4) 0.7527(3) 0.099(3) Uani 1 1 d . . . . .
H69A H 1.401613 0.363127 0.774956 0.148 Uiso 1 1 calc GR . . . .
H69B H 1.405580 0.374683 0.727061 0.148 Uiso 1 1 calc GR . . . .
H69C H 1.428877 0.310071 0.753075 0.148 Uiso 1 1 calc GR . . . .
C70 C 1.2571(5) 0.4146(4) 0.7542(3) 0.104(3) Uani 1 1 d . . . . .
H70A H 1.205788 0.416157 0.753498 0.156 Uiso 1 1 calc GR . . . .
H70B H 1.273215 0.438965 0.729597 0.156 Uiso 1 1 calc GR . . . .
H70C H 1.258331 0.428449 0.777685 0.156 Uiso 1 1 calc GR . . . .
C71 C 1.0583(4) -0.0812(3) 0.8922(3) 0.091(3) Uani 1 1 d . . . . .
C72 C 1.1335(3) -0.0747(2) 0.87399(18) 0.0544(13) Uani 1 1 d . . . . .
C73 C 1.2013(3) -0.1170(2) 0.88387(15) 0.0498(12) Uani 1 1 d . . . . .
C74 C 1.2725(3) -0.1104(2) 0.86363(15) 0.0469(12) Uani 1 1 d . . . . .
C75 C 1.2753(3) -0.06259(19) 0.83230(14) 0.0419(11) Uani 1 1 d . . . . .
C76 C 1.3482(3) -0.0604(2) 0.80580(15) 0.0450(11) Uani 1 1 d . . . . .
C77 C 1.2850(3) 0.0463(2) 0.78087(17) 0.0543(13) Uani 1 1 d . . . . .
C78 C 1.2082(3) 0.03777(18) 0.79716(14) 0.0400(10) Uani 1 1 d . . . . .
C79 C 1.1392(3) 0.08273(18) 0.78750(14) 0.0396(10) Uani 1 1 d . . . . .
C80 C 1.0673(3) 0.0751(2) 0.80616(14) 0.0429(11) Uani 1 1 d . . . . .
C81 C 1.0655(3) 0.0254(2) 0.83704(15) 0.0482(12) Uani 1 1 d . . . . .
C82 C 0.9926(3) 0.0230(3) 0.86296(19) 0.0621(16) Uani 1 1 d . . . . .
C83 C 1.1341(3) -0.0211(2) 0.84514(15) 0.0447(11) Uani 1 1 d . . . . .
C84 C 1.2064(3) -0.0159(2) 0.82439(14) 0.0428(11) Uani 1 1 d . . . . .
C85 C 0.9169(5) -0.0424(4) 0.8996(3) 0.097(3) Uani 1 1 d D U . . .
H85A H 0.878089 -0.012985 0.883177 0.116 Uiso 1 1 calc R . . . .
H85B H 0.920441 -0.080788 0.896543 0.116 Uiso 1 1 calc R . . . .
C86 C 0.8939(7) -0.0387(7) 0.9421(3) 0.142(4) Uani 1 1 d D U . . .
H86A H 0.895625 -0.002604 0.946592 0.170 Uiso 1 1 calc R . . . .
H86B H 0.926832 -0.071899 0.959785 0.170 Uiso 1 1 calc R . . . .
C87 C 0.8092(10) -0.0399(10) 0.9504(6) 0.213(6) Uani 1 1 d D U . . .
H87A H 0.773384 -0.000648 0.951306 0.255 Uiso 1 1 calc R . . . .
H87B H 0.798999 -0.052530 0.928270 0.255 Uiso 1 1 calc R . . . .
C88 C 0.7981(13) -0.0797(10) 0.9891(7) 0.234(7) Uani 1 1 d D U . . .
H88A H 0.813402 -0.071663 1.011801 0.280 Uiso 1 1 calc R . . . .
H88B H 0.823375 -0.120716 0.987652 0.280 Uiso 1 1 calc R . . . .
C89 C 0.7057(14) -0.0591(11) 0.9903(8) 0.269(8) Uani 1 1 d D U . . .
H89A H 0.678297 -0.026305 1.003707 0.323 Uiso 1 1 calc R . . . .
H89B H 0.689271 -0.051163 0.963572 0.323 Uiso 1 1 calc R . . . .
C90 C 0.7032(14) -0.1156(11) 1.0162(8) 0.276(9) Uani 1 1 d D U . . .
H90A H 0.739224 -0.128089 1.036107 0.332 Uiso 1 1 calc R . . . .
H90B H 0.721244 -0.144288 0.998912 0.332 Uiso 1 1 calc R . . . .
C91 C 0.6191(13) -0.1174(10) 1.0412(7) 0.237(8) Uani 1 1 d D U . . .
H91A H 0.612706 -0.111324 1.068856 0.284 Uiso 1 1 calc R . . . .
H91B H 0.577084 -0.088537 1.026746 0.284 Uiso 1 1 calc R . . . .
C92 C 0.6256(13) -0.1799(9) 1.0414(7) 0.250(10) Uani 1 1 d D U . . .
H92A H 0.656178 -0.190915 1.016727 0.375 Uiso 1 1 calc GR . . . .
H92B H 0.575199 -0.181827 1.042735 0.375 Uiso 1 1 calc GR . . . .
H92C H 0.649350 -0.206270 1.064868 0.375 Uiso 1 1 calc GR . . . .
C93 C 1.4229(3) 0.0002(3) 0.7602(2) 0.0662(17) Uani 1 1 d . . . . .
H93A H 1.413329 0.028596 0.734455 0.079 Uiso 1 1 calc R . . . .
H93B H 1.455658 -0.037460 0.753992 0.079 Uiso 1 1 calc R . . . .
C94 C 1.4661(5) 0.0212(4) 0.7873(4) 0.116(4) Uani 1 1 d . . . . .
H94A H 1.509698 0.030503 0.769998 0.139 Uiso 1 1 calc R . . . .
H94B H 1.430880 0.056967 0.795524 0.139 Uiso 1 1 calc R . . . .
C95 C 1.4924(6) -0.0212(5) 0.8230(3) 0.110(3) Uani 1 1 d . U . . .
H95A H 1.528045 -0.057153 0.815247 0.132 Uiso 1 1 calc R . . . .
H95B H 1.449201 -0.030312 0.840926 0.132 Uiso 1 1 calc R . . . .
C96 C 1.5327(7) 0.0024(5) 0.8463(4) 0.121(3) Uani 1 1 d . U . . .
H96A H 1.574503 0.013035 0.827988 0.145 Uiso 1 1 calc R . . . .
H96B H 1.496420 0.037444 0.854982 0.145 Uiso 1 1 calc R . . . .
C97 C 1.5636(8) -0.0425(6) 0.8830(4) 0.134(4) Uani 1 1 d D U . . .
H97A H 1.610141 -0.070462 0.872521 0.161 Uiso 1 1 calc R . . . .
H97B H 1.579641 -0.022264 0.898283 0.161 Uiso 1 1 calc R . . . .
C98 C 1.5217(11) -0.0776(8) 0.9135(5) 0.183(5) Uani 1 1 d D U . . .
H98A H 1.544902 -0.117545 0.909266 0.220 Uiso 0.45(3) 1 calc R . P B 1
H98B H 1.469891 -0.063521 0.906277 0.220 Uiso 0.45(3) 1 calc R . P B 1
H98C H 1.559287 -0.110392 0.928840 0.220 Uiso 0.55(3) 1 calc R . P B 2
H98D H 1.499070 -0.094051 0.898644 0.220 Uiso 0.55(3) 1 calc R . P B 2
C99 C 1.515(3) -0.082(2) 0.9579(7) 0.179(8) Uani 0.45(3) 1 d D U P B 1
H99A H 1.517072 -0.045424 0.961652 0.215 Uiso 0.45(3) 1 calc R . P B 1
H99B H 1.559428 -0.113065 0.968171 0.215 Uiso 0.45(3) 1 calc R . P B 1
C100 C 1.443(3) -0.093(2) 0.9861(13) 0.172(12) Uani 0.45(3) 1 d D U P B 1
H10A H 1.422468 -0.113445 0.973835 0.258 Uiso 0.45(3) 1 calc GR . P B 1
H10B H 1.404346 -0.055618 0.989184 0.258 Uiso 0.45(3) 1 calc GR . P B 1
H10C H 1.457067 -0.115580 1.012515 0.258 Uiso 0.45(3) 1 calc GR . P B 1
C106 C 0.9328(3) 0.2080(2) 0.74827(15) 0.0440(11) Uani 1 1 d . . . . .
H106 H 0.893040 0.189635 0.753141 0.053 Uiso 1 1 calc R . . . .
C111 C 0.8491(5) 0.2836(3) 0.53116(19) 0.0739(18) Uani 1 1 d . . . . .
H111 H 0.803138 0.275688 0.539781 0.089 Uiso 1 1 calc R . . . .
C113 C 0.9396(5) 0.3149(3) 0.47611(19) 0.076(2) Uani 1 1 d . . . . .
H113 H 0.952412 0.328134 0.448175 0.091 Uiso 1 1 calc R . . . .
C114 C 0.9875(4) 0.3066(3) 0.50295(17) 0.0627(16) Uani 1 1 d . . . . .
H114 H 1.033617 0.314073 0.493441 0.075 Uiso 1 1 calc R . . . .
C115 C 0.9685(4) 0.2862(2) 0.54644(17) 0.0583(15) Uani 1 1 d . . . . .
C121 C 0.6596(4) 0.1481(3) 0.7403(3) 0.081(2) Uani 1 1 d . . . . .
H121 H 0.670568 0.156999 0.764220 0.098 Uiso 1 1 calc R . . . .
C123 C 0.7139(6) 0.0861(4) 0.7376(4) 0.127(4) Uani 1 1 d . . . . .
H12A H 0.709359 0.077035 0.712777 0.191 Uiso 1 1 calc GR . . . .
H12B H 0.700598 0.058381 0.760886 0.191 Uiso 1 1 calc GR . . . .
H12C H 0.765769 0.084068 0.737420 0.191 Uiso 1 1 calc GR . . . .
C127 C 0.6059(4) 0.2784(4) 0.7036(3) 0.087(2) Uani 1 1 d . . . . .
H127 H 0.554266 0.277494 0.703845 0.105 Uiso 1 1 calc R . . . .
C128 C 0.6176(8) 0.3283(5) 0.6688(5) 0.152(5) Uani 1 1 d . . . . .
H12D H 0.668881 0.328701 0.666823 0.228 Uiso 1 1 calc GR . . . .
H12E H 0.581394 0.364983 0.674197 0.228 Uiso 1 1 calc GR . . . .
H12F H 0.609843 0.322642 0.643427 0.228 Uiso 1 1 calc GR . . . .
C129 C 0.6094(6) 0.2900(5) 0.7443(3) 0.111(3) Uani 1 1 d . . . . .
H12G H 0.602151 0.258142 0.766073 0.166 Uiso 1 1 calc GR . . . .
H12H H 0.569750 0.326012 0.748432 0.166 Uiso 1 1 calc GR . . . .
H12I H 0.658660 0.293086 0.744296 0.166 Uiso 1 1 calc GR . . . .
C132 C 1.2625(5) 0.3211(3) 0.5453(2) 0.089(3) Uani 1 1 d . . . . .
H132 H 1.271649 0.286822 0.533897 0.106 Uiso 1 1 calc R . . . .
C133 C 1.1860(6) 0.3634(4) 0.5348(2) 0.092(3) Uani 1 1 d . . . . .
H13A H 1.147486 0.345067 0.546287 0.138 Uiso 1 1 calc GR . . . .
H13B H 1.186867 0.374843 0.505432 0.138 Uiso 1 1 calc GR . . . .
H13C H 1.174339 0.397518 0.545821 0.138 Uiso 1 1 calc GR . . . .
C134 C 1.3271(7) 0.3474(5) 0.5238(3) 0.128(4) Uani 1 1 d . . . . .
H13D H 1.314874 0.385253 0.529984 0.192 Uiso 1 1 calc GR . . . .
H13E H 1.331564 0.351493 0.494652 0.192 Uiso 1 1 calc GR . . . .
H13F H 1.374977 0.321664 0.533658 0.192 Uiso 1 1 calc GR . . . .
C135 C 1.2557(5) 0.3537(3) 0.6288(3) 0.083(2) Uani 1 1 d . . . . .
H135 H 1.230750 0.390562 0.610232 0.099 Uiso 1 1 calc R . . . .
C136 C 1.2021(5) 0.3540(4) 0.6692(3) 0.092(2) Uani 1 1 d . . . . .
H13G H 1.152415 0.356635 0.664530 0.138 Uiso 1 1 calc GR . . . .
H13H H 1.197456 0.387239 0.679773 0.138 Uiso 1 1 calc GR . . . .
H13I H 1.222869 0.318452 0.688814 0.138 Uiso 1 1 calc GR . . . .
C137 C 1.3326(7) 0.3572(5) 0.6323(4) 0.115(3) Uani 1 1 d . . . . .
H13J H 1.354538 0.327495 0.655137 0.172 Uiso 1 1 calc GR . . . .
H13K H 1.325414 0.395275 0.636635 0.172 Uiso 1 1 calc GR . . . .
H13L H 1.366464 0.350994 0.607477 0.172 Uiso 1 1 calc GR . . . .
C139 C 1.3406(6) 0.1965(4) 0.6608(3) 0.112(3) Uani 1 1 d . . . . .
H13M H 1.344478 0.222683 0.675639 0.167 Uiso 1 1 calc GR . . . .
H13N H 1.381706 0.159808 0.665794 0.167 Uiso 1 1 calc GR . . . .
H13O H 1.292215 0.189833 0.669763 0.167 Uiso 1 1 calc GR . . . .
Br1A Br 1.03658(4) 0.42036(3) 0.77842(3) 0.0739(2) Uani 1 1 d . . . . .
Br2A Br 1.08335(4) 0.51829(3) 0.70863(3) 0.0856(3) Uani 1 1 d . . . . .
Br3A Br -0.06336(4) 1.07794(2) 0.71150(2) 0.0679(2) Uani 1 1 d . . . . .
Br4A Br -0.11146(4) 0.98193(4) 0.78133(4) 0.1086(4) Uani 1 1 d . . . . .
Si1A Si 0.53478(12) 0.64483(7) 0.95263(5) 0.0636(5) Uani 1 1 d . . . . .
Si2A Si 0.65500(12) 0.94450(8) 0.63496(5) 0.0687(5) Uani 1 1 d . . . . .
Si3A Si 0.44649(11) 0.85231(7) 0.54658(4) 0.0612(4) Uani 1 1 d . . . . .
Si4A Si 0.31897(11) 0.55470(7) 0.86498(5) 0.0640(4) Uani 1 1 d . . . . .
O1A O 0.9007(2) 0.39085(15) 0.80093(15) 0.0673(12) Uani 1 1 d . . . . .
O2A O 1.0023(2) 0.61593(17) 0.64992(12) 0.0563(9) Uani 1 1 d . . . . .
O3A O 0.7724(2) 0.74665(15) 0.68158(13) 0.0587(10) Uani 1 1 d . . . . .
O4A O 0.6558(3) 0.50925(19) 0.81280(18) 0.0898(17) Uani 1 1 d . . . . .
O5A O 0.3181(3) 0.99663(19) 0.69601(19) 0.0873(16) Uani 1 1 d . . . . .
O6A O 0.0731(3) 1.1043(2) 0.6824(2) 0.115(2) Uani 1 1 d . . . . .
O7A O -0.0360(3) 0.8803(3) 0.8359(3) 0.161(4) Uani 1 1 d . . . . .
O8A O 0.2019(2) 0.75422(16) 0.81355(14) 0.0679(12) Uani 1 1 d . . . . .
N1A N 0.7795(2) 0.45251(17) 0.80871(14) 0.0487(10) Uani 1 1 d . . . . .
N2A N 0.8831(3) 0.67899(19) 0.66127(14) 0.0518(11) Uani 1 1 d . . . . .
N3A N 0.6557(2) 0.70240(15) 0.70757(11) 0.0385(8) Uani 1 1 d . . . . .
N4A N 0.6148(2) 0.62373(15) 0.77850(11) 0.0370(8) Uani 1 1 d . . . . .
N5A N 0.3599(2) 0.87976(16) 0.72170(11) 0.0389(8) Uani 1 1 d . . . . .
N6A N 0.3171(2) 0.80020(15) 0.79119(11) 0.0369(8) Uani 1 1 d . . . . .
N7A N 0.1950(2) 1.04718(17) 0.68553(13) 0.0473(10) Uani 1 1 d . . . . .
N8A N 0.0853(3) 0.8194(2) 0.82838(17) 0.0708(16) Uani 1 1 d . . . . .
C1L C 0.8567(3) 0.4407(2) 0.79387(17) 0.0499(12) Uani 1 1 d . . . . .
C1M C 0.7141(4) 0.8467(3) 0.82052(19) 0.0607(14) Uani 1 1 d . . . . .
C1P C 0.7289(5) 0.8063(4) 0.8934(2) 0.079(2) Uani 1 1 d . . . . .
H1P H 0.717854 0.782462 0.918356 0.095 Uiso 1 1 calc R . . . .
C1T C 0.7671(5) 0.8761(4) 0.8185(2) 0.081(2) Uani 1 1 d . . . . .
H1T H 0.781011 0.898906 0.793707 0.097 Uiso 1 1 calc R . . . .
C1U C 0.6492(5) 0.9122(3) 0.5917(2) 0.086(2) Uani 1 1 d . . . . .
H1U H 0.596526 0.911779 0.594981 0.103 Uiso 1 1 calc R . . . .
C1V C 0.7974(6) 0.8709(5) 0.8532(3) 0.098(3) Uani 1 1 d . . . . .
H1V H 0.831450 0.890495 0.852032 0.117 Uiso 1 1 calc R . . . .
C1W C 0.7522(7) 0.9436(6) 0.6337(3) 0.121(4) Uani 1 1 d . . . . .
H1W H 0.785141 0.909680 0.621852 0.145 Uiso 1 1 calc R . . . .
C1X C 0.7019(8) 0.8489(4) 0.5940(3) 0.129(4) Uani 1 1 d . . . . .
H1XA H 0.752466 0.845622 0.597734 0.194 Uiso 1 1 calc GR . . . .
H1XB H 0.704075 0.837393 0.568944 0.194 Uiso 1 1 calc GR . . . .
H1XC H 0.682269 0.823734 0.616747 0.194 Uiso 1 1 calc GR . . . .
C2A C 0.8798(3) 0.4914(2) 0.76764(16) 0.0478(12) Uani 1 1 d . . . . .
C2D C 0.6623(8) 0.9498(5) 0.5495(3) 0.127(4) Uani 1 1 d . . . . .
H2DA H 0.623205 0.987857 0.547174 0.191 Uiso 1 1 calc GR . . . .
H2DB H 0.659991 0.931272 0.528761 0.191 Uiso 1 1 calc GR . . . .
H2DC H 0.711833 0.954225 0.545847 0.191 Uiso 1 1 calc GR . . . .
C3AA C 0.4467(11) 0.6208(8) 0.9657(7) 0.089(5) Uani 0.427(13) 1 d D U P C 2
H3AA H 0.452141 0.596023 0.946704 0.107 Uiso 0.427(13) 1 calc R . P C 2
C2G C 0.7708(9) 0.9966(7) 0.6042(4) 0.166(6) Uani 1 1 d . . . . .
H2GA H 0.755339 1.002119 0.577832 0.249 Uiso 1 1 calc GR . . . .
H2GB H 0.825090 0.989449 0.601210 0.249 Uiso 1 1 calc GR . . . .
H2GC H 0.743686 1.031224 0.615117 0.249 Uiso 1 1 calc GR . . . .
C2K C 0.5601(11) 0.5507(7) 0.9172(5) 0.090(5) Uani 0.573(13) 1 d D U P C 1
H2KA H 0.525157 0.531673 0.934247 0.135 Uiso 0.573(13) 1 calc GR . P C 1
H2KB H 0.599039 0.523881 0.902088 0.135 Uiso 0.573(13) 1 calc GR . P C 1
H2KC H 0.532504 0.584577 0.898311 0.135 Uiso 0.573(13) 1 calc GR . P C 1
C2L C 0.7786(9) 0.9317(9) 0.6745(4) 0.167(7) Uani 1 1 d . . . . .
H2LA H 0.747695 0.962871 0.688427 0.251 Uiso 1 1 calc GR . . . .
H2LB H 0.831427 0.929619 0.670697 0.251 Uiso 1 1 calc GR . . . .
H2LC H 0.773842 0.895077 0.690784 0.251 Uiso 1 1 calc GR . . . .
C2M C 0.6772(9) 0.5743(9) 0.9234(7) 0.113(6) Uani 0.573(13) 1 d D U P C 1
H2MA H 0.671210 0.613854 0.908353 0.169 Uiso 0.573(13) 1 calc GR . P C 1
H2MB H 0.698879 0.547922 0.904875 0.169 Uiso 0.573(13) 1 calc GR . P C 1
H2MC H 0.710662 0.563893 0.943964 0.169 Uiso 0.573(13) 1 calc GR . P C 1
C4AA C 0.3739(9) 0.6737(6) 0.9578(5) 0.062(4) Uani 0.427(13) 1 d D U P C 2
H4AA H 0.384200 0.709118 0.956226 0.093 Uiso 0.427(13) 1 calc GR . P C 2
H4AB H 0.333918 0.669804 0.979902 0.093 Uiso 0.427(13) 1 calc GR . P C 2
H4AC H 0.357873 0.675533 0.932397 0.093 Uiso 0.427(13) 1 calc GR . P C 2
C2Q C -0.0325(15) 1.0605(11) 0.5902(7) 0.248(10) Uani 1 1 d D U . . .
H2QA H -0.027869 1.039528 0.569493 0.372 Uiso 1 1 calc GR . . . .
H2QB H -0.085781 1.080032 0.598274 0.372 Uiso 1 1 calc GR . . . .
H2QC H -0.009464 1.033298 0.613669 0.372 Uiso 1 1 calc GR . . . .
C3A C 0.9559(3) 0.4861(2) 0.75492(19) 0.0550(13) Uani 1 1 d . . . . .
C4A C 0.9774(3) 0.5309(2) 0.72403(18) 0.0529(13) Uani 1 1 d . . . . .
C5A C 0.9219(3) 0.5813(2) 0.70768(17) 0.0471(12) Uani 1 1 d . . . . .
C6 C 0.4527(3) 0.74605(18) 0.79765(13) 0.0356(9) Uani 1 1 d . . . . .
H6 H 0.432947 0.735322 0.826613 0.043 Uiso 1 1 calc R . . . .
C6A C 0.9412(3) 0.6253(2) 0.67109(16) 0.0462(11) Uani 1 1 d . . . . .
C7A C 0.8114(3) 0.6946(2) 0.68466(16) 0.0473(12) Uani 1 1 d . . . . .
C8A C 0.7878(3) 0.6452(2) 0.71191(15) 0.0420(10) Uani 1 1 d . . . . .
C9A C 0.7106(3) 0.65395(18) 0.72671(14) 0.0386(10) Uani 1 1 d . . . . .
C10A C 0.6891(3) 0.61103(19) 0.75910(14) 0.0385(10) Uani 1 1 d . . . . .
C11A C 0.7446(3) 0.55542(19) 0.77148(15) 0.0424(11) Uani 1 1 d . . . . .
C12A C 0.7216(3) 0.5063(2) 0.79943(18) 0.0557(14) Uani 1 1 d . . . . .
C13A C 0.8217(3) 0.5454(2) 0.75431(15) 0.0437(11) Uani 1 1 d . . . . .
C14A C 0.8437(3) 0.59176(19) 0.72456(15) 0.0428(11) Uani 1 1 d . . . . .
C15A C 0.7542(4) 0.4022(2) 0.83282(19) 0.0586(15) Uani 1 1 d . . . . .
H15A H 0.792223 0.366030 0.826596 0.070 Uiso 1 1 calc R . . . .
H15B H 0.706247 0.406138 0.824314 0.070 Uiso 1 1 calc R . . . .
C16A C 0.7432(4) 0.3978(3) 0.8782(2) 0.077(2) Uani 1 1 d . . . . .
H16A H 0.701310 0.432209 0.884523 0.092 Uiso 1 1 calc R . . . .
H16B H 0.727889 0.363642 0.891736 0.092 Uiso 1 1 calc R . . . .
C17A C 0.8120(5) 0.3931(4) 0.8956(2) 0.085(2) Uani 1 1 d . . . . .
H17A H 0.825408 0.428454 0.883358 0.102 Uiso 1 1 calc R . . . .
H17B H 0.854824 0.360137 0.887847 0.102 Uiso 1 1 calc R . . . .
C18A C 0.8008(6) 0.3849(4) 0.9427(3) 0.101(3) Uani 1 1 d D U . . .
H18A H 0.758954 0.418301 0.950500 0.122 Uiso 1 1 calc R . . . .
H18B H 0.786434 0.349967 0.955024 0.122 Uiso 1 1 calc R . . . .
C19A C 0.8730(8) 0.3788(6) 0.9596(4) 0.137(4) Uani 1 1 d D U . . .
H19A H 0.866039 0.366142 0.989304 0.164 Uiso 1 1 calc R . . . .
H19B H 0.916166 0.348476 0.948964 0.164 Uiso 1 1 calc R . . . .
C20A C 0.8914(10) 0.4340(7) 0.9489(5) 0.172(5) Uani 1 1 d D U . . .
H20C H 0.847294 0.464120 0.959131 0.207 Uiso 1 1 calc R . . . .
H20D H 0.898027 0.446170 0.919180 0.207 Uiso 1 1 calc R . . . .
C21 C 0.5001(6) 1.0195(4) 0.6306(3) 0.101(3) Uani 1 1 d . . . . .
H21A H 0.503362 0.999178 0.609709 0.151 Uiso 1 1 calc GR . . . .
H21B H 0.465453 1.058988 0.624115 0.151 Uiso 1 1 calc GR . . . .
H21C H 0.481631 0.999434 0.656701 0.151 Uiso 1 1 calc GR . . . .
C21A C 0.9624(12) 0.4327(11) 0.9648(6) 0.223(7) Uani 1 1 d D U . . .
H21D H 0.947725 0.461126 0.982070 0.268 Uiso 1 1 calc R . . . .
H21E H 0.986416 0.394004 0.981004 0.268 Uiso 1 1 calc R . . . .
C22A C 1.0181(15) 0.4478(13) 0.9276(8) 0.293(12) Uani 1 1 d D U . . .
H22C H 0.990035 0.479113 0.907448 0.439 Uiso 1 1 calc GR . . . .
H22D H 1.045296 0.413820 0.916010 0.439 Uiso 1 1 calc GR . . . .
H22E H 1.054169 0.460079 0.936100 0.439 Uiso 1 1 calc GR . . . .
C23A C 0.9015(3) 0.7231(2) 0.62614(18) 0.0574(14) Uani 1 1 d . . . . .
H23C H 0.854486 0.749111 0.614760 0.069 Uiso 1 1 calc R . . . .
H23D H 0.935244 0.703287 0.604980 0.069 Uiso 1 1 calc R . . . .
C24A C 0.9398(4) 0.7598(3) 0.6374(2) 0.0687(17) Uani 1 1 d . . . . .
H24C H 0.986057 0.734058 0.649681 0.082 Uiso 1 1 calc R . . . .
H24D H 0.905374 0.781424 0.657539 0.082 Uiso 1 1 calc R . . . .
C25A C 0.9604(5) 0.8027(3) 0.5994(2) 0.084(2) Uani 1 1 d D U . . .
H25C H 0.996284 0.780663 0.579869 0.101 Uiso 1 1 calc R . . . .
H25D H 0.914330 0.826877 0.586539 0.101 Uiso 1 1 calc R . . . .
C26A C 0.9957(7) 0.8420(4) 0.6093(3) 0.113(3) Uani 1 1 d D U . . .
H26C H 1.043358 0.817166 0.620420 0.136 Uiso 1 1 calc R . . . .
H26D H 0.961424 0.860319 0.631077 0.136 Uiso 1 1 calc R . . . .
C27A C 1.0128(8) 0.8902(5) 0.5750(4) 0.134(4) Uani 1 1 d D U . . .
H27C H 0.968881 0.911302 0.559845 0.161 Uiso 1 1 calc R . . . .
H27D H 1.022682 0.917969 0.586480 0.161 Uiso 1 1 calc R . . . .
C28A C 1.0812(8) 0.8639(5) 0.5469(4) 0.142(4) Uani 1 1 d D U . . .
H28C H 1.067987 0.841408 0.532142 0.170 Uiso 1 1 calc R . . . .
H28D H 1.121985 0.836980 0.563067 0.170 Uiso 1 1 calc R . . . .
C4BA C 0.5979(9) 0.5701(7) 0.9443(5) 0.073(4) Uani 0.573(13) 1 d D U P C 1
H4BA H 0.603767 0.542103 0.970819 0.087 Uiso 0.573(13) 1 calc R . P C 1
C29A C 1.1113(9) 0.9116(6) 0.5151(4) 0.156(5) Uani 1 1 d D U . . .
H29C H 1.070493 0.941015 0.500068 0.187 Uiso 1 1 calc R . . . .
H29D H 1.131985 0.930930 0.528841 0.187 Uiso 1 1 calc R . . . .
C30A C 1.1749(11) 0.8765(8) 0.4862(5) 0.202(7) Uani 1 1 d D U . . .
H30D H 1.151940 0.869954 0.466028 0.303 Uiso 1 1 calc GR . . . .
H30E H 1.203377 0.839374 0.501878 0.303 Uiso 1 1 calc GR . . . .
H30F H 1.208873 0.898346 0.472595 0.303 Uiso 1 1 calc GR . . . .
C31A C 0.5845(3) 0.70931(17) 0.72367(13) 0.0352(9) Uani 1 1 d . . . . .
C32A C 0.5653(2) 0.67177(17) 0.76148(13) 0.0341(9) Uani 1 1 d . . . . .
C33A C 0.4822(2) 0.68839(17) 0.77880(13) 0.0348(9) Uani 1 1 d . . . . .
H33A H 0.474390 0.655505 0.800522 0.042 Uiso 1 1 calc R . . . .
C34A C 0.4379(3) 0.69693(18) 0.74385(13) 0.0367(10) Uani 1 1 d . . . . .
C35A C 0.4567(3) 0.73256(18) 0.70529(13) 0.0362(10) Uani 1 1 d . . . . .
C36A C 0.5199(3) 0.75742(19) 0.70254(13) 0.0376(10) Uani 1 1 d . . . . .
H36A H 0.538891 0.768253 0.673460 0.045 Uiso 1 1 calc R . . . .
C37A C 0.4196(3) 0.74177(19) 0.67220(13) 0.0399(10) Uani 1 1 d . . . . .
C38A C 0.3607(3) 0.7160(2) 0.67590(13) 0.0411(10) Uani 1 1 d . . . . .
C39A C 0.3200(3) 0.7253(2) 0.64361(16) 0.0524(13) Uani 1 1 d . . . . .
H39A H 0.330733 0.749161 0.618628 0.063 Uiso 1 1 calc R . . . .
C40A C 0.2635(3) 0.7000(3) 0.64735(17) 0.0551(13) Uani 1 1 d . . . . .
C41A C 0.2219(4) 0.7088(3) 0.61472(19) 0.0697(18) Uani 1 1 d . . . . .
H41A H 0.231992 0.732420 0.589434 0.084 Uiso 1 1 calc R . . . .
C42A C 0.1680(5) 0.6836(4) 0.6198(2) 0.086(2) Uani 1 1 d . . . . .
H42A H 0.140580 0.690998 0.598064 0.103 Uiso 1 1 calc R . . . .
C43A C 0.1521(5) 0.6467(4) 0.6568(2) 0.083(2) Uani 1 1 d . . . . .
H43A H 0.114891 0.629423 0.659290 0.100 Uiso 1 1 calc R . . . .
C44A C 0.1907(4) 0.6358(4) 0.6891(2) 0.0711(18) Uani 1 1 d . . . . .
H44A H 0.180191 0.610939 0.713564 0.085 Uiso 1 1 calc R . . . .
C45A C 0.2474(4) 0.6625(3) 0.68559(17) 0.0562(13) Uani 1 1 d . . . . .
C46A C 0.2874(3) 0.6539(2) 0.71843(16) 0.0500(12) Uani 1 1 d . . . . .
H46A H 0.276407 0.630397 0.743548 0.060 Uiso 1 1 calc R . . . .
C47A C 0.3425(3) 0.67949(19) 0.71439(14) 0.0410(10) Uani 1 1 d . . . . .
C48A C 0.3834(3) 0.67041(18) 0.74838(13) 0.0369(10) Uani 1 1 d . . . . .
C49A C 0.3659(3) 0.63350(19) 0.78678(14) 0.0414(10) Uani 1 1 d . . . . .
C50A C 0.3476(3) 0.6021(2) 0.81809(16) 0.0490(12) Uani 1 1 d . . . . .
C51A C 0.3150(6) 0.5883(3) 0.90917(19) 0.093(3) Uani 1 1 d . . . . .
H51A H 0.362399 0.597604 0.905608 0.112 Uiso 1 1 calc R . . . .
C52A C 0.3083(8) 0.5482(4) 0.9522(2) 0.130(5) Uani 1 1 d . . . . .
H52D H 0.264921 0.535430 0.955448 0.194 Uiso 1 1 calc GR . . . .
H52E H 0.301636 0.569738 0.972904 0.194 Uiso 1 1 calc GR . . . .
H52F H 0.354263 0.514628 0.954957 0.194 Uiso 1 1 calc GR . . . .
C53A C 0.2465(8) 0.6470(4) 0.9070(3) 0.147(6) Uani 1 1 d . . . . .
H53D H 0.246247 0.669329 0.879181 0.220 Uiso 1 1 calc GR . . . .
H53E H 0.251642 0.669166 0.924546 0.220 Uiso 1 1 calc GR . . . .
H53F H 0.199171 0.638605 0.915818 0.220 Uiso 1 1 calc GR . . . .
C54A C 0.2233(7) 0.5519(7) 0.8612(4) 0.148(5) Uani 1 1 d D . . . .
H54A H 0.191921 0.587023 0.871957 0.177 Uiso 1 1 calc R . . . .
C55A C 0.1936(11) 0.5700(12) 0.8232(4) 0.259(15) Uani 1 1 d D . . . .
H55D H 0.176375 0.612152 0.815296 0.389 Uiso 1 1 calc GR . . . .
H55E H 0.151125 0.556331 0.825786 0.389 Uiso 1 1 calc GR . . . .
H55F H 0.232947 0.553881 0.802578 0.389 Uiso 1 1 calc GR . . . .
C56A C 0.1962(10) 0.5075(8) 0.8954(4) 0.177(7) Uani 1 1 d . . . . .
H56D H 0.223405 0.468626 0.890640 0.265 Uiso 1 1 calc GR . . . .
H56E H 0.142078 0.516205 0.895786 0.265 Uiso 1 1 calc GR . . . .
H56F H 0.206010 0.509851 0.921339 0.265 Uiso 1 1 calc GR . . . .
C57A C 0.3967(6) 0.4802(3) 0.8689(2) 0.087(2) Uani 1 1 d . . . . .
H57A H 0.381066 0.453830 0.893365 0.105 Uiso 1 1 calc R . . . .
C58A C 0.4054(8) 0.4541(4) 0.8321(3) 0.120(4) Uani 1 1 d . . . . .
H58D H 0.356656 0.452692 0.829107 0.180 Uiso 1 1 calc GR . . . .
H58E H 0.441956 0.414982 0.836193 0.180 Uiso 1 1 calc GR . . . .
H58F H 0.423115 0.478000 0.807731 0.180 Uiso 1 1 calc GR . . . .
C59A C 0.4729(6) 0.4818(4) 0.8740(3) 0.112(3) Uani 1 1 d . . . . .
H59D H 0.490550 0.506395 0.850070 0.168 Uiso 1 1 calc GR . . . .
H59E H 0.509458 0.442658 0.877468 0.168 Uiso 1 1 calc GR . . . .
H59F H 0.467526 0.497205 0.897789 0.168 Uiso 1 1 calc GR . . . .
C60A C 0.4373(3) 0.7759(2) 0.63267(14) 0.0454(12) Uani 1 1 d . . . . .
C61A C 0.4486(3) 0.8038(2) 0.59805(15) 0.0512(13) Uani 1 1 d . . . . .
C62A C 0.4068(7) 0.9506(4) 0.5807(3) 0.118(4) Uani 1 1 d . . . . .
H62D H 0.421474 0.921628 0.605251 0.177 Uiso 1 1 calc GR . . . .
H62E H 0.367743 0.985127 0.587915 0.177 Uiso 1 1 calc GR . . . .
H62F H 0.450804 0.960632 0.565555 0.177 Uiso 1 1 calc GR . . . .
C63A C 0.3761(5) 0.9261(3) 0.5545(2) 0.083(2) Uani 1 1 d . . . . .
H63A H 0.371594 0.952929 0.527507 0.099 Uiso 1 1 calc R . . . .
C64A C 0.2967(6) 0.9217(5) 0.5722(4) 0.142(5) Uani 1 1 d . . . . .
H64D H 0.283104 0.900735 0.556725 0.212 Uiso 1 1 calc GR . . . .
H64E H 0.259666 0.960437 0.570513 0.212 Uiso 1 1 calc GR . . . .
H64F H 0.297424 0.901013 0.600391 0.212 Uiso 1 1 calc GR . . . .
C65A C 0.4185(9) 0.8181(5) 0.5122(3) 0.128(4) Uani 1 1 d D . . . .
H65A H 0.468830 0.794242 0.500992 0.153 Uiso 1 1 calc R . . . .
C66A C 0.3883(8) 0.8638(5) 0.4725(3) 0.124(4) Uani 1 1 d . . . . .
H66D H 0.336150 0.887672 0.479099 0.186 Uiso 1 1 calc GR . . . .
H66E H 0.390343 0.843251 0.452008 0.186 Uiso 1 1 calc GR . . . .
H66F H 0.419811 0.888343 0.462160 0.186 Uiso 1 1 calc GR . . . .
C67A C 0.3803(13) 0.7772(6) 0.5259(4) 0.240(13) Uani 1 1 d D . . . .
H67D H 0.416807 0.738356 0.526527 0.360 Uiso 1 1 calc GR . . . .
H67E H 0.343600 0.784885 0.507620 0.360 Uiso 1 1 calc GR . . . .
H67F H 0.354207 0.780043 0.553060 0.360 Uiso 1 1 calc GR . . . .
C68A C 0.5420(5) 0.8585(3) 0.5265(2) 0.078(2) Uani 1 1 d . . . . .
H68A H 0.556750 0.871240 0.547494 0.093 Uiso 1 1 calc R . . . .
C69A C 0.5454(6) 0.9057(4) 0.4863(3) 0.106(3) Uani 1 1 d . . . . .
H69D H 0.529989 0.895998 0.464740 0.159 Uiso 1 1 calc GR . . . .
H69E H 0.596968 0.906586 0.478695 0.159 Uiso 1 1 calc GR . . . .
H69F H 0.511414 0.943511 0.490762 0.159 Uiso 1 1 calc GR . . . .
C70A C 0.6065(6) 0.7992(4) 0.5208(3) 0.105(3) Uani 1 1 d . . . . .
H70D H 0.603590 0.769260 0.544954 0.158 Uiso 1 1 calc GR . . . .
H70E H 0.655812 0.804210 0.516359 0.158 Uiso 1 1 calc GR . . . .
H70F H 0.599507 0.787900 0.497434 0.158 Uiso 1 1 calc GR . . . .
C71A C 0.0275(4) 0.8730(3) 0.8174(3) 0.087(3) Uani 1 1 d . . . . .
C72A C 0.0487(3) 0.9178(2) 0.78357(19) 0.0566(14) Uani 1 1 d . . . . .
C73A C -0.0059(3) 0.9692(2) 0.7658(2) 0.0578(14) Uani 1 1 d . . . . .
C74A C 0.0166(3) 1.0134(2) 0.73592(17) 0.0508(12) Uani 1 1 d . . . . .
C75A C 0.0929(3) 1.0078(2) 0.72448(15) 0.0470(12) Uani 1 1 d . . . . .
C76A C 0.1176(3) 1.0573(2) 0.69572(18) 0.0570(15) Uani 1 1 d . . . . .
C77A C 0.2523(3) 0.9967(2) 0.70071(18) 0.0531(13) Uani 1 1 d . . . . .
C78A C 0.2290(3) 0.94661(19) 0.72603(14) 0.0420(10) Uani 1 1 d . . . . .
C79A C 0.2849(3) 0.89188(18) 0.73989(13) 0.0367(10) Uani 1 1 d . . . . .
C80A C 0.2625(3) 0.84825(18) 0.77083(14) 0.0367(9) Uani 1 1 d . . . . .
C81A C 0.1839(3) 0.8558(2) 0.78354(15) 0.0419(10) Uani 1 1 d . . . . .
C82A C 0.1605(3) 0.8049(2) 0.80930(18) 0.0568(14) Uani 1 1 d . . . . .
C83A C 0.1283(3) 0.9087(2) 0.76875(15) 0.0440(11) Uani 1 1 d . . . . .
C84A C 0.1506(3) 0.95456(19) 0.74029(14) 0.0409(10) Uani 1 1 d . . . . .
C85A C 0.0632(5) 0.7743(4) 0.8608(3) 0.100(3) Uani 1 1 d . U . . .
H85C H 0.109166 0.746903 0.872569 0.121 Uiso 1 1 calc R . . . .
H85D H 0.029419 0.793343 0.882342 0.121 Uiso 1 1 calc R . . . .
C86A C 0.0257(7) 0.7409(5) 0.8497(4) 0.128(4) Uani 1 1 d . U . . .
H86C H 0.060813 0.716613 0.831209 0.154 Uiso 1 1 calc R . . . .
H86D H -0.018472 0.767116 0.835847 0.154 Uiso 1 1 calc R . . . .
C87A C 0.0001(10) 0.7020(7) 0.8893(5) 0.164(5) Uani 1 1 d D U . . .
H87C H 0.044327 0.669181 0.898854 0.197 Uiso 1 1 calc R . . . .
H87D H -0.021906 0.724705 0.910560 0.197 Uiso 1 1 calc R . . . .
C88A C -0.0552(10) 0.6805(7) 0.8824(4) 0.163(5) Uani 1 1 d D U . . .
H88C H -0.038202 0.665755 0.857225 0.196 Uiso 1 1 calc R . . . .
H88D H -0.103827 0.712177 0.879215 0.196 Uiso 1 1 calc R . . . .
C89A C -0.0660(9) 0.6310(6) 0.9186(4) 0.161(5) Uani 1 1 d D U . . .
H89C H -0.077016 0.602184 0.908977 0.193 Uiso 1 1 calc R . . . .
H89D H -0.019438 0.611535 0.931810 0.193 Uiso 1 1 calc R . . . .
C90A C -0.1322(10) 0.6581(7) 0.9487(5) 0.182(5) Uani 1 1 d D U . . .
H90C H -0.176481 0.682210 0.934330 0.219 Uiso 1 1 calc R . . . .
H90D H -0.118104 0.683199 0.960744 0.219 Uiso 1 1 calc R . . . .
C91A C -0.1529(12) 0.6097(8) 0.9829(5) 0.200(6) Uani 1 1 d D U . . .
H91C H -0.107462 0.580339 0.994157 0.240 Uiso 1 1 calc R . . . .
H91D H -0.179979 0.590669 0.973046 0.240 Uiso 1 1 calc R . . . .
C92A C -0.2054(13) 0.6454(10) 1.0149(6) 0.230(9) Uani 1 1 d D U . . .
H92D H -0.229736 0.685183 1.001203 0.345 Uiso 1 1 calc GR . . . .
H92E H -0.175189 0.645125 1.034468 0.345 Uiso 1 1 calc GR . . . .
H92F H -0.243973 0.628021 1.028929 0.345 Uiso 1 1 calc GR . . . .
C93A C 0.2204(4) 1.0978(2) 0.66164(19) 0.0638(16) Uani 1 1 d D U . . .
H93C H 0.176522 1.133622 0.661477 0.077 Uiso 1 1 calc R . . . .
H93D H 0.258077 1.100549 0.675829 0.077 Uiso 1 1 calc R . . . .
C94A C 0.2541(6) 1.0950(4) 0.6186(3) 0.105(3) Uani 1 1 d D U . . .
H94C H 0.273551 1.127402 0.606408 0.126 Uiso 1 1 calc R . . . .
H94D H 0.296643 1.058544 0.618050 0.126 Uiso 1 1 calc R . . . .
C95A C 0.1955(10) 1.0981(8) 0.5948(4) 0.163(5) Uani 1 1 d D U . . .
H95C H 0.146677 1.120070 0.607932 0.196 Uiso 1 1 calc R . . . .
H95D H 0.195203 1.058144 0.599656 0.196 Uiso 1 1 calc R . . . .
C96A C 0.1928(12) 1.1216(9) 0.5502(5) 0.207(6) Uani 1 1 d D U . . .
H96C H 0.234878 1.094727 0.535932 0.248 Uiso 1 1 calc R . . . .
H96D H 0.202663 1.158660 0.543390 0.248 Uiso 1 1 calc R . . . .
C97A C 0.1189(11) 1.1323(9) 0.5326(6) 0.192(6) Uani 1 1 d D U . . .
H97C H 0.129260 1.140200 0.502838 0.231 Uiso 1 1 calc R . . . .
H97D H 0.080152 1.167266 0.540162 0.231 Uiso 1 1 calc R . . . .
C98A C 0.0843(12) 1.0803(9) 0.5470(6) 0.213(7) Uani 1 1 d D U . . .
H98E H 0.075347 1.069537 0.523565 0.256 Uiso 1 1 calc R . . . .
H98F H 0.118352 1.045885 0.563153 0.256 Uiso 1 1 calc R . . . .
C99A C 0.0084(13) 1.1058(10) 0.5730(7) 0.238(8) Uani 1 1 d D U . . .
H99C H 0.018609 1.117800 0.595543 0.286 Uiso 1 1 calc R . . . .
H99D H -0.024409 1.140339 0.556324 0.286 Uiso 1 1 calc R . . . .
C101 C 0.3884(3) 0.79418(17) 0.77618(12) 0.0351(9) Uani 1 1 d . . . . .
C102 C 0.4093(3) 0.83175(17) 0.73871(12) 0.0346(9) Uani 1 1 d . . . . .
C103 C 0.4929(2) 0.81444(16) 0.72193(12) 0.0340(9) Uani 1 1 d . . . . .
H103 H 0.501416 0.847208 0.700341 0.041 Uiso 1 1 calc R . . . .
C104 C 0.5361(3) 0.80578(18) 0.75705(13) 0.0361(9) Uani 1 1 d . . . . .
C105 C 0.5161(3) 0.77040(18) 0.79578(13) 0.0372(10) Uani 1 1 d . . . . .
C107 C 0.5518(3) 0.76127(18) 0.82941(13) 0.0391(10) Uani 1 1 d . . . . .
C108 C 0.6082(3) 0.7885(2) 0.82705(14) 0.0429(11) Uani 1 1 d . . . . .
C109 C 0.6424(3) 0.7824(2) 0.86046(17) 0.0542(13) Uani 1 1 d . . . . .
H109 H 0.630664 0.758467 0.885196 0.065 Uiso 1 1 calc R . . . .
C110 C 0.6944(4) 0.8112(3) 0.85848(19) 0.0608(14) Uani 1 1 d . . . . .
C112 C 0.7767(6) 0.8356(5) 0.8906(3) 0.098(3) Uani 1 1 d . . . . .
H112 H 0.797157 0.832654 0.914027 0.118 Uiso 1 1 calc R . . . .
C116 C 0.6805(4) 0.8519(3) 0.78581(17) 0.0545(13) Uani 1 1 d . . . . .
H116 H 0.694197 0.874318 0.760757 0.065 Uiso 1 1 calc R . . . .
C117 C 0.6282(3) 0.8247(2) 0.78800(15) 0.0450(11) Uani 1 1 d . . . . .
C118 C 0.5902(3) 0.83215(19) 0.75350(14) 0.0417(10) Uani 1 1 d . . . . .
C119 C 0.5355(3) 0.72435(19) 0.86783(14) 0.0432(11) Uani 1 1 d . . . . .
C120 C 0.5276(4) 0.6943(2) 0.90163(16) 0.0544(13) Uani 1 1 d . . . . .
C2F C 0.428(3) 0.5867(19) 1.0092(8) 0.108(10) Uani 0.427(13) 1 d D U P C 2
H2FA H 0.472334 0.553512 1.016944 0.162 Uiso 0.427(13) 1 calc GR . P C 2
H2FB H 0.386221 0.573280 1.009540 0.162 Uiso 0.427(13) 1 calc GR . P C 2
H2FC H 0.413530 0.612003 1.028346 0.162 Uiso 0.427(13) 1 calc GR . P C 2
C124 C 0.5798(10) 0.6783(6) 0.9817(4) 0.078(4) Uani 0.573(13) 1 d D U P C 1
H124 H 0.626452 0.682059 0.963809 0.093 Uiso 0.573(13) 1 calc R . P C 1
C125 C 0.5258(12) 0.7427(7) 0.9810(6) 0.108(5) Uani 0.573(13) 1 d D U P C 1
H12J H 0.527784 0.765451 0.953419 0.162 Uiso 0.573(13) 1 calc GR . P C 1
H12K H 0.542107 0.759287 0.998417 0.162 Uiso 0.573(13) 1 calc GR . P C 1
H12L H 0.474111 0.743008 0.990849 0.162 Uiso 0.573(13) 1 calc GR . P C 1
C126 C 0.6092(15) 0.6331(10) 1.0209(5) 0.112(6) Uani 0.573(13) 1 d D U P C 1
H12M H 0.566185 0.628522 1.040579 0.168 Uiso 0.573(13) 1 calc GR . P C 1
H12N H 0.639858 0.646822 1.032439 0.168 Uiso 0.573(13) 1 calc GR . P C 1
H12O H 0.639752 0.596000 1.013871 0.168 Uiso 0.573(13) 1 calc GR . P C 1
C130 C 0.6101(3) 0.8676(2) 0.71513(15) 0.0455(11) Uani 1 1 d . . . . .
C131 C 0.6287(4) 0.8976(2) 0.68337(17) 0.0546(13) Uani 1 1 d . . . . .
C138 C 0.5789(6) 1.0206(3) 0.6325(2) 0.087(2) Uani 1 1 d . . . . .
H138 H 0.592907 1.047434 0.607814 0.104 Uiso 1 1 calc R . . . .
C140 C 0.5738(8) 1.0450(5) 0.6704(3) 0.120(4) Uani 1 1 d . . . . .
H14A H 0.564940 1.017341 0.694975 0.180 Uiso 1 1 calc GR . . . .
H14B H 0.532149 1.081608 0.669536 0.180 Uiso 1 1 calc GR . . . .
H14C H 0.621052 1.051340 0.670254 0.180 Uiso 1 1 calc GR . . . .
C141 C 0.8478(7) 0.4517(4) 0.5662(2) 0.096(3) Uani 1 1 d . . . . .
C142 C 0.7759(10) 0.5014(5) 0.5572(4) 0.124(4) Uani 1 1 d . . . . .
H142 H 0.776105 0.535169 0.537300 0.149 Uiso 1 1 calc R . . . .
C143 C 0.7108(10) 0.4950(6) 0.5791(5) 0.132(4) Uani 1 1 d . . . . .
H143 H 0.665395 0.524568 0.571841 0.158 Uiso 1 1 calc R . . . .
C144 C 0.7037(7) 0.4503(5) 0.6108(4) 0.116(3) Uani 1 1 d . . . . .
H144 H 0.656587 0.449783 0.625724 0.139 Uiso 1 1 calc R . . . .
C145 C 0.7700(6) 0.4064(4) 0.6190(3) 0.102(3) Uani 1 1 d . . . . .
H145 H 0.767967 0.374080 0.639907 0.123 Uiso 1 1 calc R . . . .
C146 C 0.8410(5) 0.4069(3) 0.5980(2) 0.084(2) Uani 1 1 d . . . . .
H146 H 0.884918 0.375897 0.605774 0.101 Uiso 1 1 calc R . . . .
C147 C 0.9198(9) 0.4524(5) 0.5425(3) 0.128(4) Uani 1 1 d . . . . .
H14D H 0.928793 0.433409 0.520068 0.192 Uiso 1 1 calc GR . . . .
H14E H 0.960327 0.431823 0.559632 0.192 Uiso 1 1 calc GR . . . .
H14F H 0.918635 0.492289 0.531959 0.192 Uiso 1 1 calc GR . . . .
C148 C 0.8815(10) 0.5996(7) 0.8220(5) 0.186(5) Uani 1 1 d D U . . .
C149 C 0.9500(10) 0.6042(7) 0.8006(4) 0.155(4) Uani 1 1 d D U . . .
H149 H 0.994107 0.572279 0.806594 0.185 Uiso 1 1 calc R . . . .
C150 C 0.9595(10) 0.6531(7) 0.7706(5) 0.173(5) Uani 1 1 d D U . . .
H150 H 1.005923 0.654020 0.754929 0.208 Uiso 1 1 calc R . . . .
C151 C 0.8901(9) 0.7000(7) 0.7672(5) 0.166(5) Uani 1 1 d D U . . .
H151 H 0.889571 0.735633 0.749378 0.199 Uiso 1 1 calc R . . . .
C152 C 0.8218(9) 0.6942(6) 0.7901(4) 0.151(4) Uani 1 1 d D U . . .
H152 H 0.777677 0.726614 0.785344 0.181 Uiso 1 1 calc R . . . .
C153 C 0.8120(9) 0.6456(7) 0.8191(5) 0.175(5) Uani 1 1 d D U . . .
H153 H 0.765565 0.644109 0.834396 0.210 Uiso 1 1 calc R . . . .
C154 C 0.904169 0.5372(9) 0.8438(9) 0.374(16) Uani 1 1 d D U . . .
H15C H 0.944461 0.529124 0.859946 0.561 Uiso 1 1 calc GR . . . .
H15D H 0.922128 0.512479 0.824125 0.561 Uiso 1 1 calc GR . . . .
H15E H 0.860661 0.529438 0.861493 0.561 Uiso 1 1 calc GR . . . .
C155 C 1.1083(8) 0.0467(5) 0.9313(4) 0.140(4) Uani 1 1 d D U . . .
C156 C 1.1250(6) 0.0895(4) 0.9004(3) 0.097(2) Uani 1 1 d D U . . .
H156 H 1.084151 0.122403 0.891096 0.116 Uiso 1 1 calc R . . . .
C157 C 1.1984(6) 0.0878(5) 0.8817(4) 0.133(4) Uani 1 1 d D U . . .
H157 H 1.207572 0.119492 0.862341 0.160 Uiso 1 1 calc R . . . .
C158 C 1.2581(9) 0.0354(6) 0.8939(4) 0.160(5) Uani 1 1 d D U . . .
H158 H 1.309629 0.028717 0.883622 0.192 Uiso 1 1 calc R . . . .
C159 C 1.2299(9) -0.0059(6) 0.9238(4) 0.141(4) Uani 1 1 d D U . . .
H159 H 1.269632 -0.040058 0.932544 0.169 Uiso 1 1 calc R . . . .
C160 C 1.1596(9) -0.0092(6) 0.9435(4) 0.162(5) Uani 1 1 d D U . . .
H160 H 1.149000 -0.041580 0.961136 0.194 Uiso 1 1 calc R . . . .
C161 C 1.0284(10) 0.0516(10) 0.9492(6) 0.216(8) Uani 1 1 d D U . . .
H16C H 1.018814 0.061562 0.975563 0.324 Uiso 1 1 d R . . . .
H16D H 1.020524 0.014782 0.952393 0.324 Uiso 1 1 d R . . . .
H16E H 0.993844 0.081742 0.931293 0.324 Uiso 1 1 d R . . . .
C162 C 0.0300(11) 0.8538(7) 0.7103(5) 0.188(5) Uani 1 1 d D U . . .
C163 C 0.0314(8) 0.9053(6) 0.6832(4) 0.128(4) Uani 1 1 d D U . . .
H163 H -0.014079 0.936150 0.677919 0.154 Uiso 1 1 calc R . . . .
C164 C 0.1021(8) 0.9107(7) 0.6638(5) 0.171(5) Uani 1 1 d D U . . .
H164 H 0.105085 0.944984 0.645353 0.206 Uiso 1 1 calc R . . . .
C165 C 0.1688(9) 0.8621(6) 0.6732(4) 0.156(4) Uani 1 1 d D U . . .
H165 H 0.217958 0.862155 0.661463 0.188 Uiso 1 1 calc R . . . .
C166 C 0.1547(9) 0.8139(6) 0.7017(4) 0.139(4) Uani 1 1 d D U . . .
H166 H 0.199486 0.782516 0.707514 0.167 Uiso 1 1 calc R . . . .
C167 C 0.0890(9) 0.8024(6) 0.7232(4) 0.152(4) Uani 1 1 d D U . . .
H167 H 0.085352 0.768385 0.741795 0.183 Uiso 1 1 calc R . . . .
C168 C -0.0399(14) 0.8402(13) 0.7332(8) 0.311(13) Uani 1 1 d D U . . .
H16F H -0.084719 0.873970 0.727193 0.466 Uiso 1 1 d R . . . .
H16G H -0.036349 0.830250 0.762133 0.466 Uiso 1 1 d R . . . .
H16H H -0.043639 0.807680 0.724973 0.466 Uiso 1 1 d R . . . .
C0AA C 0.6331(16) 0.2676(9) 0.8819(11) 0.108(8) Uani 0.276(10) 1 d D U P A 2
H0AA H 0.649090 0.289074 0.896579 0.130 Uiso 0.276(10) 1 calc R . P A 2
C1AA C 0.549(2) 0.276(2) 0.9004(17) 0.126(12) Uani 0.276(10) 1 d D U P A 2
H1AA H 0.517171 0.293201 0.878606 0.189 Uiso 0.276(10) 1 d R . P A 2
H1AB H 0.533851 0.302391 0.919076 0.189 Uiso 0.276(10) 1 d R . P A 2
H1AC H 0.543331 0.239211 0.914926 0.189 Uiso 0.276(10) 1 d R . P A 2
C2AA C 0.628(5) 0.307(2) 0.8382(11) 0.106(11) Uani 0.276(10) 1 d D U P A 2
H2AA H 0.678809 0.301418 0.823664 0.159 Uiso 0.276(10) 1 calc GR . P A 2
H2AB H 0.603912 0.347465 0.840091 0.159 Uiso 0.276(10) 1 calc GR . P A 2
H2AC H 0.598265 0.296627 0.823629 0.159 Uiso 0.276(10) 1 calc GR . P A 2
C2N C 0.5349(15) 0.6823(9) 0.9901(6) 0.093(5) Uani 0.427(13) 1 d D U P C 2
H2N H 0.480726 0.703070 0.998227 0.111 Uiso 0.427(13) 1 calc R . P C 2
C2R C 0.5747(16) 0.7291(11) 0.9791(8) 0.099(7) Uani 0.427(13) 1 d D U P C 2
H2RA H 0.622204 0.716050 0.961885 0.149 Uiso 0.427(13) 1 calc GR . P C 2
H2RB H 0.584809 0.735001 1.003782 0.149 Uiso 0.427(13) 1 calc GR . P C 2
H2RC H 0.541815 0.765387 0.964659 0.149 Uiso 0.427(13) 1 calc GR . P C 2
C2S C 0.5677(16) 0.6454(12) 1.0305(6) 0.094(7) Uani 0.427(13) 1 d D U P C 2
H2SA H 0.577670 0.604507 1.031768 0.141 Uiso 0.427(13) 1 calc GR . P C 2
H2SB H 0.531210 0.657208 1.053407 0.141 Uiso 0.427(13) 1 calc GR . P C 2
H2SC H 0.614690 0.651351 1.031458 0.141 Uiso 0.427(13) 1 calc GR . P C 2
C2T C 0.4398(9) 0.6434(7) 0.9793(5) 0.092(4) Uani 0.573(13) 1 d D U P C 1
H2T H 0.425002 0.627634 0.960038 0.110 Uiso 0.573(13) 1 calc R . P C 1
C2U C 0.3707(12) 0.6996(9) 0.9799(8) 0.141(8) Uani 0.573(13) 1 d D U P C 1
H2UA H 0.388209 0.732664 0.974228 0.211 Uiso 0.573(13) 1 calc GR . P C 1
H2UB H 0.341063 0.696727 1.006573 0.211 Uiso 0.573(13) 1 calc GR . P C 1
H2UC H 0.339285 0.704653 0.959467 0.211 Uiso 0.573(13) 1 calc GR . P C 1
C122 C 0.4440(17) 0.5926(11) 1.0170(7) 0.103(8) Uani 0.573(13) 1 d D U P C 1
H12P H 0.482658 0.557388 1.010495 0.155 Uiso 0.573(13) 1 calc GR . P C 1
H12Q H 0.395112 0.586555 1.024433 0.155 Uiso 0.573(13) 1 calc GR . P C 1
H12R H 0.456836 0.602031 1.039491 0.155 Uiso 0.573(13) 1 calc GR . P C 1
C5AA C 0.6215(14) 0.5773(11) 0.9454(7) 0.075(5) Uani 0.427(13) 1 d D U P C 2
H5AA H 0.623955 0.548597 0.971594 0.090 Uiso 0.427(13) 1 calc R . P C 2
C6AA C 0.6122(17) 0.5485(9) 0.9129(7) 0.098(6) Uani 0.427(13) 1 d D U P C 2
H6AA H 0.582290 0.523207 0.925494 0.147 Uiso 0.427(13) 1 calc GR . P C 2
H6AB H 0.661983 0.525953 0.901725 0.147 Uiso 0.427(13) 1 calc GR . P C 2
H6AC H 0.586712 0.578583 0.891256 0.147 Uiso 0.427(13) 1 calc GR . P C 2
C7AA C 0.6952(13) 0.5934(13) 0.9365(9) 0.110(8) Uani 0.427(13) 1 d D U P C 2
H7AA H 0.702758 0.611314 0.907881 0.165 Uiso 0.427(13) 1 calc GR . P C 2
H7AB H 0.738277 0.558407 0.943029 0.165 Uiso 0.427(13) 1 calc GR . P C 2
H7AC H 0.690704 0.620386 0.952900 0.165 Uiso 0.427(13) 1 calc GR . P C 2
C8AA C 0.702(2) 0.153(2) 0.8512(14) 0.120(8) Uani 0.276(10) 1 d D U P A 2
H8AA H 0.681586 0.187150 0.829793 0.143 Uiso 0.276(10) 1 calc R . P A 2
C9AA C 0.785(2) 0.133(3) 0.8296(17) 0.106(11) Uani 0.276(10) 1 d D U P A 2
H9AA H 0.802204 0.166691 0.819073 0.159 Uiso 0.276(10) 1 calc GR . P A 2
H9AB H 0.786966 0.115807 0.807373 0.159 Uiso 0.276(10) 1 calc GR . P A 2
H9AC H 0.818541 0.104809 0.848987 0.159 Uiso 0.276(10) 1 calc GR . P A 2
C0BA C 0.637(3) 0.127(2) 0.8582(18) 0.146(13) Uani 0.276(10) 1 d D U P A 2
H0BA H 0.604285 0.136438 0.882979 0.218 Uiso 0.276(10) 1 d R . P A 2
H0BB H 0.656485 0.085638 0.860599 0.218 Uiso 0.276(10) 1 d R . P A 2
H0BC H 0.607085 0.145448 0.835359 0.218 Uiso 0.276(10) 1 d R . P A 2
C1BA C 0.711(2) 0.153(2) 0.9418(9) 0.110(8) Uani 0.276(10) 1 d D U P A 2
H1BA H 0.741192 0.113284 0.937724 0.131 Uiso 0.276(10) 1 calc R . P A 2
C2BA C 0.763(3) 0.161(2) 0.9677(15) 0.125(11) Uani 0.276(10) 1 d D U P A 2
H2BC H 0.803329 0.173150 0.949895 0.188 Uiso 0.276(10) 1 calc GR . P A 2
H2BD H 0.784850 0.124215 0.986064 0.188 Uiso 0.276(10) 1 calc GR . P A 2
H2BE H 0.732946 0.190153 0.983369 0.188 Uiso 0.276(10) 1 calc GR . P A 2
C3BA C 0.642(2) 0.141(3) 0.9702(14) 0.159(16) Uani 0.276(10) 1 d D U P A 2
H3BA H 0.595271 0.170998 0.961226 0.238 Uiso 0.276(10) 1 calc GR . P A 2
H3BB H 0.644970 0.141424 0.997848 0.238 Uiso 0.276(10) 1 calc GR . P A 2
H3BC H 0.640843 0.103350 0.969188 0.238 Uiso 0.276(10) 1 calc GR . P A 2
C2C C 1.423(2) -0.0959(16) 0.9706(11) 0.169(11) Uani 0.55(3) 1 d D U P B 2
H2CA H 1.398382 -0.106458 0.953480 0.254 Uiso 0.55(3) 1 calc GR . P B 2
H2CB H 1.386551 -0.080311 0.992242 0.254 Uiso 0.55(3) 1 calc GR . P B 2
H2CC H 1.463234 -0.130083 0.982239 0.254 Uiso 0.55(3) 1 calc GR . P B 2
C5BA C 1.4589(17) -0.0489(12) 0.9444(9) 0.168(7) Uani 0.55(3) 1 d D U P B 2
H5BA H 1.420068 -0.015555 0.930364 0.202 Uiso 0.55(3) 1 calc R . P B 2
H5BB H 1.480086 -0.035030 0.961796 0.202 Uiso 0.55(3) 1 calc R . P B 2

loop_
_atom_site_aniso_label
_atom_site_aniso_U_11
_atom_site_aniso_U_22
_atom_site_aniso_U_33
_atom_site_aniso_U_23
_atom_site_aniso_U_13
_atom_site_aniso_U_12
Br1 0.0579(4) 0.0424(3) 0.0507(3) -0.0002(2) -0.0109(2) 0.0046(2)
Br2 0.0677(4) 0.0442(3) 0.0702(4) 0.0160(3) -0.0097(3) -0.0077(3)
Br3 0.0573(4) 0.0451(3) 0.0524(3) 0.0010(2) -0.0134(2) 0.0034(2)
Br4 0.0698(5) 0.0510(3) 0.0925(5) 0.0304(3) -0.0128(4) -0.0083(3)
Si1 0.0512(9) 0.0630(9) 0.0757(11) -0.0156(8) -0.0071(8) -0.0176(7)
Si2 0.0532(10) 0.0640(10) 0.0889(13) -0.0128(9) 0.0216(9) -0.0204(8)
Si3 0.0520(10) 0.0567(9) 0.0920(12) -0.0118(8) -0.0155(8) -0.0157(7)
Si4 0.0663(12) 0.0913(13) 0.0737(11) -0.0121(10) 0.0127(9) -0.0393(10)
O1 0.046(2) 0.0354(16) 0.056(2) -0.0142(14) -0.0031(15) 0.0021(14)
O2 0.066(3) 0.0436(19) 0.069(2) 0.0067(17) -0.001(2) -0.0177(18)
O3 0.057(2) 0.0447(19) 0.060(2) 0.0012(16) 0.0145(18) -0.0010(17)
O4 0.049(2) 0.042(2) 0.119(4) 0.010(2) 0.004(2) -0.0098(17)
O5 0.048(2) 0.046(2) 0.119(4) 0.008(2) -0.005(2) -0.0127(18)
O6 0.051(2) 0.0324(16) 0.064(2) -0.0101(15) -0.0061(16) 0.0048(14)
O7 0.070(4) 0.091(4) 0.261(10) 0.101(5) -0.034(5) -0.031(3)
O8 0.052(3) 0.073(3) 0.069(3) 0.016(2) 0.013(2) -0.007(2)
N1 0.034(2) 0.043(2) 0.050(2) -0.0017(17) -0.0016(17) -0.0020(16)
N2 0.049(2) 0.045(2) 0.041(2) 0.0031(16) 0.0021(17) -0.0143(18)
N3 0.043(2) 0.0335(18) 0.045(2) 0.0035(15) -0.0007(17) -0.0019(16)
N4 0.035(2) 0.0337(18) 0.046(2) 0.0019(15) -0.0034(16) -0.0055(15)
N5 0.040(2) 0.0334(18) 0.043(2) 0.0027(15) 0.0005(16) -0.0061(16)
N6 0.038(2) 0.0375(19) 0.042(2) 0.0013(15) -0.0019(16) -0.0050(16)
N7 0.037(2) 0.039(2) 0.054(2) 0.0001(17) -0.0027(17) 0.0002(16)
N8 0.052(3) 0.068(3) 0.111(5) 0.035(3) 0.000(3) -0.015(3)
C1 0.036(2) 0.035(2) 0.043(2) 0.0015(18) 0.0026(19) -0.0050(18)
C1A 0.043(3) 0.038(2) 0.036(2) -0.0051(17) -0.0020(18) -0.0067(19)
C1B 0.054(3) 0.032(2) 0.038(2) -0.0015(17) -0.002(2) -0.0096(19)
C1C 0.051(3) 0.044(3) 0.047(3) 0.002(2) 0.005(2) -0.007(2)
C1D 0.041(3) 0.060(3) 0.051(3) 0.002(2) 0.005(2) -0.004(2)
C1E 0.042(3) 0.045(3) 0.056(3) -0.004(2) -0.003(2) -0.005(2)
C1F 0.057(3) 0.035(2) 0.040(2) -0.0010(18) -0.004(2) -0.008(2)
C1G 0.036(2) 0.032(2) 0.052(3) 0.0025(18) 0.003(2) -0.0017(18)
C1H 0.052(3) 0.053(3) 0.059(3) -0.007(2) -0.002(3) -0.012(2)
C1I 0.046(3) 0.044(2) 0.042(2) -0.0012(19) 0.004(2) -0.010(2)
C1J 0.061(4) 0.046(3) 0.048(3) -0.004(2) 0.011(2) -0.014(2)
C1K 0.069(4) 0.054(3) 0.046(3) -0.009(2) 0.000(3) -0.013(3)
C1N 0.063(4) 0.054(3) 0.049(3) -0.007(2) 0.004(3) -0.024(3)
C1O 0.062(4) 0.054(3) 0.062(3) -0.005(3) 0.014(3) -0.014(3)
C1Q 0.065(5) 0.100(6) 0.105(6) -0.024(5) 0.019(4) -0.037(4)
C1R 0.068(5) 0.099(6) 0.101(6) -0.022(5) -0.019(4) -0.030(4)
C1S 0.091(5) 0.097(5) 0.049(3) -0.014(3) -0.004(3) -0.032(4)
C1Y 0.074(5) 0.091(5) 0.105(6) -0.032(5) 0.002(4) -0.024(4)
C1Z 0.064(5) 0.105(6) 0.125(7) -0.014(6) 0.014(5) -0.005(4)
C2 0.045(3) 0.036(2) 0.044(3) -0.0048(18) 0.003(2) -0.0008(19)
C2B 0.106(8) 0.124(8) 0.102(7) -0.019(6) 0.009(5) -0.051(6)
C29 0.085(7) 0.144(9) 0.126(8) -0.044(7) 0.018(6) -0.050(6)
C2E 0.075(6) 0.092(6) 0.199(12) -0.002(7) 0.016(7) -0.041(5)
C2H 0.091(8) 0.210(16) 0.155(11) -0.041(11) 0.024(8) 0.002(9)
C2I 0.094(8) 0.27(2) 0.155(11) -0.115(13) -0.035(8) -0.016(10)
C2J 0.125(10) 0.169(11) 0.104(7) -0.024(7) 0.016(6) -0.074(9)
C2O 0.189(17) 0.245(19) 0.199(15) -0.110(14) -0.093(13) -0.040(15)
C2P 0.26(2) 0.44(3) 0.193(15) -0.23(2) 0.098(15) -0.23(2)
C3 0.038(2) 0.031(2) 0.043(2) -0.0040(17) 0.0005(18) -0.0070(17)
C4 0.050(3) 0.035(2) 0.042(3) -0.0008(18) 0.007(2) -0.006(2)
C5 0.047(3) 0.028(2) 0.050(3) 0.0000(18) 0.013(2) -0.0029(18)
C7 0.040(3) 0.040(2) 0.040(2) -0.0066(18) -0.0066(19) -0.0033(19)
C8 0.043(3) 0.039(2) 0.037(2) -0.0024(18) 0.0033(19) -0.0078(19)
C9 0.041(3) 0.039(2) 0.040(2) -0.0029(18) -0.0003(19) -0.0084(19)
C10 0.044(3) 0.032(2) 0.042(2) -0.0028(17) -0.0001(19) -0.0039(18)
C11 0.043(3) 0.033(2) 0.045(2) -0.0017(18) -0.0045(19) -0.0049(19)
C12 0.042(3) 0.033(2) 0.046(3) 0.0026(18) -0.001(2) -0.0001(18)
C13 0.057(3) 0.031(2) 0.039(2) 0.0016(17) -0.011(2) -0.009(2)
C14 0.045(3) 0.039(2) 0.051(3) -0.002(2) -0.001(2) -0.005(2)
C15 0.061(3) 0.033(2) 0.039(2) -0.0124(18) -0.002(2) -0.006(2)
C16 0.056(3) 0.039(2) 0.042(3) -0.0063(19) 0.004(2) -0.007(2)
C17 0.040(3) 0.034(2) 0.042(2) -0.0070(17) -0.0104(19) -0.0022(18)
C18 0.046(3) 0.032(2) 0.036(2) -0.0035(17) -0.0015(18) -0.0102(18)
C19 0.037(2) 0.033(2) 0.043(2) 0.0006(17) 0.0003(18) -0.0023(18)
C20 0.074(5) 0.090(5) 0.102(6) -0.034(5) 0.001(4) -0.018(4)
C22 0.078(5) 0.058(4) 0.142(8) -0.006(4) 0.004(5) -0.019(4)
C23 0.052(3) 0.062(3) 0.044(3) -0.005(2) 0.005(2) -0.016(2)
C24 0.069(4) 0.067(4) 0.060(3) -0.010(3) -0.005(3) -0.017(3)
C25 0.063(4) 0.070(4) 0.069(4) -0.019(3) 0.009(3) -0.023(3)
C26 0.059(4) 0.090(5) 0.096(5) -0.022(4) -0.012(4) -0.024(4)
C27 0.060(5) 0.091(5) 0.136(7) -0.036(5) 0.000(4) -0.024(4)
C28 0.073(5) 0.097(6) 0.101(6) -0.029(5) 0.006(4) -0.029(4)
C30 0.120(10) 0.213(15) 0.124(9) 0.004(9) -0.003(7) -0.087(11)
C31 0.041(3) 0.037(2) 0.045(3) -0.0007(18) 0.0009(19) -0.0081(19)
C32 0.038(3) 0.031(2) 0.045(2) -0.0016(18) 0.0017(19) -0.0023(18)
C33 0.035(2) 0.033(2) 0.045(2) 0.0021(17) 0.0019(18) -0.0063(17)
C34 0.038(3) 0.0266(19) 0.049(3) 0.0002(17) 0.0023(19) -0.0012(17)
C35 0.039(3) 0.031(2) 0.050(3) 0.0018(18) 0.001(2) -0.0012(18)
C36 0.031(2) 0.035(2) 0.045(2) 0.0012(17) 0.0006(18) -0.0090(17)
C37 0.038(3) 0.041(2) 0.055(3) -0.009(2) -0.003(2) -0.0033(19)
C38 0.061(3) 0.037(2) 0.051(3) -0.002(2) -0.002(2) -0.015(2)
C39 0.078(4) 0.047(3) 0.063(3) -0.002(2) -0.016(3) -0.025(3)
C40 0.097(5) 0.071(4) 0.053(3) -0.005(3) -0.009(3) -0.040(4)
C41 0.134(8) 0.112(6) 0.067(4) -0.002(4) -0.022(5) -0.081(6)
C42 0.175(12) 0.129(8) 0.073(5) -0.003(5) -0.028(6) -0.092(8)
C43 0.210(13) 0.120(7) 0.060(5) 0.001(4) -0.030(6) -0.101(9)
C44 0.150(9) 0.112(6) 0.044(3) -0.008(4) 0.001(4) -0.084(6)
C45 0.099(5) 0.063(4) 0.050(3) -0.007(3) -0.001(3) -0.037(3)
C46 0.079(4) 0.048(3) 0.050(3) -0.005(2) -0.001(3) -0.020(3)
C47 0.057(3) 0.038(2) 0.050(3) -0.005(2) -0.002(2) -0.012(2)
C48 0.042(3) 0.030(2) 0.048(3) 0.0000(18) 0.001(2) -0.0031(18)
C49 0.057(3) 0.048(3) 0.041(3) -0.003(2) -0.001(2) -0.009(2)
C50 0.060(4) 0.064(3) 0.050(3) -0.004(2) 0.005(3) -0.019(3)
C51 0.098(7) 0.098(6) 0.123(7) -0.024(6) -0.039(6) -0.036(5)
C52 0.158(13) 0.150(12) 0.221(15) -0.024(11) -0.064(11) -0.071(11)
C53 0.131(11) 0.095(9) 0.135(10) -0.050(8) -0.059(9) -0.005(8)
C54 0.091(6) 0.103(7) 0.091(6) -0.014(5) 0.029(5) -0.053(5)
C55 0.167(12) 0.116(10) 0.087(8) -0.001(8) -0.017(8) -0.042(9)
C56 0.142(12) 0.189(13) 0.119(10) -0.081(10) 0.019(9) -0.047(10)
C57 0.089(6) 0.099(6) 0.127(7) -0.023(6) -0.017(6) -0.034(5)
C58 0.081(9) 0.159(13) 0.201(14) -0.016(11) 0.004(9) -0.049(9)
C59 0.103(9) 0.090(8) 0.174(13) -0.040(10) -0.033(11) -0.017(7)
C60 0.046(3) 0.042(2) 0.059(3) -0.002(2) -0.011(2) -0.011(2)
C61 0.054(4) 0.051(3) 0.075(4) -0.009(3) -0.010(3) -0.014(3)
C62 0.079(6) 0.084(5) 0.163(9) -0.051(6) -0.001(6) -0.024(4)
C63 0.068(5) 0.069(4) 0.125(7) -0.020(4) -0.024(4) -0.018(4)
C64 0.148(11) 0.063(5) 0.151(10) 0.009(5) -0.023(8) -0.025(6)
C65 0.105(7) 0.110(7) 0.108(7) -0.012(5) -0.037(5) -0.048(6)
C66 0.193(16) 0.163(12) 0.165(12) -0.006(10) -0.083(11) -0.106(12)
C67 0.152(11) 0.113(8) 0.135(9) -0.062(7) -0.008(8) -0.038(7)
C68 0.059(4) 0.070(4) 0.107(6) -0.017(4) -0.008(4) -0.020(3)
C69 0.059(5) 0.084(5) 0.145(8) -0.010(5) -0.002(5) -0.031(4)
C70 0.068(5) 0.070(4) 0.150(8) 0.009(5) -0.010(5) -0.021(4)
C71 0.052(4) 0.055(3) 0.125(6) 0.046(4) -0.019(4) -0.012(3)
C72 0.051(3) 0.045(3) 0.059(3) 0.006(2) -0.012(2) -0.016(2)
C73 0.059(3) 0.034(2) 0.044(3) 0.0014(19) -0.013(2) -0.006(2)
C74 0.057(3) 0.032(2) 0.044(3) -0.0078(18) -0.012(2) -0.002(2)
C75 0.046(3) 0.033(2) 0.039(2) -0.0093(17) -0.0062(19) -0.0023(18)
C76 0.045(3) 0.039(2) 0.042(2) -0.0074(18) -0.009(2) -0.003(2)
C77 0.051(3) 0.042(3) 0.057(3) 0.000(2) -0.002(2) -0.010(2)
C78 0.039(3) 0.0282(19) 0.042(2) -0.0016(16) -0.0044(18) -0.0033(17)
C79 0.040(3) 0.0287(19) 0.041(2) -0.0014(16) -0.0057(18) -0.0045(17)
C80 0.041(3) 0.039(2) 0.037(2) -0.0010(18) 0.0021(18) -0.0083(19)
C81 0.043(3) 0.043(2) 0.045(3) 0.003(2) -0.004(2) -0.009(2)
C82 0.045(3) 0.053(3) 0.067(3) 0.018(3) -0.009(2) -0.012(3)
C83 0.046(3) 0.033(2) 0.046(3) -0.0012(18) -0.010(2) -0.0065(19)
C84 0.049(3) 0.036(2) 0.034(2) -0.0038(17) -0.0038(19) -0.0066(19)
C85 0.080(5) 0.099(5) 0.103(5) 0.012(4) -0.020(4) -0.039(4)
C86 0.116(6) 0.158(7) 0.129(6) -0.004(6) 0.015(5) -0.055(6)
C87 0.192(9) 0.225(9) 0.207(9) -0.024(7) -0.004(7) -0.080(7)
C88 0.226(10) 0.230(10) 0.256(10) -0.050(8) -0.031(8) -0.088(8)
C89 0.260(11) 0.277(11) 0.272(11) -0.072(8) -0.024(8) -0.085(8)
C90 0.264(11) 0.283(11) 0.278(11) -0.066(8) -0.025(8) -0.086(8)
C91 0.232(11) 0.248(11) 0.249(11) -0.058(8) -0.033(8) -0.096(8)
C92 0.231(16) 0.280(17) 0.246(15) -0.029(14) -0.037(13) -0.106(14)
C93 0.042(3) 0.064(3) 0.071(4) 0.009(3) -0.003(3) -0.012(3)
C94 0.055(5) 0.089(6) 0.171(10) 0.015(6) 0.001(5) -0.025(4)
C95 0.085(5) 0.108(6) 0.132(6) -0.028(5) -0.004(5) -0.029(5)
C96 0.114(6) 0.119(6) 0.152(7) -0.036(5) -0.047(5) -0.044(5)
C97 0.133(7) 0.123(6) 0.145(7) -0.016(5) -0.011(6) -0.054(5)
C98 0.182(8) 0.195(8) 0.182(8) -0.051(7) -0.008(7) -0.072(7)
C99 0.176(11) 0.183(10) 0.175(10) -0.034(8) -0.017(8) -0.061(8)
C100 0.170(16) 0.175(16) 0.167(17) -0.014(13) -0.019(14) -0.068(13)
C106 0.035(2) 0.037(2) 0.047(3) 0.0035(18) 0.0008(19) -0.0088(18)
C111 0.073(5) 0.091(5) 0.054(3) -0.020(3) 0.001(3) -0.023(4)
C113 0.091(5) 0.080(4) 0.041(3) -0.011(3) 0.004(3) -0.018(4)
C114 0.067(4) 0.058(3) 0.047(3) -0.005(2) 0.009(3) -0.015(3)
C115 0.072(4) 0.048(3) 0.045(3) -0.009(2) 0.003(3) -0.014(3)
C121 0.058(4) 0.072(4) 0.108(6) 0.003(4) -0.013(4) -0.030(3)
C123 0.085(7) 0.068(5) 0.211(12) 0.006(6) -0.036(7) -0.022(4)
C127 0.050(4) 0.082(5) 0.118(6) -0.018(4) -0.011(4) -0.012(3)
C128 0.129(10) 0.077(6) 0.207(14) -0.004(7) -0.002(9) -0.015(6)
C129 0.098(7) 0.110(7) 0.136(8) -0.070(6) 0.007(6) -0.028(5)
C132 0.098(6) 0.076(4) 0.082(5) -0.025(4) 0.045(4) -0.041(4)
C133 0.112(7) 0.089(5) 0.072(5) -0.012(4) 0.012(4) -0.045(5)
C134 0.139(10) 0.122(8) 0.115(7) -0.023(6) 0.057(7) -0.076(7)
C135 0.078(5) 0.074(4) 0.093(5) -0.010(4) -0.010(4) -0.027(4)
C136 0.088(6) 0.099(6) 0.088(5) -0.026(4) -0.014(4) -0.023(5)
C137 0.107(8) 0.110(7) 0.145(9) -0.013(6) -0.025(6) -0.061(6)
C139 0.075(6) 0.092(6) 0.137(8) -0.008(6) -0.010(5) -0.006(5)
Br1A 0.0457(3) 0.0439(3) 0.1109(5) 0.0026(3) -0.0173(3) -0.0002(2)
Br2A 0.0397(3) 0.0729(4) 0.1090(6) 0.0099(4) -0.0013(3) -0.0037(3)
Br3A 0.0460(3) 0.0430(3) 0.0986(5) -0.0013(3) -0.0193(3) -0.0004(2)
Br4A 0.0399(4) 0.0811(5) 0.1486(8) 0.0277(5) 0.0029(4) -0.0010(3)
Si1A 0.0874(13) 0.0499(8) 0.0406(7) 0.0095(6) -0.0177(7) -0.0164(8)
Si2A 0.0796(12) 0.0631(9) 0.0533(9) 0.0054(7) 0.0034(8) -0.0310(9)
Si3A 0.0795(12) 0.0532(8) 0.0385(7) 0.0098(6) -0.0125(7) -0.0189(7)
Si4A 0.0780(12) 0.0585(9) 0.0455(8) 0.0058(6) 0.0014(7) -0.0281(8)
O1A 0.052(2) 0.0338(18) 0.095(3) -0.0041(18) -0.004(2) 0.0003(16)
O2A 0.039(2) 0.061(2) 0.061(2) -0.0106(17) 0.0013(16) -0.0117(16)
O3A 0.048(2) 0.0335(17) 0.078(3) -0.0028(16) 0.0009(18) -0.0053(15)
O4A 0.047(3) 0.050(2) 0.131(4) 0.026(2) -0.001(3) -0.0076(19)
O5A 0.059(3) 0.048(2) 0.137(5) 0.015(3) -0.024(3) -0.016(2)
O6A 0.048(3) 0.052(3) 0.175(6) 0.037(3) 0.001(3) 0.011(2)
O7A 0.048(3) 0.118(5) 0.201(8) 0.065(5) 0.036(4) 0.006(3)
O8A 0.054(2) 0.0408(19) 0.088(3) 0.0066(18) 0.000(2) -0.0110(17)
N1A 0.041(2) 0.0310(18) 0.060(2) -0.0018(17) -0.0080(18) 0.0001(16)
N2A 0.041(2) 0.044(2) 0.060(3) -0.0069(19) 0.0020(19) -0.0101(18)
N3A 0.039(2) 0.0292(16) 0.0371(19) 0.0002(14) -0.0053(15) -0.0046(14)
N4A 0.037(2) 0.0325(17) 0.0357(18) -0.0036(14) -0.0066(15) -0.0064(15)
N5A 0.040(2) 0.0339(18) 0.0338(18) 0.0012(14) -0.0066(15) -0.0075(15)
N6A 0.037(2) 0.0301(16) 0.0376(19) -0.0031(14) -0.0034(15) -0.0079(14)
N7A 0.040(2) 0.0311(18) 0.057(2) 0.0020(16) -0.0107(18) -0.0023(16)
N8A 0.043(3) 0.054(3) 0.083(3) 0.013(2) 0.006(2) -0.007(2)
C1L 0.047(3) 0.031(2) 0.061(3) -0.006(2) -0.010(2) -0.002(2)
C1M 0.059(4) 0.073(4) 0.061(3) -0.011(3) -0.008(3) -0.036(3)
C1P 0.090(5) 0.090(5) 0.070(4) -0.002(4) -0.030(4) -0.045(4)
C1T 0.079(5) 0.104(6) 0.081(5) -0.016(4) -0.011(4) -0.056(4)
C1U 0.099(6) 0.075(4) 0.055(4) -0.003(3) -0.007(3) -0.007(4)
C1V 0.109(7) 0.126(7) 0.091(6) -0.017(5) -0.024(5) -0.075(6)
C1W 0.126(9) 0.154(10) 0.091(6) 0.013(6) -0.006(6) -0.086(8)
C1X 0.167(11) 0.088(6) 0.103(7) -0.028(5) -0.053(7) 0.018(6)
C2A 0.045(3) 0.030(2) 0.057(3) -0.0071(19) -0.009(2) 0.0004(19)
C2D 0.190(12) 0.114(7) 0.058(5) -0.012(5) 0.003(6) -0.040(8)
C3AA 0.100(8) 0.081(8) 0.081(8) -0.006(6) -0.005(7) -0.032(7)
C2G 0.149(12) 0.189(14) 0.161(11) 0.051(10) -0.018(9) -0.121(12)
C2K 0.094(10) 0.060(6) 0.105(9) -0.007(6) -0.008(8) -0.022(7)
C2L 0.146(12) 0.29(2) 0.117(9) -0.036(11) 0.005(8) -0.154(15)
C2M 0.093(10) 0.091(9) 0.141(12) -0.023(9) -0.022(10) -0.013(8)
C4AA 0.068(8) 0.062(7) 0.062(8) -0.013(6) -0.010(6) -0.027(6)
C2Q 0.251(17) 0.260(17) 0.245(16) -0.039(13) -0.062(13) -0.091(14)
C3A 0.041(3) 0.045(3) 0.070(3) -0.014(2) 0.000(2) -0.006(2)
C4A 0.040(3) 0.045(3) 0.067(3) -0.010(2) -0.001(2) -0.012(2)
C5A 0.039(3) 0.036(2) 0.063(3) -0.017(2) -0.003(2) -0.0062(19)
C6 0.037(2) 0.0319(19) 0.032(2) -0.0010(15) -0.0041(16) -0.0087(17)
C6A 0.033(2) 0.044(2) 0.059(3) -0.017(2) 0.000(2) -0.0078(19)
C7A 0.042(3) 0.042(2) 0.051(3) -0.006(2) -0.001(2) -0.011(2)
C8A 0.038(3) 0.036(2) 0.046(2) -0.0069(18) -0.0026(19) -0.0079(18)
C9A 0.036(2) 0.0279(19) 0.041(2) -0.0009(16) -0.0036(18) -0.0031(17)
C10A 0.036(2) 0.033(2) 0.041(2) -0.0056(17) -0.0065(18) -0.0060(17)
C11A 0.037(2) 0.033(2) 0.046(2) -0.0020(18) -0.0055(19) -0.0029(18)
C12A 0.044(3) 0.040(3) 0.066(3) 0.001(2) -0.007(2) -0.003(2)
C13A 0.038(3) 0.036(2) 0.047(3) -0.0085(19) -0.0054(19) -0.0019(19)
C14A 0.036(2) 0.033(2) 0.050(3) -0.0044(18) -0.0004(19) -0.0079(18)
C15A 0.055(3) 0.034(2) 0.074(4) 0.004(2) -0.010(3) -0.010(2)
C16A 0.066(4) 0.061(4) 0.084(5) 0.005(3) -0.003(3) -0.017(3)
C17A 0.088(6) 0.075(4) 0.077(5) -0.007(3) -0.002(4) -0.020(4)
C18A 0.118(7) 0.095(5) 0.073(5) -0.006(4) -0.018(5) -0.019(5)
C19A 0.149(7) 0.137(7) 0.119(6) -0.031(5) -0.035(6) -0.030(6)
C20A 0.183(8) 0.176(8) 0.170(8) -0.033(7) -0.051(7) -0.059(7)
C21 0.107(7) 0.078(5) 0.103(6) -0.021(4) -0.032(5) -0.003(5)
C21A 0.215(10) 0.234(10) 0.219(10) -0.038(8) -0.052(8) -0.067(8)
C22A 0.223(17) 0.315(19) 0.288(18) -0.031(15) -0.013(14) -0.063(14)
C23A 0.051(3) 0.052(3) 0.059(3) -0.004(2) 0.011(2) -0.021(2)
C24A 0.078(5) 0.063(4) 0.067(4) -0.018(3) 0.012(3) -0.034(3)
C25A 0.097(6) 0.077(4) 0.080(5) -0.010(4) 0.013(4) -0.050(4)
C26A 0.134(6) 0.104(5) 0.122(6) -0.015(4) -0.006(5) -0.075(5)
C27A 0.151(7) 0.119(6) 0.141(7) -0.013(5) 0.003(6) -0.077(5)
C28A 0.163(7) 0.127(6) 0.125(6) 0.000(5) -0.005(6) -0.062(6)
C4BA 0.076(7) 0.044(5) 0.084(6) 0.005(5) -0.019(6) -0.011(5)
C29A 0.156(8) 0.162(8) 0.130(7) -0.009(6) 0.000(6) -0.057(6)
C30A 0.188(13) 0.219(14) 0.182(12) -0.025(11) 0.008(11) -0.078(11)
C31A 0.035(2) 0.0269(18) 0.035(2) -0.0012(15) -0.0028(17) -0.0057(16)
C32A 0.031(2) 0.0297(19) 0.034(2) -0.0014(15) -0.0073(16) -0.0037(16)
C33A 0.032(2) 0.0274(18) 0.035(2) -0.0008(15) -0.0056(16) -0.0023(16)
C34A 0.039(2) 0.0313(19) 0.033(2) -0.0055(16) -0.0026(17) -0.0057(17)
C35A 0.037(2) 0.032(2) 0.030(2) -0.0017(15) -0.0050(16) -0.0052(17)
C36A 0.036(2) 0.037(2) 0.030(2) -0.0002(16) -0.0015(16) -0.0076(17)
C37A 0.042(3) 0.034(2) 0.034(2) -0.0006(16) -0.0073(18) -0.0052(18)
C38A 0.043(3) 0.040(2) 0.033(2) -0.0030(17) -0.0058(18) -0.0081(19)
C39A 0.058(3) 0.054(3) 0.040(3) -0.006(2) -0.011(2) -0.013(2)
C40A 0.049(3) 0.069(3) 0.050(3) -0.010(2) -0.012(2) -0.022(3)
C41A 0.075(4) 0.100(5) 0.049(3) -0.006(3) -0.023(3) -0.044(4)
C42A 0.085(5) 0.127(7) 0.062(4) -0.009(4) -0.025(4) -0.053(5)
C43A 0.079(5) 0.123(6) 0.067(4) -0.007(4) -0.020(4) -0.057(5)
C44A 0.067(4) 0.101(5) 0.058(4) -0.008(3) -0.014(3) -0.046(4)
C45A 0.054(3) 0.069(3) 0.047(3) -0.006(2) -0.012(2) -0.022(3)
C46A 0.052(3) 0.057(3) 0.043(3) -0.005(2) -0.008(2) -0.023(2)
C47A 0.040(3) 0.036(2) 0.041(2) -0.0045(17) -0.0090(18) -0.0054(18)
C48A 0.040(2) 0.034(2) 0.030(2) -0.0004(16) -0.0035(17) -0.0087(17)
C49A 0.048(3) 0.036(2) 0.036(2) -0.0025(17) -0.0053(19) -0.0120(19)
C50A 0.054(3) 0.045(3) 0.045(3) -0.003(2) -0.010(2) -0.015(2)
C51A 0.135(7) 0.063(4) 0.044(3) -0.002(3) -0.003(4) -0.002(4)
C52A 0.201(13) 0.098(6) 0.046(4) -0.003(4) 0.007(5) -0.020(7)
C53A 0.194(13) 0.088(6) 0.083(6) -0.018(5) -0.014(7) 0.036(7)
C54A 0.106(9) 0.173(12) 0.155(11) 0.040(9) -0.012(7) -0.091(9)
C55A 0.203(18) 0.52(4) 0.119(10) 0.083(16) -0.069(11) -0.27(3)
C56A 0.221(17) 0.231(17) 0.142(10) -0.006(10) 0.022(10) -0.194(16)
C57A 0.123(8) 0.062(4) 0.061(4) 0.004(3) -0.005(4) -0.028(4)
C58A 0.171(11) 0.077(5) 0.103(7) -0.028(5) 0.006(7) -0.037(6)
C59A 0.116(8) 0.084(5) 0.101(6) -0.007(5) -0.031(6) 0.007(5)
C60A 0.057(3) 0.038(2) 0.033(2) -0.0023(18) -0.007(2) -0.008(2)
C61A 0.062(3) 0.046(3) 0.035(2) 0.003(2) -0.007(2) -0.015(2)
C62A 0.139(9) 0.071(5) 0.123(8) -0.035(5) -0.008(7) -0.004(5)
C63A 0.093(6) 0.053(3) 0.079(4) 0.006(3) -0.022(4) -0.006(3)
C64A 0.085(7) 0.110(8) 0.182(12) -0.018(8) 0.010(7) -0.001(6)
C65A 0.218(14) 0.120(8) 0.064(5) 0.019(5) -0.056(7) -0.084(9)
C66A 0.200(13) 0.135(9) 0.065(5) 0.014(5) -0.056(6) -0.090(9)
C67A 0.56(4) 0.154(12) 0.109(9) 0.044(8) -0.148(16) -0.23(2)
C68A 0.087(5) 0.075(4) 0.053(3) 0.010(3) 0.001(3) -0.028(4)
C69A 0.111(7) 0.083(5) 0.081(5) 0.024(4) 0.019(5) -0.029(5)
C70A 0.106(7) 0.077(5) 0.099(6) 0.002(4) -0.008(5) -0.010(5)
C71A 0.045(4) 0.072(4) 0.102(5) 0.019(4) 0.005(3) -0.005(3)
C72A 0.040(3) 0.042(3) 0.070(3) -0.002(2) -0.001(2) -0.003(2)
C73A 0.032(3) 0.052(3) 0.081(4) -0.012(3) -0.012(2) -0.003(2)
C74A 0.042(3) 0.042(2) 0.065(3) -0.017(2) -0.009(2) -0.005(2)
C75A 0.049(3) 0.033(2) 0.048(3) -0.0058(19) -0.005(2) -0.004(2)
C76A 0.051(3) 0.023(2) 0.075(4) 0.001(2) -0.008(3) 0.005(2)
C77A 0.039(3) 0.041(2) 0.065(3) 0.005(2) -0.006(2) -0.007(2)
C78A 0.047(3) 0.034(2) 0.041(2) -0.0040(17) -0.0067(19) -0.0108(19)
C79A 0.037(2) 0.0276(19) 0.037(2) -0.0029(16) -0.0057(17) -0.0032(16)
C80A 0.035(2) 0.031(2) 0.041(2) -0.0051(16) -0.0079(17) -0.0067(17)
C81A 0.039(3) 0.036(2) 0.044(2) -0.0045(18) -0.0006(19) -0.0118(18)
C82A 0.048(3) 0.044(3) 0.063(3) 0.005(2) -0.003(2) -0.012(2)
C83A 0.038(3) 0.042(2) 0.044(2) -0.0098(19) -0.0016(19) -0.0063(19)
C84A 0.039(3) 0.032(2) 0.044(2) -0.0098(17) -0.0083(19) -0.0011(18)
C85A 0.057(4) 0.083(5) 0.113(6) 0.032(4) 0.013(4) -0.019(4)
C86A 0.113(6) 0.116(6) 0.147(6) 0.028(5) -0.016(5) -0.068(5)
C87A 0.162(8) 0.158(7) 0.172(8) -0.002(6) -0.004(6) -0.084(6)
C88A 0.162(8) 0.172(8) 0.158(7) -0.013(6) 0.002(6) -0.087(6)
C89A 0.168(8) 0.164(7) 0.169(8) -0.014(6) -0.004(6) -0.102(6)
C90A 0.192(9) 0.182(8) 0.176(8) -0.019(7) -0.017(7) -0.083(7)
C91A 0.203(10) 0.208(9) 0.196(9) -0.028(7) -0.015(8) -0.093(8)
C92A 0.228(16) 0.266(16) 0.210(14) -0.072(13) -0.007(12) -0.094(13)
C93A 0.055(3) 0.036(2) 0.077(4) 0.010(2) -0.003(3) -0.006(2)
C94A 0.119(6) 0.091(5) 0.102(5) -0.007(4) -0.003(5) -0.046(4)
C95A 0.180(8) 0.180(8) 0.147(7) -0.006(6) -0.042(6) -0.088(7)
C96A 0.211(9) 0.197(9) 0.201(9) -0.012(7) -0.041(7) -0.068(7)
C97A 0.209(9) 0.194(9) 0.178(8) -0.040(7) -0.053(7) -0.054(7)
C98A 0.224(10) 0.211(9) 0.208(9) -0.064(7) -0.046(7) -0.053(7)
C99A 0.243(11) 0.234(11) 0.237(10) -0.055(8) -0.042(8) -0.068(8)
C101 0.040(2) 0.0281(18) 0.031(2) -0.0013(15) -0.0027(17) -0.0088(17)
C102 0.039(2) 0.0277(18) 0.031(2) -0.0003(15) -0.0048(16) -0.0075(16)
C103 0.035(2) 0.0230(17) 0.034(2) 0.0040(14) -0.0047(16) -0.0046(15)
C104 0.036(2) 0.0310(19) 0.033(2) -0.0040(16) -0.0021(16) -0.0050(17)
C105 0.035(2) 0.0296(19) 0.035(2) -0.0019(16) -0.0066(17) 0.0002(16)
C107 0.044(3) 0.0294(19) 0.037(2) -0.0031(16) -0.0123(18) -0.0040(17)
C108 0.045(3) 0.040(2) 0.040(2) -0.0041(18) -0.0082(19) -0.011(2)
C109 0.058(3) 0.056(3) 0.047(3) -0.005(2) -0.015(2) -0.016(2)
C110 0.064(4) 0.066(3) 0.060(3) -0.006(3) -0.018(3) -0.031(3)
C112 0.113(7) 0.132(7) 0.081(5) 0.002(5) -0.039(5) -0.081(6)
C116 0.060(3) 0.060(3) 0.049(3) -0.006(2) -0.008(2) -0.029(3)
C117 0.044(3) 0.041(2) 0.044(3) -0.0073(19) -0.003(2) -0.010(2)
C118 0.041(3) 0.035(2) 0.043(2) -0.0046(18) -0.0036(19) -0.0096(18)
C119 0.050(3) 0.035(2) 0.040(2) -0.0041(18) -0.012(2) -0.0082(19)
C120 0.068(4) 0.046(3) 0.042(3) 0.002(2) -0.014(2) -0.015(2)
C2F 0.110(15) 0.112(13) 0.090(13) 0.009(11) -0.019(11) -0.042(11)
C124 0.094(7) 0.085(6) 0.066(6) -0.006(5) -0.026(5) -0.041(6)
C125 0.139(13) 0.110(10) 0.098(9) -0.032(8) -0.022(10) -0.057(10)
C126 0.134(14) 0.131(12) 0.080(10) -0.003(9) -0.047(10) -0.050(11)
C130 0.049(3) 0.039(2) 0.046(3) -0.0050(19) -0.004(2) -0.014(2)
C131 0.062(4) 0.040(2) 0.052(3) -0.001(2) -0.005(2) -0.013(2)
C138 0.131(8) 0.063(4) 0.066(4) 0.005(3) -0.010(4) -0.046(4)
C140 0.162(11) 0.089(6) 0.117(8) -0.033(6) -0.006(7) -0.049(7)
C141 0.155(9) 0.082(5) 0.059(4) -0.011(4) -0.025(5) -0.045(6)
C142 0.184(14) 0.091(7) 0.096(7) -0.005(5) -0.052(8) -0.036(8)
C143 0.158(13) 0.099(8) 0.141(11) -0.029(8) -0.058(10) -0.020(8)
C144 0.108(8) 0.115(8) 0.122(8) -0.050(7) -0.014(6) -0.015(6)
C145 0.105(7) 0.097(6) 0.107(7) -0.054(5) -0.007(5) -0.016(5)
C146 0.097(6) 0.061(4) 0.086(5) -0.024(4) -0.026(4) -0.003(4)
C147 0.219(15) 0.117(8) 0.081(6) -0.018(5) -0.012(7) -0.098(9)
C148 0.225(9) 0.191(8) 0.177(8) -0.079(7) -0.058(7) -0.063(7)
C149 0.170(8) 0.165(8) 0.159(7) -0.072(6) -0.060(6) -0.042(6)
C150 0.190(9) 0.180(8) 0.178(8) -0.073(7) -0.052(7) -0.054(7)
C151 0.190(9) 0.168(8) 0.172(8) -0.073(6) -0.049(7) -0.054(7)
C152 0.180(8) 0.139(7) 0.156(7) -0.070(6) -0.034(6) -0.045(6)
C153 0.204(9) 0.179(8) 0.173(8) -0.079(7) -0.057(7) -0.050(7)
C154 0.40(2) 0.38(2) 0.34(2) -0.099(16) -0.063(16) -0.099(16)
C155 0.173(8) 0.127(6) 0.132(6) -0.036(5) -0.042(6) -0.044(6)
C156 0.124(6) 0.072(4) 0.092(5) -0.022(4) -0.024(4) -0.020(4)
C157 0.139(7) 0.132(6) 0.136(6) -0.069(5) -0.027(6) -0.020(5)
C158 0.171(8) 0.175(8) 0.152(7) -0.088(6) -0.042(6) -0.028(6)
C159 0.167(8) 0.136(7) 0.130(7) -0.056(5) -0.073(6) -0.011(6)
C160 0.205(8) 0.154(7) 0.134(7) -0.042(6) -0.068(6) -0.035(7)
C161 0.232(15) 0.252(15) 0.213(14) -0.053(12) -0.040(12) -0.127(13)
C162 0.206(9) 0.189(8) 0.185(8) -0.065(7) -0.035(7) -0.059(7)
C163 0.158(7) 0.125(6) 0.124(6) -0.053(5) -0.046(6) -0.038(6)
C164 0.196(9) 0.186(8) 0.158(7) -0.082(6) -0.047(7) -0.046(7)
C165 0.184(8) 0.158(7) 0.143(7) -0.073(6) -0.035(6) -0.038(6)
C166 0.166(8) 0.134(6) 0.134(7) -0.074(6) -0.023(6) -0.033(6)
C167 0.176(8) 0.139(7) 0.158(7) -0.075(6) -0.032(6) -0.034(6)
C168 0.33(2) 0.329(19) 0.282(18) -0.117(15) -0.043(15) -0.084(15)
C0AA 0.095(10) 0.112(10) 0.114(10) -0.020(8) -0.017(8) -0.032(8)
C1AA 0.110(17) 0.133(18) 0.127(17) -0.026(14) -0.013(14) -0.034(14)
C2AA 0.107(16) 0.097(15) 0.114(16) -0.033(13) -0.009(14) -0.030(12)
C2N 0.101(9) 0.093(8) 0.080(8) -0.011(6) -0.026(7) -0.024(7)
C2R 0.112(13) 0.089(11) 0.096(11) -0.013(9) -0.021(11) -0.034(10)
C2S 0.108(13) 0.105(12) 0.057(9) -0.005(8) -0.025(9) -0.024(10)
C2T 0.094(7) 0.081(7) 0.071(7) 0.010(5) 0.000(5) -0.019(6)
C2U 0.123(12) 0.129(12) 0.128(12) 0.000(11) -0.005(10) -0.019(10)
C122 0.106(13) 0.109(10) 0.072(9) 0.018(8) -0.001(9) -0.041(9)
C5AA 0.083(9) 0.062(7) 0.071(7) -0.007(6) -0.011(7) -0.018(7)
C6AA 0.119(13) 0.063(8) 0.108(11) -0.035(8) -0.007(11) -0.019(10)
C7AA 0.094(13) 0.116(14) 0.120(13) -0.035(11) -0.033(11) -0.016(10)
C8AA 0.121(10) 0.117(10) 0.128(10) -0.030(8) -0.020(8) -0.043(8)
C9AA 0.113(16) 0.102(16) 0.117(15) -0.043(12) -0.031(13) -0.028(12)
C0BA 0.152(18) 0.142(18) 0.160(19) -0.031(14) -0.011(15) -0.073(14)
C1BA 0.110(10) 0.109(10) 0.106(10) -0.019(8) 0.006(8) -0.045(8)
C2BA 0.143(16) 0.124(17) 0.107(15) -0.023(14) -0.011(13) -0.047(14)
C3BA 0.15(2) 0.15(2) 0.16(2) -0.019(16) -0.005(16) -0.047(16)
C2C 0.176(17) 0.161(15) 0.163(17) -0.016(13) -0.026(13) -0.058(13)
C5BA 0.170(10) 0.172(10) 0.173(10) -0.043(7) -0.023(8) -0.063(7)

loop_
_atom_type_symbol
_atom_type_description
_atom_type_scat_dispersion_real
_atom_type_scat_dispersion_imag
_atom_type_scat_source
C C 0.0181 0.0091 'International Tables Vol C Tables 4.2.6.8 and 6.1.1.4'
H H 0.0000 0.0000 'International Tables Vol C Tables 4.2.6.8 and 6.1.1.4'
Br Br -0.6763 1.2805 'International Tables Vol C Tables 4.2.6.8 and 6.1.1.4'
N N 0.0311 0.0180 'International Tables Vol C Tables 4.2.6.8 and 6.1.1.4'
O O 0.0492 0.0322 'International Tables Vol C Tables 4.2.6.8 and 6.1.1.4'
Si Si 0.2541 0.3302 'International Tables Vol C Tables 4.2.6.8 and 6.1.1.4'

loop_
_geom_angle_atom_site_label_1
_geom_angle_atom_site_label_2
_geom_angle_atom_site_label_3
_geom_angle
_geom_angle_site_symmetry_1
_geom_angle_site_symmetry_3
_geom_angle_publ_flag
C1H Si1 C2I 108.2(5) . . ?
C1H Si1 C121 110.2(3) . . ?
C1H Si1 C127 106.3(3) . . ?
C2I Si1 C121 112.8(7) . . ?
C2I Si1 C127 111.5(6) . . ?
C121 Si1 C127 107.5(4) . . ?
C1O Si2 C1Z 105.0(4) . . ?
C1O Si2 C132 105.1(4) . . ?
C1O Si2 C135 106.8(3) . . ?
C1Z Si2 C132 111.3(4) . . ?
C1Z Si2 C135 115.7(5) . . ?
C135 Si2 C132 112.0(4) . . ?
C61 Si3 C63 106.3(3) . . ?
C61 Si3 C65 102.5(4) . . ?
C61 Si3 C68 110.3(3) . . ?
C63 Si3 C65 110.0(4) . . ?
C68 Si3 C63 109.0(4) . . ?
C68 Si3 C65 118.0(4) . . ?
C50 Si4 C51 106.1(5) . . ?
C50 Si4 C54 103.5(4) . . ?
C50 Si4 C57 110.6(4) . . ?
C50 Si4 C0AA 100.2(12) . . ?
C50 Si4 C8AA 108.2(10) . . ?
C51 Si4 C54 110.1(6) . . ?
C57 Si4 C51 109.7(6) . . ?
C57 Si4 C54 116.1(6) . . ?
C0AA Si4 C8AA 108.2(19) . . ?
C1BA Si4 C50 112.4(11) . . ?
C1BA Si4 C0AA 112.4(18) . . ?
C1BA Si4 C8AA 114.5(19) . . ?
C1E N1 C1D 119.3(4) . . ?
C17 N1 C1D 117.2(4) . . ?
C17 N1 C1E 123.5(4) . . ?
C1F N2 C1I 124.2(4) . . ?
C1F N2 C23 117.5(4) . . ?
C1I N2 C23 117.9(4) . . ?
C31 N3 C9 116.2(4) . . ?
C32 N4 C10 116.3(4) . . ?
C19 N5 C79 116.7(4) . . ?
C3 N6 C80 116.5(4) . . ?
C76 N7 C77 125.2(5) . . ?
C76 N7 C93 117.7(4) . . ?
C77 N7 C93 117.1(4) . . ?
C71 N8 C82 124.1(6) . . ?
C71 N8 C85 117.5(6) . . ?
C82 N8 C85 118.4(6) . . ?
C2 C1 C12 121.0(4) . . ?
C2 C1 C106 121.7(5) . . ?
C12 C1 C106 117.3(5) . . ?
C7 C1A C18 119.5(4) . . ?
C11 C1A C7 120.5(5) . . ?
C11 C1A C18 119.8(4) . . ?
C13 C1B C1F 122.5(4) . . ?
C13 C1B C18 119.0(5) . . ?
C18 C1B C1F 118.4(4) . . ?
C1O C1C C5 179.3(7) . . ?
N1 C1D C1Q 112.5(5) . . ?
O4 C1E N1 119.5(5) . . ?
O4 C1E C11 123.5(5) . . ?
N1 C1E C11 117.0(5) . . ?
O2 C1F N2 119.4(5) . . ?
O2 C1F C1B 122.5(5) . . ?
N2 C1F C1B 118.1(4) . . ?
C12 C1G C36 112.1(4) . . ?
C19 C1G C12 107.3(4) . . ?
C19 C1G C36 112.2(4) . . ?
C14 C1H Si1 171.4(5) . . ?
O3 C1I N2 119.3(5) . . ?
O3 C1I C8 124.7(5) . . ?
N2 C1I C8 116.0(4) . . ?
C115 C1J C4 120.9(6) . . ?
C1N C1K C111 122.5(7) . . ?
C1N C1K C115 118.7(6) . . ?
C115 C1K C111 118.7(5) . . ?
C1K C1N C16 123.0(6) . . ?
C1C C1O Si2 175.2(5) . . ?
C22 C1Q C1D 113.6(7) . . ?
C1Y C1R C22 120.3(7) . . ?
C111 C1S C113 121.3(8) . . ?
C1R C1Y C20 115.2(8) . . ?
C2H C1Z Si2 120.4(9) . . ?
C2H C1Z C139 112.7(10) . . ?
C139 C1Z Si2 111.9(6) . . ?
C1 C2 C14 123.7(4) . . ?
C1 C2 C16 120.1(5) . . ?
C14 C2 C16 116.2(5) . . ?
C20 C2B C2J 113.3(10) . . ?
C30 C29 C28 112.7(10) . . ?
C2O C2I Si1 116.3(10) . . ?
C2P C2I Si1 119.7(10) . . ?
C2P C2I C2O 123.9(13) . . ?
N6 C3 C19 122.2(4) . . ?
N6 C3 C106 120.7(4) . . ?
C19 C3 C106 117.1(4) . . ?
C1J C4 C5 122.0(5) . . ?
C1J C4 C16 119.2(6) . . ?
C5 C4 C16 118.9(4) . . ?
C4 C5 C1C 119.5(4) . . ?
C12 C5 C1C 119.8(6) . . ?
C12 C5 C4 120.7(5) . . ?
C1A C7 C17 117.9(4) . . ?
C15 C7 C1A 119.7(5) . . ?
C15 C7 C17 122.2(4) . . ?
C9 C8 C1I 119.4(4) . . ?
C18 C8 C1I 120.5(4) . . ?
C18 C8 C9 119.7(4) . . ?
N3 C9 C8 118.9(5) . . ?
N3 C9 C10 121.7(4) . . ?
C10 C9 C8 119.5(4) . . ?
N4 C10 C9 120.0(4) . . ?
N4 C10 C11 119.2(5) . . ?
C11 C10 C9 120.8(4) . . ?
C1A C11 C1E 118.3(4) . . ?
C10 C11 C1A 118.9(5) . . ?
C10 C11 C1E 122.8(4) . . ?
C1 C12 C1G 117.6(4) . . ?
C5 C12 C1 120.5(5) . . ?
C5 C12 C1G 122.0(5) . . ?
C1B C13 Br2 122.5(4) . . ?
C1B C13 C15 120.4(4) . . ?
C15 C13 Br2 117.1(3) . . ?
C1H C14 C2 173.4(6) . . ?
C7 C15 Br1 120.9(4) . . ?
C7 C15 C13 121.3(5) . . ?
C13 C15 Br1 117.7(3) . . ?
C1N C16 C2 122.6(5) . . ?
C1N C16 C4 118.5(5) . . ?
C4 C16 C2 118.9(5) . . ?
O1 C17 N1 119.3(5) . . ?
O1 C17 C7 122.8(4) . . ?
N1 C17 C7 117.8(4) . . ?
C1A C18 C1B 119.6(4) . . ?
C8 C18 C1A 120.0(4) . . ?
C8 C18 C1B 120.4(5) . . ?
N5 C19 C1G 120.2(4) . . ?
N5 C19 C3 122.8(4) . . ?
C3 C19 C1G 116.8(4) . . ?
C2B C20 C1Y 113.8(8) . . ?
C1Q C22 C1R 112.6(7) . . ?
N2 C23 C24 114.0(5) . . ?
C25 C24 C23 110.9(6) . . ?
C26 C25 C24 114.4(6) . . ?
C25 C26 C27 114.9(7) . . ?
C28 C27 C26 114.3(7) . . ?
C27 C28 C29 115.3(8) . . ?
N3 C31 C32 122.4(4) . . ?
N3 C31 C36 120.3(5) . . ?
C32 C31 C36 117.3(4) . . ?
N4 C32 C31 122.4(4) . . ?
N4 C32 C33 120.2(4) . . ?
C31 C32 C33 117.1(4) . . ?
C32 C33 C34 106.8(4) . . ?
C32 C33 C106 112.6(4) . . ?
C34 C33 C106 112.4(4) . . ?
C35 C34 C33 116.8(4) . . ?
C48 C34 C33 122.0(5) . . ?
C48 C34 C35 121.1(5) . . ?
C34 C35 C36 117.2(5) . . ?
C37 C35 C34 120.5(5) . . ?
C37 C35 C36 122.3(5) . . ?
C31 C36 C1G 110.9(4) . . ?
C31 C36 C35 107.4(4) . . ?
C35 C36 C1G 113.3(4) . . ?
C35 C37 C38 119.6(5) . . ?
C35 C37 C60 123.5(5) . . ?
C60 C37 C38 116.9(5) . . ?
C39 C38 C37 120.9(6) . . ?
C39 C38 C47 119.4(5) . . ?
C47 C38 C37 119.7(5) . . ?
C38 C39 C40 121.1(7) . . ?
C39 C40 C41 121.9(7) . . ?
C39 C40 C45 119.5(7) . . ?
C41 C40 C45 118.6(6) . . ?
C42 C41 C40 120.0(9) . . ?
C41 C42 C43 120.7(9) . . ?
C44 C43 C42 121.5(9) . . ?
C43 C44 C45 121.4(9) . . ?
C44 C45 C40 117.8(7) . . ?
C46 C45 C40 118.8(6) . . ?
C46 C45 C44 123.3(7) . . ?
C45 C46 C47 121.3(7) . . ?
C38 C47 C48 118.8(5) . . ?
C46 C47 C38 119.8(6) . . ?
C46 C47 C48 121.3(6) . . ?
C34 C48 C47 120.2(5) . . ?
C34 C48 C49 120.3(5) . . ?
C49 C48 C47 119.5(4) . . ?
C50 C49 C48 178.7(6) . . ?
C49 C50 Si4 176.6(6) . . ?
C52 C51 Si4 114.8(12) . . ?
C53 C51 Si4 112.9(10) . . ?
C53 C51 C52 105.5(14) . . ?
C55 C54 Si4 108.9(10) . . ?
C56 C54 Si4 110.0(9) . . ?
C56 C54 C55 110.2(15) . . ?
C58 C57 Si4 112.8(11) . . ?
C59 C57 Si4 110.6(12) . . ?
C59 C57 C58 108.7(16) . . ?
C61 C60 C37 172.7(6) . . ?
C60 C61 Si3 166.9(6) . . ?
C62 C63 Si3 109.7(6) . . ?
C64 C63 Si3 111.6(7) . . ?
C64 C63 C62 110.6(8) . . ?
C66 C65 Si3 111.9(9) . . ?
C67 C65 Si3 115.9(7) . . ?
C67 C65 C66 113.2(10) . . ?
C69 C68 Si3 114.0(6) . . ?
C69 C68 C70 109.5(7) . . ?
C70 C68 Si3 114.9(6) . . ?
O7 C71 N8 118.3(7) . . ?
O7 C71 C72 122.8(6) . . ?
N8 C71 C72 118.5(5) . . ?
C73 C72 C71 122.6(5) . . ?
C73 C72 C83 119.7(5) . . ?
C83 C72 C71 117.7(5) . . ?
C72 C73 Br4 122.4(5) . . ?
C72 C73 C74 120.6(5) . . ?
C74 C73 Br4 117.0(4) . . ?
C73 C74 Br3 118.1(3) . . ?
C75 C74 Br3 120.5(4) . . ?
C75 C74 C73 121.3(5) . . ?
C74 C75 C76 121.8(4) . . ?
C74 C75 C84 118.6(5) . . ?
C84 C75 C76 119.5(4) . . ?
O6 C76 N7 120.0(5) . . ?
O6 C76 C75 124.0(5) . . ?
N7 C76 C75 116.0(4) . . ?
O5 C77 N7 120.5(5) . . ?
O5 C77 C78 123.7(5) . . ?
N7 C77 C78 115.7(4) . . ?
C79 C78 C77 121.4(4) . . ?
C79 C78 C84 119.8(5) . . ?
C84 C78 C77 118.8(4) . . ?
N5 C79 C78 119.7(4) . . ?
N5 C79 C80 120.3(4) . . ?
C78 C79 C80 120.0(4) . . ?
N6 C80 C79 120.8(4) . . ?
N6 C80 C81 119.0(5) . . ?
C81 C80 C79 120.2(4) . . ?
C80 C81 C82 120.7(4) . . ?
C80 C81 C83 119.7(5) . . ?
C83 C81 C82 119.6(4) . . ?
O8 C82 N8 120.4(6) . . ?
O8 C82 C81 124.4(5) . . ?
N8 C82 C81 115.2(5) . . ?
C72 C83 C84 118.6(4) . . ?
C81 C83 C72 121.1(5) . . ?
C81 C83 C84 120.3(4) . . ?
C75 C84 C78 120.2(5) . . ?
C75 C84 C83 120.4(4) . . ?
C78 C84 C83 119.3(4) . . ?
C86 C85 N8 111.6(9) . . ?
C85 C86 C87 103.7(12) . . ?
C88 C87 C86 110.1(16) . . ?
C87 C88 C89 94.8(16) . . ?
C90 C89 C88 91.8(17) . . ?
C89 C90 C91 117(2) . . ?
C92 C91 C90 100.4(14) . . ?
N7 C93 C94 110.0(6) . . ?
C95 C94 C93 114.2(8) . . ?
C94 C95 C96 110.3(10) . . ?
C97 C96 C95 111.2(10) . . ?
C98 C97 C96 125.6(14) . . ?
C97 C98 C99 123(2) . . ?
C97 C98 C5BA 119.4(17) . . ?
C98 C99 C100 120(3) . . ?
C1 C106 C33 112.2(4) . . ?
C3 C106 C1 108.7(4) . . ?
C3 C106 C33 110.5(4) . . ?
C1S C111 C1K 120.3(8) . . ?
C114 C113 C1S 119.9(6) . . ?
C113 C114 C115 120.8(7) . . ?
C1J C115 C1K 119.7(5) . . ?
C1J C115 C114 121.3(6) . . ?
C1K C115 C114 119.0(6) . . ?
C2E C121 Si1 114.5(6) . . ?
C123 C121 Si1 113.1(7) . . ?
C123 C121 C2E 109.6(7) . . ?
C128 C127 Si1 111.3(7) . . ?
C129 C127 Si1 111.9(6) . . ?
C129 C127 C128 110.1(9) . . ?
C133 C132 Si2 112.0(5) . . ?
C133 C132 C134 110.8(8) . . ?
C134 C132 Si2 113.2(8) . . ?
C136 C135 Si2 113.7(6) . . ?
C137 C135 Si2 113.5(7) . . ?
C137 C135 C136 113.0(8) . . ?
C3AA Si1A C5AA 107.2(8) . . ?
C4BA Si1A C124 113.2(6) . . ?
C120 Si1A C3AA 106.7(6) . . ?
C120 Si1A C4BA 106.7(6) . . ?
C120 Si1A C124 103.8(4) . . ?
C120 Si1A C2T 111.7(5) . . ?
C120 Si1A C5AA 105.4(8) . . ?
C2N Si1A C3AA 109.2(11) . . ?
C2N Si1A C120 110.6(6) . . ?
C2N Si1A C5AA 117.2(10) . . ?
C2T Si1A C4BA 110.9(7) . . ?
C2T Si1A C124 110.3(8) . . ?
C1U Si2A C138 109.5(4) . . ?
C1W Si2A C1U 110.5(5) . . ?
C1W Si2A C131 109.3(4) . . ?
C1W Si2A C138 114.0(5) . . ?
C131 Si2A C1U 106.7(3) . . ?
C131 Si2A C138 106.5(3) . . ?
C61A Si3A C63A 105.0(3) . . ?
C61A Si3A C65A 107.4(3) . . ?
C65A Si3A C63A 114.9(5) . . ?
C68A Si3A C61A 110.2(3) . . ?
C68A Si3A C63A 109.9(4) . . ?
C68A Si3A C65A 109.3(5) . . ?
C50A Si4A C51A 106.7(3) . . ?
C50A Si4A C54A 108.5(4) . . ?
C50A Si4A C57A 106.6(3) . . ?
C51A Si4A C57A 110.4(4) . . ?
C54A Si4A C51A 111.7(6) . . ?
C54A Si4A C57A 112.6(6) . . ?
C1L N1A C12A 125.8(4) . . ?
C1L N1A C15A 117.6(4) . . ?
C12A N1A C15A 116.2(5) . . ?
C6A N2A C7A 123.8(4) . . ?
C6A N2A C23A 117.4(4) . . ?
C7A N2A C23A 118.6(4) . . ?
C31A N3A C9A 116.1(4) . . ?
C32A N4A C10A 116.0(4) . . ?
C102 N5A C79A 116.6(4) . . ?
C101 N6A C80A 115.6(4) . . ?
C76A N7A C77A 125.5(4) . . ?
C76A N7A C93A 117.8(4) . . ?
C77A N7A C93A 115.9(5) . . ?
C71A N8A C85A 117.0(5) . . ?
C82A N8A C71A 124.7(5) . . ?
C82A N8A C85A 118.2(5) . . ?
O1A C1L N1A 119.8(5) . . ?
O1A C1L C2A 123.6(5) . . ?
N1A C1L C2A 116.6(4) . . ?
C110 C1M C1T 119.4(6) . . ?
C116 C1M C1T 121.8(6) . . ?
C116 C1M C110 118.8(6) . . ?
C112 C1P C110 120.7(7) . . ?
C1V C1T C1M 120.0(7) . . ?
C1X C1U Si2A 113.1(6) . . ?
C2D C1U Si2A 112.7(7) . . ?
C2D C1U C1X 110.7(8) . . ?
C1T C1V C112 119.6(8) . . ?
C2G C1W Si2A 114.4(9) . . ?
C2L C1W Si2A 115.8(8) . . ?
C2L C1W C2G 111.2(11) . . ?
C3A C2A C1L 121.4(4) . . ?
C3A C2A C13A 119.5(5) . . ?
C13A C2A C1L 119.1(5) . . ?
C4AA C3AA Si1A 110.8(13) . . ?
C4AA C3AA C2F 105(2) . . ?
C2F C3AA Si1A 120(2) . . ?
C2A C3A Br1A 121.7(4) . . ?
C2A C3A C4A 121.1(5) . . ?
C4A C3A Br1A 117.2(4) . . ?
C3A C4A Br2A 117.2(4) . . ?
C5A C4A Br2A 122.7(4) . . ?
C5A C4A C3A 120.1(5) . . ?
C4A C5A C6A 121.7(5) . . ?
C4A C5A C14A 119.8(5) . . ?
C14A C5A C6A 118.5(4) . . ?
C101 C6 C33A 111.8(4) . . ?
C101 C6 C105 108.4(3) . . ?
C105 C6 C33A 112.7(4) . . ?
O2A C6A N2A 119.6(5) . . ?
O2A C6A C5A 123.7(4) . . ?
N2A C6A C5A 116.6(4) . . ?
O3A C7A N2A 119.6(5) . . ?
O3A C7A C8A 124.5(5) . . ?
N2A C7A C8A 115.9(4) . . ?
C9A C8A C7A 119.9(4) . . ?
C14A C8A C7A 119.4(4) . . ?
C14A C8A C9A 120.6(4) . . ?
N3A C9A C8A 118.9(4) . . ?
N3A C9A C10A 120.8(4) . . ?
C8A C9A C10A 120.1(4) . . ?
N4A C10A C9A 120.2(4) . . ?
N4A C10A C11A 120.2(4) . . ?
C11A C10A C9A 119.6(4) . . ?
C10A C11A C12A 120.9(4) . . ?
C13A C11A C10A 119.3(4) . . ?
C13A C11A C12A 119.6(4) . . ?
O4A C12A N1A 118.5(5) . . ?
O4A C12A C11A 124.3(5) . . ?
N1A C12A C11A 117.1(5) . . ?
C2A C13A C14A 118.9(5) . . ?
C11A C13A C2A 121.0(5) . . ?
C11A C13A C14A 120.0(4) . . ?
C5A C14A C13A 119.5(4) . . ?
C8A C14A C5A 120.9(4) . . ?
C8A C14A C13A 119.6(4) . . ?
N1A C15A C16A 113.4(5) . . ?
C17A C16A C15A 114.9(6) . . ?
C16A C17A C18A 114.0(7) . . ?
C19A C18A C17A 112.7(9) . . ?
C20A C19A C18A 113.3(11) . . ?
C19A C20A C21A 117.4(15) . . ?
C22A C21A C20A 107.8(18) . . ?
N2A C23A C24A 113.2(5) . . ?
C23A C24A C25A 110.5(6) . . ?
C26A C25A C24A 112.5(7) . . ?
C25A C26A C27A 118.2(9) . . ?
C28A C27A C26A 109.4(10) . . ?
C27A C28A C29A 112.3(10) . . ?
C2K C4BA Si1A 108.5(10) . . ?
C2K C4BA C2M 111.5(14) . . ?
C2M C4BA Si1A 107.9(11) . . ?
C30A C29A C28A 104.1(12) . . ?
N3A C31A C32A 121.7(4) . . ?
N3A C31A C36A 120.0(4) . . ?
C32A C31A C36A 118.3(4) . . ?
N4A C32A C31A 123.1(4) . . ?
N4A C32A C33A 120.5(4) . . ?
C31A C32A C33A 116.2(3) . . ?
C32A C33A C6 113.5(4) . . ?
C32A C33A C34A 106.1(3) . . ?
C34A C33A C6 111.2(3) . . ?
C35A C34A C33A 117.0(4) . . ?
C48A C34A C33A 121.9(4) . . ?
C48A C34A C35A 121.0(4) . . ?
C34A C35A C36A 117.5(4) . . ?
C37A C35A C34A 120.2(5) . . ?
C37A C35A C36A 122.3(4) . . ?
C31A C36A C35A 107.7(4) . . ?
C31A C36A C103 110.5(4) . . ?
C35A C36A C103 113.9(4) . . ?
C35A C37A C38A 120.5(4) . . ?
C35A C37A C60A 122.6(5) . . ?
C60A C37A C38A 116.9(4) . . ?
C39A C38A C37A 122.7(4) . . ?
C39A C38A C47A 117.9(5) . . ?
C47A C38A C37A 119.4(4) . . ?
C38A C39A C40A 122.4(5) . . ?
C39A C40A C41A 123.0(6) . . ?
C39A C40A C45A 119.0(5) . . ?
C41A C40A C45A 118.0(6) . . ?
C42A C41A C40A 120.8(6) . . ?
C41A C42A C43A 121.8(7) . . ?
C44A C43A C42A 120.2(7) . . ?
C43A C44A C45A 120.3(6) . . ?
C44A C45A C40A 118.9(5) . . ?
C46A C45A C40A 118.7(6) . . ?
C46A C45A C44A 122.4(5) . . ?
C47A C46A C45A 121.6(5) . . ?
C38A C47A C48A 118.5(5) . . ?
C46A C47A C38A 120.3(5) . . ?
C46A C47A C48A 121.2(4) . . ?
C34A C48A C47A 120.3(4) . . ?
C34A C48A C49A 121.0(4) . . ?
C49A C48A C47A 118.7(5) . . ?
C50A C49A C48A 176.0(6) . . ?
C49A C50A Si4A 179.1(5) . . ?
C52A C51A Si4A 114.7(6) . . ?
C52A C51A C53A 109.5(8) . . ?
C53A C51A Si4A 109.0(7) . . ?
C55A C54A Si4A 121.4(8) . . ?
C55A C54A C56A 119.2(12) . . ?
C56A C54A Si4A 114.8(10) . . ?
C58A C57A Si4A 111.6(7) . . ?
C59A C57A Si4A 112.8(6) . . ?
C59A C57A C58A 109.7(9) . . ?
C61A C60A C37A 175.2(6) . . ?
C60A C61A Si3A 169.5(5) . . ?
C62A C63A Si3A 110.1(6) . . ?
C62A C63A C64A 112.8(9) . . ?
C64A C63A Si3A 110.8(6) . . ?
C66A C65A Si3A 111.9(7) . . ?
C67A C65A Si3A 124.6(8) . . ?
C67A C65A C66A 111.9(10) . . ?
C69A C68A Si3A 115.4(6) . . ?
C69A C68A C70A 108.6(6) . . ?
C70A C68A Si3A 114.6(6) . . ?
O7A C71A N8A 118.8(6) . . ?
O7A C71A C72A 123.9(6) . . ?
N8A C71A C72A 117.3(5) . . ?
C73A C72A C71A 122.4(5) . . ?
C73A C72A C83A 118.6(5) . . ?
C83A C72A C71A 119.0(5) . . ?
C72A C73A Br4A 120.9(5) . . ?
C72A C73A C74A 120.9(5) . . ?
C74A C73A Br4A 118.2(4) . . ?
C73A C74A Br3A 116.3(4) . . ?
C75A C74A Br3A 122.7(4) . . ?
C75A C74A C73A 121.0(5) . . ?
C74A C75A C76A 121.5(4) . . ?
C74A C75A C84A 119.7(5) . . ?
C84A C75A C76A 118.7(5) . . ?
O6A C76A N7A 119.5(5) . . ?
O6A C76A C75A 123.2(6) . . ?
N7A C76A C75A 117.2(4) . . ?
O5A C77A N7A 119.8(5) . . ?
O5A C77A C78A 122.4(5) . . ?
N7A C77A C78A 117.4(5) . . ?
C79A C78A C77A 120.6(5) . . ?
C84A C78A C77A 120.0(4) . . ?
C84A C78A C79A 119.1(4) . . ?
N5A C79A C78A 120.1(4) . . ?
N5A C79A C80A 120.0(4) . . ?
C78A C79A C80A 119.8(4) . . ?
N6A C80A C79A 120.6(4) . . ?
N6A C80A C81A 119.1(4) . . ?
C81A C80A C79A 120.1(4) . . ?
C80A C81A C82A 119.6(4) . . ?
C83A C81A C80A 119.9(4) . . ?
C83A C81A C82A 120.1(5) . . ?
O8A C82A N8A 120.5(5) . . ?
O8A C82A C81A 124.3(5) . . ?
N8A C82A C81A 115.2(4) . . ?
C81A C83A C72A 120.0(5) . . ?
C81A C83A C84A 120.1(4) . . ?
C84A C83A C72A 119.8(4) . . ?
C78A C84A C75A 120.0(4) . . ?
C78A C84A C83A 120.5(4) . . ?
C83A C84A C75A 119.4(5) . . ?
C86A C85A N8A 117.8(9) . . ?
C85A C86A C87A 108.0(11) . . ?
C88A C87A C86A 110.8(12) . . ?
C87A C88A C89A 110.0(13) . . ?
C90A C89A C88A 108.0(13) . . ?
C89A C90A C91A 110.4(14) . . ?
C90A C91A C92A 101.7(15) . . ?
C94A C93A N7A 115.4(6) . . ?
C95A C94A C93A 110.0(10) . . ?
C94A C95A C96A 126.4(14) . . ?
C95A C96A C97A 118.2(16) . . ?
C96A C97A C98A 115.9(16) . . ?
C99A C98A C97A 103.6(17) . . ?
C2Q C99A C98A 111(2) . . ?
N6A C101 C6 120.2(4) . . ?
N6A C101 C102 122.3(4) . . ?
C102 C101 C6 117.5(4) . . ?
N5A C102 C101 122.1(4) . . ?
N5A C102 C103 121.3(4) . . ?
C101 C102 C103 116.4(3) . . ?
C102 C103 C36A 112.1(4) . . ?
C102 C103 C104 106.1(3) . . ?
C104 C103 C36A 113.0(3) . . ?
C105 C104 C103 117.1(4) . . ?
C118 C104 C103 122.5(4) . . ?
C118 C104 C105 120.3(4) . . ?
C104 C105 C6 116.9(4) . . ?
C107 C105 C6 122.4(4) . . ?
C107 C105 C104 120.7(5) . . ?
C105 C107 C108 120.7(4) . . ?
C105 C107 C119 122.0(5) . . ?
C119 C107 C108 117.4(4) . . ?
C107 C108 C117 118.8(4) . . ?
C109 C108 C107 122.1(5) . . ?
C109 C108 C117 119.1(5) . . ?
C108 C109 C110 121.9(5) . . ?
C1M C110 C1P 118.2(6) . . ?
C109 C110 C1M 119.4(5) . . ?
C109 C110 C1P 122.4(6) . . ?
C1P C112 C1V 122.0(8) . . ?
C117 C116 C1M 121.7(5) . . ?
C116 C117 C108 119.0(5) . . ?
C116 C117 C118 122.4(5) . . ?
C118 C117 C108 118.6(5) . . ?
C104 C118 C117 121.0(4) . . ?
C104 C118 C130 120.6(5) . . ?
C130 C118 C117 118.4(5) . . ?
C120 C119 C107 173.2(6) . . ?
C119 C120 Si1A 169.5(6) . . ?
C125 C124 Si1A 106.7(11) . . ?
C126 C124 Si1A 109.7(12) . . ?
C126 C124 C125 124.6(16) . . ?
C131 C130 C118 177.8(6) . . ?
C130 C131 Si2A 178.7(6) . . ?
C21 C138 Si2A 111.6(5) . . ?
C21 C138 C140 107.8(9) . . ?
C140 C138 Si2A 111.4(7) . . ?
C146 C141 C142 116.3(11) . . ?
C146 C141 C147 122.7(10) . . ?
C147 C141 C142 120.9(10) . . ?
C143 C142 C141 116.5(11) . . ?
C142 C143 C144 127.2(13) . . ?
C145 C144 C143 115.0(13) . . ?
C144 C145 C146 123.6(11) . . ?
C141 C146 C145 121.2(9) . . ?
C149 C148 C153 123.4(15) . . ?
C149 C148 C154 102.1(14) . . ?
C153 C148 C154 134.4(14) . . ?
C148 C149 C150 125.8(16) . . ?
C151 C150 C149 111.4(16) . . ?
C152 C151 C150 121.0(17) . . ?
C153 C152 C151 127.6(15) . . ?
C152 C153 C148 110.5(13) . . ?
C156 C155 C160 124.8(13) . . ?
C156 C155 C161 121.6(13) . . ?
C160 C155 C161 112.4(13) . . ?
C155 C156 C157 124.9(11) . . ?
C156 C157 C158 116.1(13) . . ?
C157 C158 C159 111.4(13) . . ?
C160 C159 C158 137.3(14) . . ?
C159 C160 C155 104.5(14) . . ?
C163 C162 C167 131.2(17) . . ?
C163 C162 C168 126.1(19) . . ?
C167 C162 C168 102.8(16) . . ?
C162 C163 C164 118.9(16) . . ?
C163 C164 C165 117.6(16) . . ?
C166 C165 C164 114.4(15) . . ?
C167 C166 C165 134.3(15) . . ?
C166 C167 C162 103.6(15) . . ?
C1AA C0AA Si4 123(3) . . ?
C1AA C0AA C2AA 105(4) . . ?
C2AA C0AA Si4 118(3) . . ?
C2R C2N Si1A 120.5(18) . . ?
C2R C2N C2S 100.4(19) . . ?
C2S C2N Si1A 118.3(17) . . ?
C2U C2T Si1A 121.9(14) . . ?
C2U C2T C122 117.4(18) . . ?
C122 C2T Si1A 113.3(14) . . ?
C6AA C5AA Si1A 111.3(16) . . ?
C7AA C5AA Si1A 109.7(16) . . ?
C7AA C5AA C6AA 114(2) . . ?
C9AA C8AA Si4 102(3) . . ?
C0BA C8AA Si4 121(3) . . ?
C0BA C8AA C9AA 132(4) . . ?
C2BA C1BA Si4 117(3) . . ?
C3BA C1BA Si4 126(3) . . ?
C3BA C1BA C2BA 108.8(14) . . ?
C98 C5BA C2C 107(2) . . ?

loop_
_geom_bond_atom_site_label_1
_geom_bond_atom_site_label_2
_geom_bond_distance
_geom_bond_site_symmetry_2
_geom_bond_publ_flag
Br1 C15 1.896(5) . ?
Br2 C13 1.877(4) . ?
Br3 C74 1.911(5) . ?
Br4 C73 1.885(5) . ?
Si1 C1H 1.843(7) . ?
Si1 C2I 1.858(12) . ?
Si1 C121 1.862(8) . ?
Si1 C127 1.884(8) . ?
Si2 C1O 1.831(7) . ?
Si2 C1Z 1.876(9) . ?
Si2 C132 1.899(9) . ?
Si2 C135 1.879(9) . ?
Si3 C61 1.856(7) . ?
Si3 C63 1.881(8) . ?
Si3 C65 1.882(10) . ?
Si3 C68 1.878(8) . ?
Si4 C50 1.844(7) . ?
Si4 C51 1.883(14) . ?
Si4 C54 1.955(13) . ?
Si4 C57 1.859(8) . ?
Si4 C0AA 1.887(10) . ?
Si4 C8AA 1.89(4) . ?
Si4 C1BA 1.83(3) . ?
O1 C17 1.228(5) . ?
O2 C1F 1.221(6) . ?
O3 C1I 1.205(6) . ?
O4 C1E 1.221(7) . ?
O5 C77 1.200(7) . ?
O6 C76 1.213(6) . ?
O7 C71 1.224(8) . ?
O8 C82 1.192(7) . ?
N1 C1D 1.484(7) . ?
N1 C1E 1.392(6) . ?
N1 C17 1.380(6) . ?
N2 C1F 1.395(7) . ?
N2 C1I 1.407(6) . ?
N2 C23 1.490(7) . ?
N3 C9 1.366(6) . ?
N3 C31 1.306(6) . ?
N4 C10 1.394(6) . ?
N4 C32 1.303(6) . ?
N5 C19 1.306(6) . ?
N5 C79 1.385(6) . ?
N6 C3 1.312(6) . ?
N6 C80 1.385(6) . ?
N7 C76 1.391(7) . ?
N7 C77 1.395(7) . ?
N7 C93 1.490(7) . ?
N8 C71 1.389(8) . ?
N8 C82 1.398(8) . ?
N8 C85 1.490(11) . ?
C1 C2 1.377(8) . ?
C1 C12 1.410(7) . ?
C1 C106 1.513(6) . ?
C1A C7 1.419(6) . ?
C1A C11 1.417(6) . ?
C1A C18 1.439(7) . ?
C1B C1F 1.474(8) . ?
C1B C13 1.379(7) . ?
C1B C18 1.448(6) . ?
C1C C1O 1.203(9) . ?
C1C C5 1.437(8) . ?
C1D C1Q 1.545(11) . ?
C1E C11 1.489(8) . ?
C1G C12 1.509(8) . ?
C1G C19 1.505(6) . ?
C1G C36 1.603(7) . ?
C1H C14 1.209(8) . ?
C1I C8 1.481(7) . ?
C1J C4 1.404(7) . ?
C1J C115 1.403(10) . ?
C1K C1N 1.384(8) . ?
C1K C111 1.421(10) . ?
C1K C115 1.418(10) . ?
C1N C16 1.388(9) . ?
C1Q C22 1.446(13) . ?
C1R C1Y 1.466(12) . ?
C1R C22 1.591(13) . ?
C1S C111 1.362(9) . ?
C1S C113 1.423(12) . ?
C1Y C20 1.514(12) . ?
C1Z C2H 1.473(15) . ?
C1Z C139 1.508(14) . ?
C2 C14 1.444(8) . ?
C2 C16 1.448(7) . ?
C2B C2J 1.571(14) . ?
C2B C20 1.471(13) . ?
C29 C28 1.538(12) . ?
C29 C30 1.538(17) . ?
C2E C121 1.534(12) . ?
C2I C2O 1.504(19) . ?
C2I C2P 1.438(15) . ?
C3 C19 1.434(7) . ?
C3 C106 1.507(6) . ?
C4 C5 1.431(9) . ?
C4 C16 1.432(8) . ?
C5 C12 1.385(7) . ?
C7 C15 1.374(7) . ?
C7 C17 1.477(7) . ?
C8 C9 1.426(6) . ?
C8 C18 1.385(7) . ?
C9 C10 1.411(7) . ?
C10 C11 1.403(7) . ?
C13 C15 1.437(8) . ?
C23 C24 1.513(10) . ?
C24 C25 1.501(9) . ?
C25 C26 1.497(11) . ?
C26 C27 1.535(11) . ?
C27 C28 1.479(13) . ?
C31 C32 1.432(7) . ?
C31 C36 1.507(7) . ?
C32 C33 1.509(6) . ?
C33 C34 1.512(8) . ?
C33 C106 1.603(7) . ?
C34 C35 1.433(7) . ?
C34 C48 1.372(7) . ?
C35 C36 1.521(7) . ?
C35 C37 1.372(8) . ?
C37 C38 1.452(7) . ?
C37 C60 1.427(8) . ?
C38 C39 1.382(9) . ?
C38 C47 1.423(8) . ?
C39 C40 1.410(9) . ?
C40 C41 1.416(11) . ?
C40 C45 1.430(11) . ?
C41 C42 1.363(12) . ?
C42 C43 1.383(16) . ?
C43 C44 1.323(13) . ?
C44 C45 1.417(9) . ?
C45 C46 1.392(10) . ?
C46 C47 1.398(8) . ?
C47 C48 1.442(8) . ?
C48 C49 1.432(8) . ?
C49 C50 1.201(9) . ?
C51 C52 1.529(9) . ?
C51 C53 1.524(10) . ?
C54 C55 1.538(9) . ?
C54 C56 1.521(9) . ?
C57 C58 1.538(9) . ?
C57 C59 1.536(10) . ?
C60 C61 1.196(9) . ?
C62 C63 1.549(14) . ?
C63 C64 1.522(13) . ?
C65 C66 1.544(16) . ?
C65 C67 1.537(16) . ?
C68 C69 1.531(11) . ?
C68 C70 1.534(11) . ?
C71 C72 1.475(9) . ?
C72 C73 1.363(8) . ?
C72 C83 1.434(7) . ?
C73 C74 1.422(8) . ?
C74 C75 1.380(7) . ?
C75 C76 1.490(7) . ?
C75 C84 1.408(7) . ?
C77 C78 1.509(8) . ?
C78 C79 1.404(6) . ?
C78 C84 1.418(6) . ?
C79 C80 1.428(7) . ?
C80 C81 1.401(6) . ?
C81 C82 1.483(8) . ?
C81 C83 1.404(7) . ?
C83 C84 1.434(8) . ?
C85 C86 1.441(12) . ?
C86 C87 1.574(15) . ?
C87 C88 1.448(16) . ?
C88 C89 1.620(17) . ?
C89 C90 1.461(17) . ?
C90 C91 1.648(17) . ?
C91 C92 1.522(17) . ?
C93 C94 1.639(14) . ?
C94 C95 1.421(14) . ?
C95 C96 1.546(14) . ?
C96 C97 1.490(16) . ?
C97 C98 1.467(14) . ?
C98 C99 1.468(18) . ?
C98 C5BA 1.514(10) . ?
C99 C100 1.554(19) . ?
C113 C114 1.342(11) . ?
C114 C115 1.444(8) . ?
C121 C123 1.526(13) . ?
C127 C128 1.516(14) . ?
C127 C129 1.511(13) . ?
C132 C133 1.487(13) . ?
C132 C134 1.553(12) . ?
C135 C136 1.528(12) . ?
C135 C137 1.515(13) . ?
Br1A C3A 1.901(5) . ?
Br2A C4A 1.886(6) . ?
Br3A C74A 1.892(5) . ?
Br4A C73A 1.879(6) . ?
Si1A C3AA 1.90(2) . ?
Si1A C4BA 1.873(16) . ?
Si1A C120 1.838(5) . ?
Si1A C124 1.933(15) . ?
Si1A C2N 1.78(2) . ?
Si1A C2T 1.840(16) . ?
Si1A C5AA 1.90(3) . ?
Si2A C1U 1.900(9) . ?
Si2A C1W 1.816(12) . ?
Si2A C131 1.839(5) . ?
Si2A C138 1.910(9) . ?
Si3A C61A 1.841(5) . ?
Si3A C63A 1.886(7) . ?
Si3A C65A 1.875(10) . ?
Si3A C68A 1.836(8) . ?
Si4A C50A 1.827(5) . ?
Si4A C51A 1.890(8) . ?
Si4A C54A 1.865(11) . ?
Si4A C57A 1.892(8) . ?
O1A C1L 1.210(6) . ?
O2A C6A 1.203(6) . ?
O3A C7A 1.225(6) . ?
O4A C12A 1.211(7) . ?
O5A C77A 1.217(7) . ?
O6A C76A 1.200(6) . ?
O7A C71A 1.205(9) . ?
O8A C82A 1.208(7) . ?
N1A C1L 1.386(7) . ?
N1A C12A 1.392(6) . ?
N1A C15A 1.486(7) . ?
N2A C6A 1.394(6) . ?
N2A C7A 1.395(7) . ?
N2A C23A 1.472(7) . ?
N3A C9A 1.377(5) . ?
N3A C31A 1.307(6) . ?
N4A C10A 1.378(6) . ?
N4A C32A 1.294(5) . ?
N5A C79A 1.377(6) . ?
N5A C102 1.293(5) . ?
N6A C80A 1.386(5) . ?
N6A C101 1.303(6) . ?
N7A C76A 1.371(7) . ?
N7A C77A 1.380(6) . ?
N7A C93A 1.492(7) . ?
N8A C71A 1.397(8) . ?
N8A C82A 1.389(8) . ?
N8A C85A 1.466(8) . ?
C1L C2A 1.491(7) . ?
C1M C1T 1.425(10) . ?
C1M C110 1.422(8) . ?
C1M C116 1.408(9) . ?
C1P C110 1.428(9) . ?
C1P C112 1.332(11) . ?
C1T C1V 1.371(11) . ?
C1U C1X 1.520(12) . ?
C1U C2D 1.518(11) . ?
C1V C112 1.413(12) . ?
C1W C2G 1.539(14) . ?
C1W C2L 1.493(16) . ?
C2A C3A 1.378(8) . ?
C2A C13A 1.422(6) . ?
C3AA C4AA 1.528(10) . ?
C3AA C2F 1.539(10) . ?
C2K C4BA 1.539(10) . ?
C2M C4BA 1.544(10) . ?
C2Q C99A 1.525(16) . ?
C3A C4A 1.431(8) . ?
C4A C5A 1.374(7) . ?
C5A C6A 1.504(7) . ?
C5A C14A 1.420(7) . ?
C6 C33A 1.602(6) . ?
C6 C101 1.508(6) . ?
C6 C105 1.513(7) . ?
C7A C8A 1.483(7) . ?
C8A C9A 1.393(7) . ?
C8A C14A 1.388(6) . ?
C9A C10A 1.424(6) . ?
C10A C11A 1.416(6) . ?
C11A C12A 1.481(7) . ?
C11A C13A 1.405(7) . ?
C13A C14A 1.445(7) . ?
C15A C16A 1.493(10) . ?
C16A C17A 1.490(12) . ?
C17A C18A 1.541(11) . ?
C18A C19A 1.529(13) . ?
C19A C20A 1.482(14) . ?
C20A C21A 1.531(16) . ?
C21 C138 1.513(14) . ?
C21A C22A 1.526(17) . ?
C23A C24A 1.519(10) . ?
C24A C25A 1.525(9) . ?
C25A C26A 1.511(11) . ?
C26A C27A 1.515(11) . ?
C27A C28A 1.489(14) . ?
C28A C29A 1.570(13) . ?
C29A C30A 1.543(15) . ?
C31A C32A 1.439(6) . ?
C31A C36A 1.506(6) . ?
C32A C33A 1.499(6) . ?
C33A C34A 1.518(7) . ?
C34A C35A 1.432(6) . ?
C34A C48A 1.380(7) . ?
C35A C36A 1.511(7) . ?
C35A C37A 1.373(7) . ?
C36A C103 1.603(6) . ?
C37A C38A 1.445(8) . ?
C37A C60A 1.433(6) . ?
C38A C39A 1.392(7) . ?
C38A C47A 1.437(6) . ?
C39A C40A 1.395(9) . ?
C40A C41A 1.415(8) . ?
C40A C45A 1.433(8) . ?
C41A C42A 1.342(10) . ?
C42A C43A 1.396(11) . ?
C43A C44A 1.356(10) . ?
C44A C45A 1.425(9) . ?
C45A C46A 1.403(8) . ?
C46A C47A 1.375(8) . ?
C47A C48A 1.444(7) . ?
C48A C49A 1.436(6) . ?
C49A C50A 1.210(7) . ?
C51A C52A 1.546(10) . ?
C51A C53A 1.554(12) . ?
C54A C55A 1.410(13) . ?
C54A C56A 1.524(13) . ?
C57A C58A 1.517(13) . ?
C57A C59A 1.499(15) . ?
C60A C61A 1.217(7) . ?
C62A C63A 1.511(14) . ?
C63A C64A 1.526(14) . ?
C65A C66A 1.570(12) . ?
C65A C67A 1.389(13) . ?
C68A C69A 1.553(9) . ?
C68A C70A 1.565(12) . ?
C71A C72A 1.478(9) . ?
C72A C73A 1.395(7) . ?
C72A C83A 1.433(8) . ?
C73A C74A 1.413(8) . ?
C74A C75A 1.374(8) . ?
C75A C76A 1.512(7) . ?
C75A C84A 1.429(6) . ?
C77A C78A 1.474(7) . ?
C78A C79A 1.416(6) . ?
C78A C84A 1.412(7) . ?
C79A C80A 1.418(6) . ?
C80A C81A 1.411(7) . ?
C81A C82A 1.495(7) . ?
C81A C83A 1.393(7) . ?
C83A C84A 1.421(7) . ?
C85A C86A 1.436(15) . ?
C86A C87A 1.538(16) . ?
C87A C88A 1.422(14) . ?
C88A C89A 1.532(13) . ?
C89A C90A 1.513(15) . ?
C90A C91A 1.540(15) . ?
C91A C92A 1.546(16) . ?
C93A C94A 1.480(10) . ?
C94A C95A 1.470(13) . ?
C95A C96A 1.476(15) . ?
C96A C97A 1.537(16) . ?
C97A C98A 1.584(16) . ?
C98A C99A 1.532(17) . ?
C101 C102 1.442(6) . ?
C102 C103 1.503(6) . ?
C103 C104 1.509(7) . ?
C104 C105 1.439(6) . ?
C104 C118 1.375(7) . ?
C105 C107 1.373(7) . ?
C107 C108 1.439(7) . ?
C107 C119 1.431(6) . ?
C108 C109 1.369(8) . ?
C108 C117 1.455(7) . ?
C109 C110 1.396(9) . ?
C116 C117 1.373(8) . ?
C117 C118 1.436(7) . ?
C118 C130 1.431(7) . ?
C119 C120 1.206(7) . ?
C124 C125 1.553(10) . ?
C124 C126 1.546(9) . ?
C130 C131 1.206(7) . ?
C138 C140 1.541(13) . ?
C141 C142 1.485(17) . ?
C141 C146 1.355(11) . ?
C141 C147 1.431(17) . ?
C142 C143 1.338(19) . ?
C143 C144 1.352(17) . ?
C144 C145 1.348(15) . ?
C145 C146 1.383(14) . ?
C148 C149 1.374(9) . ?
C148 C153 1.391(9) . ?
C148 C154 1.479(10) . ?
C149 C150 1.408(9) . ?
C150 C151 1.402(9) . ?
C151 C152 1.395(9) . ?
C152 C153 1.388(9) . ?
C155 C156 1.362(9) . ?
C155 C160 1.387(9) . ?
C155 C161 1.476(9) . ?
C156 C157 1.388(9) . ?
C157 C158 1.405(9) . ?
C158 C159 1.412(9) . ?
C159 C160 1.376(9) . ?
C162 C163 1.374(9) . ?
C162 C167 1.389(9) . ?
C162 C168 1.489(10) . ?
C163 C164 1.396(9) . ?
C164 C165 1.413(9) . ?
C165 C166 1.402(9) . ?
C166 C167 1.387(9) . ?
C0AA C1AA 1.538(10) . ?
C0AA C2AA 1.546(10) . ?
C2N C2R 1.539(10) . ?
C2N C2S 1.540(10) . ?
C2T C2U 1.527(10) . ?
C2T C122 1.534(9) . ?
C5AA C6AA 1.541(10) . ?
C5AA C7AA 1.535(10) . ?
C8AA C9AA 1.541(10) . ?
C8AA C0BA 1.538(10) . ?
C1BA C2BA 1.535(10) . ?
C1BA C3BA 1.534(10) . ?
C2C C5BA 1.547(10) . ?

loop_
_twin_individual_id
_twin_individual_mass_fraction_refined
1 0.670(4)
2 0.330(4)
